data_1575105
loop_
_publ_author_name
'Guan, Yu-Tao'
'Ji, Heng'
'Yang, Ju'
'Yu, Sai-Sai'
'Liu, Ming'

_publ_section_title
;
 Construction of helicates based on six-coordinated silicon centres.
;
_journal_issue 32
_journal_name_full 'Chemical science'
_journal_page_first 14448
_journal_page_last 14454
_journal_paper_doi 10.1039/d5sc03271g
_journal_volume 16
_journal_year 2025
_chemical_formula_moiety 'C88 H61.50 N6 Na4 O28.50 Si2 [C H10 O, 0.5(C H4 O)]'
_chemical_formula_sum 'C88 H61.5 N6 Na4 O28.5 Si2'
_chemical_formula_weight 1807.07
_space_group_crystal_system triclinic
_space_group_IT_number 2
_space_group_name_Hall '-P 1'
_space_group_name_H-M_alt 'P -1'
_atom_sites_solution_hydrogens mixed
_atom_sites_solution_primary direct
_audit_block_doi 10.5517/ccdc.csd.cc2n51hd
_audit_creation_method
;FinalCif V113 by Daniel Kratzert, Freiburg 2025,
https://dkratzert.de/finalcif.html
;
_audit_update_record
;
2025-07-08 deposited with the CCDC.	2025-07-14 downloaded from the CCDC.
;
_cell_angle_alpha 97.617(2)
_cell_angle_beta 111.200(2)
_cell_angle_gamma 91.323(2)
_cell_formula_units_Z 4
_cell_length_a 20.0833(7)
_cell_length_b 21.0558(7)
_cell_length_c 24.1670(8)
_cell_measurement_reflns_used 9896
_cell_measurement_temperature 150(2)
_cell_measurement_theta_max 55.2
_cell_measurement_theta_min 2.466
_cell_volume 9415.9(6)
_computing_cell_refinement 'SAINT V8.41'
_computing_data_collection 'Bruker BIS 8.5.0.27'
_computing_data_reduction 'SAINT V8.41'
_computing_structure_refinement 'SHELXL-2019/2 (Sheldrick, 2019)'
_computing_structure_solution 'SHELXT 2018/2 (Sheldrick, 2018)'
_diffrn_ambient_environment N~2~
_diffrn_ambient_temperature 150(2)
_diffrn_detector CPAD
_diffrn_detector_area_resol_mean 7.41
_diffrn_detector_type 'Bruker PHOTON III'
_diffrn_measured_fraction_theta_full 0.980
_diffrn_measured_fraction_theta_max 0.980
_diffrn_measurement_device 'three-circle diffractometer'
_diffrn_measurement_device_type 'Bruker D8 VENTURE dual wavelength Mo/Cu'
_diffrn_measurement_method '\w and \f scans'
_diffrn_measurement_specimen_support 'MiTeGen micromount'
_diffrn_radiation_monochromator 'mirror optics'
_diffrn_radiation_probe x-ray
_diffrn_radiation_type CuK\a
_diffrn_radiation_wavelength 1.54178
_diffrn_reflns_av_R_equivalents 0.0832
_diffrn_reflns_av_unetI/netI 0.0794
_diffrn_reflns_Laue_measured_fraction_full 0.980
_diffrn_reflns_Laue_measured_fraction_max 0.980
_diffrn_reflns_limit_h_max 23
_diffrn_reflns_limit_h_min -23
_diffrn_reflns_limit_k_max 24
_diffrn_reflns_limit_k_min -24
_diffrn_reflns_limit_l_max 28
_diffrn_reflns_limit_l_min -28
_diffrn_reflns_number 98411
_diffrn_reflns_point_group_measured_fraction_full 0.980
_diffrn_reflns_point_group_measured_fraction_max 0.980
_diffrn_reflns_theta_full 64.369
_diffrn_reflns_theta_max 64.369
_diffrn_reflns_theta_min 2.123
_diffrn_source 'microfocus sealed X-ray tube'
_diffrn_source_type 'Incoatec I\ms'
_exptl_absorpt_coefficient_mu 1.196
_exptl_crystal_colour yellow
_exptl_crystal_density_diffrn 1.275
_exptl_crystal_description block
_exptl_crystal_F_000 3726
_exptl_crystal_size_max 0.12
_exptl_crystal_size_mid 0.1
_exptl_crystal_size_min 0.1
_refine_diff_density_max 1.296
_refine_diff_density_min -0.583
_refine_diff_density_rms 0.083
_refine_ls_extinction_coef 0.00058(3)
_refine_ls_extinction_expression Fc^*^=kFc[1+0.001xFc^2^\l^3^/sin(2\q)]^-1/4^
_refine_ls_extinction_method 'SHELXL-2019/2 (Sheldrick 2019)'
_refine_ls_goodness_of_fit_ref 1.041
_refine_ls_hydrogen_treatment mixed
_refine_ls_matrix_type full
_refine_ls_number_parameters 2222
_refine_ls_number_reflns 30951
_refine_ls_number_restraints 14
_refine_ls_restrained_S_all 1.041
_refine_ls_R_factor_all 0.1624
_refine_ls_R_factor_gt 0.0976
_refine_ls_shift/su_max 0.005
_refine_ls_shift/su_mean 0.000
_refine_ls_structure_factor_coef Fsqd
_refine_ls_weighting_details 'w=1/[\s^2^(Fo^2^)+(0.0600P)^2^+30.0000P] where P=(Fo^2^+2Fc^2^)/3'
_refine_ls_weighting_scheme calc
_refine_ls_wR_factor_gt 0.2192
_refine_ls_wR_factor_ref 0.2489
_reflns_Friedel_coverage 0.000
_reflns_number_gt 15858
_reflns_number_total 30951
_reflns_threshold_expression 'I > 2\s(I)'
_cod_data_source_file d5sc03271g2.cif
_cod_data_source_block cu_xr2024023_73_01_gyt_2024092_a_sq
_cod_depositor_comments 'Adding full bibliography for 1575099--1575105.cif.'
_cod_original_formula_sum 'C88 H61.50 N6 Na4 O28.50 Si2'
_cod_database_code 1575105
_shelx_shelxl_version_number 2019/2
_shelx_space_group_comment
;
The symmetry employed for this shelxl refinement is uniquely defined
by the following loop, which should always be used as a source of
symmetry information in preference to the above space-group names.
They are only intended as comments.
;
_diffrn_measurement_ambient_temperature_device_make 'Oxford Cryostream 800'

loop_
_space_group_symop_operation_xyz
'x, y, z'
'-x, -y, -z'

loop_
_atom_site_label
_atom_site_type_symbol
_atom_site_fract_x
_atom_site_fract_y
_atom_site_fract_z
_atom_site_U_iso_or_equiv
_atom_site_adp_type
_atom_site_occupancy
_atom_site_site_symmetry_order
_atom_site_calc_flag
_atom_site_refinement_flags_posn
_atom_site_refinement_flags_adp
_atom_site_refinement_flags_occupancy
_atom_site_disorder_assembly
_atom_site_disorder_group
Na2 Na 0.18738(15) 0.52279(15) 0.37087(13) 0.0851(8) Uani 1 1 d . . . . .
Na3 Na 0.81206(13) 0.39362(11) 0.50104(11) 0.0611(6) Uani 1 1 d . . . . .
Na4 Na 0.68274(13) 0.89852(12) 0.50107(12) 0.0669(7) Uani 1 1 d . . . . .
Na5 Na 1.04451(14) 0.80418(13) -0.00958(12) 0.0727(7) Uani 1 1 d D . . . .
Na6 Na 1.17094(17) 1.15919(17) 0.43436(16) 0.1027(10) Uani 1 1 d . . . . .
Na7 Na 0.2084(3) 0.7325(3) 0.0641(3) 0.201(3) Uani 1 1 d . . . . .
Na8 Na 0.6352(3) 0.4783(3) 0.08659(17) 0.181(3) Uani 1 1 d D . . . .
Si1 Si 0.77839(9) 0.52788(8) 0.43257(8) 0.0547(4) Uani 1 1 d . . . . .
Si2 Si 0.89190(10) 1.11809(9) 0.09810(9) 0.0594(5) Uani 1 1 d . . . . .
Si3 Si 0.65616(9) 0.02184(8) 0.42496(8) 0.0564(5) Uani 1 1 d . . . . .
Si4 Si 0.26264(10) 0.58885(9) 0.08376(9) 0.0658(5) Uani 1 1 d . . . . .
Na1 Na 0.5100(2) 0.9917(3) 0.07198(19) 0.1606(19) Uani 1 1 d . . . . .
C1_1 C 0.7894(3) 0.0594(3) 0.4444(3) 0.0582(16) Uani 1 1 d . . . . .
C2_1 C 0.8608(3) 0.0620(3) 0.4550(3) 0.0658(18) Uani 1 1 d . . . . .
H2_1 H 0.884832 0.023680 0.455140 0.079 Uiso 1 1 calc R U . . .
C3_1 C 0.8984(4) 0.1223(3) 0.4660(3) 0.072(2) Uani 1 1 d . . . . .
H3X_1 H 0.948334 0.125004 0.473523 0.086 Uiso 1 1 calc R U . . .
C4_1 C 0.8623(4) 0.1783(3) 0.4656(3) 0.0692(19) Uani 1 1 d . . . . .
H4_1 H 0.888322 0.218868 0.473697 0.083 Uiso 1 1 calc R U . . .
C5_1 C 0.7894(3) 0.1760(3) 0.4538(3) 0.0595(16) Uani 1 1 d . . . . .
C6_1 C 0.7536(3) 0.1163(3) 0.4446(3) 0.0543(15) Uani 1 1 d . . . . .
C7_1 C 0.7533(4) 0.2377(3) 0.4486(3) 0.0602(17) Uani 1 1 d . . . . .
C8_1 C 0.6331(3) 0.2798(3) 0.4115(3) 0.0588(16) Uani 1 1 d . . . . .
C9_1 C 0.5645(3) 0.2718(3) 0.4128(3) 0.0662(18) Uani 1 1 d . . . . .
H9_1 H 0.551696 0.235845 0.427843 0.079 Uiso 1 1 calc R U . . .
C10_1 C 0.5157(3) 0.3157(3) 0.3924(3) 0.0660(18) Uani 1 1 d . . . . .
H10_1 H 0.468834 0.309180 0.392586 0.079 Uiso 1 1 calc R U . . .
C11_1 C 0.5332(3) 0.3700(3) 0.3712(3) 0.0590(16) Uani 1 1 d . . . . .
C12_1 C 0.6027(3) 0.3773(3) 0.3705(3) 0.0617(17) Uani 1 1 d . . . . .
H12_1 H 0.616154 0.413363 0.355976 0.074 Uiso 1 1 calc R U . . .
C13_1 C 0.6514(3) 0.3326(3) 0.3905(3) 0.0583(16) Uani 1 1 d . . . . .
H13_1 H 0.698109 0.338221 0.389784 0.070 Uiso 1 1 calc R U . . .
C14_1 C 0.4804(3) 0.4165(3) 0.3473(3) 0.0603(17) Uani 1 1 d . . . . .
C15_1 C 0.4799(4) 0.4458(3) 0.2989(3) 0.0669(18) Uani 1 1 d . . . . .
H15_1 H 0.515618 0.437073 0.282341 0.080 Uiso 1 1 calc R U . . .
C16_1 C 0.4281(4) 0.4876(3) 0.2740(3) 0.0670(18) Uani 1 1 d . . . . .
H16_1 H 0.429806 0.507522 0.241420 0.080 Uiso 1 1 calc R U . . .
C17_1 C 0.3746(4) 0.5004(3) 0.2959(3) 0.0620(17) Uani 1 1 d . . . . .
C18_1 C 0.3746(4) 0.4728(3) 0.3458(3) 0.0662(18) Uani 1 1 d . . . . .
H18_1 H 0.339233 0.482121 0.362578 0.079 Uiso 1 1 calc R U . . .
C19_1 C 0.4274(4) 0.4316(3) 0.3703(3) 0.0667(18) Uani 1 1 d . . . . .
H19_1 H 0.427116 0.413074 0.404045 0.080 Uiso 1 1 calc R U . . .
C20_1 C 0.2634(4) 0.5577(4) 0.2746(3) 0.074(2) Uani 1 1 d . . . . .
C21_1 C 0.2107(4) 0.5873(4) 0.2266(3) 0.076(2) Uani 1 1 d . . . . .
C22_1 C 0.1447(4) 0.6023(5) 0.2322(4) 0.100(3) Uani 1 1 d . . . . .
H22_1 H 0.138009 0.598336 0.268605 0.120 Uiso 1 1 calc R U . . .
C23_1 C 0.0903(5) 0.6224(5) 0.1860(4) 0.103(3) Uani 1 1 d . . . . .
H23_1 H 0.046716 0.632208 0.191016 0.123 Uiso 1 1 calc R U . . .
C24_1 C 0.0979(4) 0.6287(4) 0.1319(4) 0.083(2) Uani 1 1 d . . . . .
H24_1 H 0.059508 0.641566 0.099817 0.099 Uiso 1 1 calc R U . . .
C25_1 C 0.1621(4) 0.6159(3) 0.1257(3) 0.0674(18) Uani 1 1 d . . . . .
C26_1 C 0.2183(4) 0.5961(3) 0.1733(3) 0.0706(19) Uani 1 1 d . . . . .
N1_1 N 0.6807(3) 0.2308(2) 0.4297(2) 0.0614(14) Uani 1 1 d . . . . .
H1_1 H 0.661224 0.192540 0.428691 0.074 Uiso 1 1 calc R U . . .
N2_1 N 0.3222(3) 0.5391(3) 0.2649(2) 0.0694(15) Uani 1 1 d . . . . .
H2A_1 H 0.328792 0.553337 0.234497 0.083 Uiso 1 1 calc R U . . .
O1_1 O 0.7453(2) 0.00575(19) 0.43323(19) 0.0593(11) Uani 1 1 d . . . . .
O2_1 O 0.6830(2) 0.10481(18) 0.43409(18) 0.0553(10) Uani 1 1 d . . . . .
O3_1 O 0.7882(2) 0.2898(2) 0.4596(2) 0.0692(12) Uani 1 1 d . . . . .
O4_1 O 0.2533(3) 0.5488(3) 0.3205(2) 0.0991(18) Uani 1 1 d . . . . .
O5_1 O 0.1779(2) 0.6196(2) 0.0769(2) 0.0716(13) Uani 1 1 d . . . . .
O6_1 O 0.2780(2) 0.5861(2) 0.1604(2) 0.0645(12) Uani 1 1 d . . . . .
C1_2 C 0.5928(3) -0.0833(3) 0.3531(3) 0.0560(16) Uani 1 1 d . . . . .
C2_2 C 0.5589(3) -0.1443(3) 0.3303(3) 0.0607(17) Uani 1 1 d . . . . .
H2_2 H 0.562882 -0.175997 0.355595 0.073 Uiso 1 1 calc R U . . .
C3_2 C 0.5188(4) -0.1575(3) 0.2690(3) 0.0701(19) Uani 1 1 d . . . . .
H3_2 H 0.496279 -0.199419 0.252276 0.084 Uiso 1 1 calc R U . . .
C4_2 C 0.5108(4) -0.1117(3) 0.2318(3) 0.0673(18) Uani 1 1 d . . . . .
H4_2 H 0.482543 -0.122490 0.190251 0.081 Uiso 1 1 calc R U . . .
C5_2 C 0.5440(3) -0.0489(3) 0.2545(3) 0.0580(16) Uani 1 1 d . . . . .
C6_2 C 0.5863(3) -0.0369(3) 0.3154(3) 0.0579(16) Uani 1 1 d . . . . .
C7_2 C 0.5284(4) 0.0009(3) 0.2145(3) 0.0608(17) Uani 1 1 d . . . . .
C8_2 C 0.5464(4) 0.1198(3) 0.2201(3) 0.0584(16) Uani 1 1 d . . . . .
C9_2 C 0.5888(4) 0.1723(3) 0.2579(3) 0.0685(19) Uani 1 1 d . . . . .
H9_2 H 0.625995 0.166503 0.294241 0.082 Uiso 1 1 calc R U . . .
C10_2 C 0.5771(4) 0.2338(3) 0.2427(3) 0.0708(19) Uani 1 1 d . . . . .
H10_2 H 0.605922 0.269692 0.269472 0.085 Uiso 1 1 calc R U . . .
C11_2 C 0.5246(4) 0.2435(3) 0.1897(3) 0.0595(16) Uani 1 1 d . . . . .
C12_2 C 0.4841(4) 0.1904(3) 0.1523(3) 0.0645(18) Uani 1 1 d . . . . .
H12_2 H 0.448008 0.196230 0.115354 0.077 Uiso 1 1 calc R U . . .
C13_2 C 0.4938(3) 0.1281(3) 0.1662(3) 0.0605(17) Uani 1 1 d . . . . .
H13_2 H 0.465038 0.092348 0.139331 0.073 Uiso 1 1 calc R U . . .
C14_2 C 0.5108(4) 0.3095(3) 0.1750(3) 0.0608(17) Uani 1 1 d . . . . .
C15_2 C 0.4408(4) 0.3263(3) 0.1477(3) 0.0661(18) Uani 1 1 d . . . . .
H15_2 H 0.401739 0.295250 0.138151 0.079 Uiso 1 1 calc R U . . .
C16_2 C 0.4278(4) 0.3882(3) 0.1344(3) 0.0656(18) Uani 1 1 d . . . . .
H16_2 H 0.379999 0.399062 0.115859 0.079 Uiso 1 1 calc R U . . .
C17_2 C 0.4835(4) 0.4335(3) 0.1480(3) 0.0608(17) Uani 1 1 d . . . . .
C18_2 C 0.5538(4) 0.4187(3) 0.1762(3) 0.0649(18) Uani 1 1 d . . . . .
H18_2 H 0.592601 0.450276 0.186694 0.078 Uiso 1 1 calc R U . . .
C19_2 C 0.5659(4) 0.3565(3) 0.1886(3) 0.0623(17) Uani 1 1 d . . . . .
H19_2 H 0.613853 0.345828 0.207160 0.075 Uiso 1 1 calc R U . . .
C20_2 C 0.5055(4) 0.5446(3) 0.1283(3) 0.0632(17) Uani 1 1 d . . . . .
C21_2 C 0.4732(4) 0.6068(3) 0.1236(3) 0.0603(17) Uani 1 1 d . . . . .
C22_2 C 0.5172(4) 0.6630(3) 0.1335(3) 0.0701(19) Uani 1 1 d . . . . .
H22_2 H 0.566578 0.660267 0.140117 0.084 Uiso 1 1 calc R U . . .
C23_2 C 0.4897(4) 0.7219(4) 0.1338(3) 0.076(2) Uani 1 1 d . . . . .
H23_2 H 0.520841 0.759581 0.142200 0.091 Uiso 1 1 calc R U . . .
C24_2 C 0.4173(4) 0.7278(3) 0.1220(3) 0.073(2) Uani 1 1 d . . . . .
H24_2 H 0.398801 0.768902 0.122402 0.088 Uiso 1 1 calc R U . . .
C25_2 C 0.3731(4) 0.6731(3) 0.1098(3) 0.0641(18) Uani 1 1 d . . . . .
C26_2 C 0.4013(4) 0.6119(3) 0.1102(3) 0.0616(17) Uani 1 1 d . . . . .
N1_2 N 0.5584(3) 0.0600(2) 0.2410(2) 0.0603(14) Uani 1 1 d . . . . .
H1_2 H 0.590788 0.061849 0.277394 0.072 Uiso 1 1 calc R U . . .
N2_2 N 0.4649(3) 0.4969(2) 0.1361(2) 0.0652(15) Uani 1 1 d . . . . .
H2A_2 H 0.421444 0.505986 0.133633 0.078 Uiso 1 1 calc R U . . .
O1_2 O 0.6319(2) -0.06229(19) 0.4113(2) 0.0569(10) Uani 1 1 d . . . . .
O2_2 O 0.6235(2) 0.01964(18) 0.34573(18) 0.0560(10) Uani 1 1 d . . . . .
O3_2 O 0.4896(3) -0.0117(2) 0.1606(2) 0.0720(13) Uani 1 1 d . . . . .
O4_2 O 0.5668(3) 0.5377(2) 0.1279(2) 0.0793(14) Uani 1 1 d . . . . .
O5_2 O 0.3002(2) 0.6688(2) 0.0957(2) 0.0679(12) Uani 1 1 d . . . . .
O6_2 O 0.3500(2) 0.5627(2) 0.09616(19) 0.0639(12) Uani 1 1 d . . . . .
C1_3 C 0.6265(3) 0.0406(3) 0.5237(3) 0.0571(16) Uani 1 1 d . . . . .
C2_3 C 0.6300(4) 0.0457(3) 0.5819(3) 0.0665(18) Uani 1 1 d . . . . .
H2_3 H 0.670652 0.033368 0.612441 0.080 Uiso 1 1 calc R U . . .
C3_3 C 0.5725(4) 0.0694(3) 0.5949(3) 0.0685(19) Uani 1 1 d . . . . .
H3_3 H 0.572795 0.071704 0.634495 0.082 Uiso 1 1 calc R U . . .
C4_3 C 0.5152(4) 0.0896(3) 0.5513(3) 0.0642(18) Uani 1 1 d . . . . .
H4_3 H 0.477455 0.107325 0.561592 0.077 Uiso 1 1 calc R U . . .
C5_3 C 0.5113(3) 0.0847(3) 0.4917(3) 0.0605(17) Uani 1 1 d . . . . .
C6_3 C 0.5672(3) 0.0568(3) 0.4779(3) 0.0557(16) Uani 1 1 d . . . . .
C7_3 C 0.4512(3) 0.1107(3) 0.4477(3) 0.0610(17) Uani 1 1 d . . . . .
C8_3 C 0.4121(3) 0.1485(3) 0.3474(3) 0.0629(18) Uani 1 1 d . . . . .
C9_3 C 0.4115(4) 0.1329(3) 0.2908(3) 0.073(2) Uani 1 1 d . . . . .
H9_3 H 0.436409 0.097537 0.281909 0.087 Uiso 1 1 calc R U . . .
C10_3 C 0.3751(4) 0.1680(4) 0.2458(4) 0.078(2) Uani 1 1 d . . . . .
H10_3 H 0.374827 0.155863 0.206476 0.094 Uiso 1 1 calc R U . . .
C11_3 C 0.3387(3) 0.2209(3) 0.2574(3) 0.0622(17) Uani 1 1 d . . . . .
C12_3 C 0.3393(3) 0.2357(3) 0.3146(3) 0.0649(18) Uani 1 1 d . . . . .
H12_3 H 0.314046 0.270860 0.323289 0.078 Uiso 1 1 calc R U . . .
C13_3 C 0.3756(3) 0.2011(3) 0.3608(3) 0.0647(18) Uani 1 1 d . . . . .
H13_3 H 0.375666 0.212762 0.400180 0.078 Uiso 1 1 calc R U . . .
C14_3 C 0.3021(4) 0.2608(3) 0.2095(3) 0.0636(17) Uani 1 1 d . . . . .
C15_3 C 0.3111(4) 0.3280(3) 0.2239(3) 0.0689(19) Uani 1 1 d . . . . .
H15_3 H 0.338222 0.347891 0.263697 0.083 Uiso 1 1 calc R U . . .
C16_3 C 0.2797(4) 0.3652(3) 0.1791(3) 0.0707(19) Uani 1 1 d . . . . .
H16_3 H 0.286003 0.410685 0.188859 0.085 Uiso 1 1 calc R U . . .
C17_3 C 0.2394(4) 0.3377(3) 0.1205(3) 0.0672(19) Uani 1 1 d . . . . .
C18_3 C 0.2292(4) 0.2709(3) 0.1067(3) 0.0693(19) Uani 1 1 d . . . . .
H18_3 H 0.200837 0.250734 0.067255 0.083 Uiso 1 1 calc R U . . .
C19_3 C 0.2612(4) 0.2346(4) 0.1518(4) 0.075(2) Uani 1 1 d . . . . .
H19_3 H 0.254326 0.189083 0.142022 0.089 Uiso 1 1 calc R U . . .
C20_3 C 0.1765(4) 0.3679(4) 0.0184(4) 0.0715(19) Uani 1 1 d . . . . .
C21_3 C 0.1742(4) 0.4214(3) -0.0163(3) 0.0691(19) Uani 1 1 d . . . . .
C22_3 C 0.1463(4) 0.4077(4) -0.0790(3) 0.083(2) Uani 1 1 d . . . . .
H22_3 H 0.125384 0.365758 -0.097889 0.099 Uiso 1 1 calc R U . . .
C23_3 C 0.1484(4) 0.4537(4) -0.1141(4) 0.083(2) Uani 1 1 d . . . . .
H23_3 H 0.128515 0.442871 -0.156610 0.100 Uiso 1 1 calc R U . . .
C24_3 C 0.1791(4) 0.5155(4) -0.0887(3) 0.079(2) Uani 1 1 d . . . . .
H24_3 H 0.181867 0.546828 -0.112899 0.094 Uiso 1 1 calc R U . . .
C25_3 C 0.2053(4) 0.5297(3) -0.0270(3) 0.0669(18) Uani 1 1 d . . . . .
C26_3 C 0.2025(4) 0.4845(4) 0.0100(3) 0.0699(19) Uani 1 1 d . . . . .
N1_3 N 0.4553(3) 0.1148(2) 0.3934(2) 0.0625(14) Uani 1 1 d . . . . .
H1_3 H 0.489095 0.093875 0.385573 0.075 Uiso 1 1 calc R U . . .
N2_3 N 0.2146(3) 0.3802(3) 0.0782(3) 0.0686(15) Uani 1 1 d . . . . .
H2A_3 H 0.225658 0.421239 0.093016 0.082 Uiso 1 1 calc R U . . .
O1_3 O 0.6795(2) 0.01832(19) 0.50395(19) 0.0585(11) Uani 1 1 d . . . . .
O2_3 O 0.5710(2) 0.04607(18) 0.42327(19) 0.0552(10) Uani 1 1 d . . . . .
O3_3 O 0.4002(2) 0.1318(2) 0.4604(2) 0.0681(12) Uani 1 1 d . . . . .
O4_3 O 0.1486(3) 0.3132(3) -0.0064(2) 0.0844(15) Uani 1 1 d . . . . .
O5_3 O 0.2387(3) 0.5874(2) 0.0053(2) 0.0726(13) Uani 1 1 d . . . . .
O6_3 O 0.2301(2) 0.5067(2) 0.0692(2) 0.0639(11) Uani 1 1 d . . . . .
C1_4 C 0.8978(3) 0.5418(3) 0.5273(3) 0.0541(15) Uani 1 1 d . . . . .
C2_4 C 0.9483(4) 0.5443(3) 0.5833(3) 0.0643(18) Uani 1 1 d . . . . .
H2_4 H 0.935623 0.531796 0.614704 0.077 Uiso 1 1 calc R U . . .
C3_4 C 1.0199(3) 0.5658(3) 0.5944(3) 0.0644(18) Uani 1 1 d . . . . .
H3_4 H 1.056058 0.566704 0.632981 0.077 Uiso 1 1 calc R U . . .
C4_4 C 1.0365(3) 0.5855(3) 0.5481(3) 0.0624(17) Uani 1 1 d . . . . .
H4_4 H 1.084516 0.600299 0.555827 0.075 Uiso 1 1 calc R U . . .
C5_4 C 0.9857(3) 0.5846(3) 0.4910(3) 0.0538(15) Uani 1 1 d . . . . .
C6_4 C 0.9154(3) 0.5602(3) 0.4803(3) 0.0540(15) Uani 1 1 d . . . . .
C7_4 C 1.0055(4) 0.6129(3) 0.4461(3) 0.0562(16) Uani 1 1 d . . . . .
C8_4 C 0.9580(3) 0.6639(3) 0.3540(3) 0.0557(16) Uani 1 1 d . . . . .
C9_4 C 0.9101(3) 0.6522(3) 0.2963(3) 0.0618(17) Uani 1 1 d . . . . .
H9_4 H 0.875385 0.616631 0.284233 0.074 Uiso 1 1 calc R U . . .
C10_4 C 0.9116(4) 0.6921(3) 0.2546(3) 0.0639(18) Uani 1 1 d . . . . .
H10_4 H 0.877975 0.683132 0.214510 0.077 Uiso 1 1 calc R U . . .
C11_4 C 0.9619(3) 0.7450(3) 0.2713(3) 0.0579(16) Uani 1 1 d . . . . .
C12_4 C 1.0093(4) 0.7551(3) 0.3294(3) 0.0624(17) Uani 1 1 d . . . . .
H12_4 H 1.044640 0.790102 0.341687 0.075 Uiso 1 1 calc R U . . .
C13_4 C 1.0080(4) 0.7165(3) 0.3709(3) 0.0628(17) Uani 1 1 d . . . . .
H13_4 H 1.041195 0.725930 0.411142 0.075 Uiso 1 1 calc R U . . .
C14_4 C 0.9604(3) 0.7885(3) 0.2264(3) 0.0594(17) Uani 1 1 d . . . . .
C15_4 C 0.9693(4) 0.8550(3) 0.2436(3) 0.0659(18) Uani 1 1 d . . . . .
H15_4 H 0.977456 0.872824 0.283877 0.079 Uiso 1 1 calc R U . . .
C16_4 C 0.9663(4) 0.8954(3) 0.2013(3) 0.0642(18) Uani 1 1 d . . . . .
H16_4 H 0.973469 0.940576 0.213746 0.077 Uiso 1 1 calc R U . . .
C17_4 C 0.9531(3) 0.8714(3) 0.1422(3) 0.0626(18) Uani 1 1 d . . . . .
C18_4 C 0.9451(4) 0.8043(3) 0.1252(3) 0.0714(19) Uani 1 1 d . . . . .
H18_4 H 0.937173 0.786176 0.084972 0.086 Uiso 1 1 calc R U . . .
C19_4 C 0.9487(4) 0.7654(3) 0.1675(3) 0.0697(19) Uani 1 1 d . . . . .
H19_4 H 0.942878 0.720172 0.155291 0.084 Uiso 1 1 calc R U . . .
C20_4 C 0.9470(4) 0.9045(3) 0.0455(3) 0.0626(17) Uani 1 1 d . . . . .
C21_4 C 0.9225(3) 0.9563(3) 0.0085(3) 0.0600(17) Uani 1 1 d . . . . .
C22_4 C 0.9104(4) 0.9430(4) -0.0527(3) 0.077(2) Uani 1 1 d . . . . .
H22_4 H 0.921879 0.902669 -0.068368 0.093 Uiso 1 1 calc R U . . .
C23_4 C 0.8819(4) 0.9872(4) -0.0914(3) 0.085(2) Uani 1 1 d . . . . .
H23_4 H 0.874989 0.977167 -0.132659 0.102 Uiso 1 1 calc R U . . .
C24_4 C 0.8634(4) 1.0463(4) -0.0696(3) 0.074(2) Uani 1 1 d . . . . .
H24_4 H 0.842853 1.076374 -0.095833 0.089 Uiso 1 1 calc R U . . .
C25_4 C 0.8753(4) 1.0600(3) -0.0100(3) 0.0629(17) Uani 1 1 d . . . . .
C26_4 C 0.9068(3) 1.0162(3) 0.0299(3) 0.0630(18) Uani 1 1 d . . . . .
N1_4 N 0.9524(3) 0.6252(2) 0.3963(2) 0.0566(13) Uani 1 1 d . . . . .
H1_4 H 0.909567 0.607249 0.389182 0.068 Uiso 1 1 calc R U . . .
N2_4 N 0.9461(3) 0.9153(3) 0.1019(2) 0.0642(14) Uani 1 1 d . . . . .
H2A_4 H 0.940388 0.955080 0.114892 0.077 Uiso 1 1 calc R U . . .
O1_4 O 0.8270(2) 0.52317(19) 0.51053(18) 0.0573(11) Uani 1 1 d . . . . .
O2_4 O 0.8609(2) 0.55316(18) 0.42708(18) 0.0524(10) Uani 1 1 d . . . . .
O3_4 O 1.0698(2) 0.6274(2) 0.45512(19) 0.0626(11) Uani 1 1 d . . . . .
O4_4 O 0.9650(3) 0.8541(2) 0.0253(2) 0.0773(14) Uani 1 1 d . . . . .
O5_4 O 0.8595(2) 1.1154(2) 0.01847(19) 0.0628(11) Uani 1 1 d . . . . .
O6_4 O 0.9174(2) 1.03868(19) 0.0874(2) 0.0586(11) Uani 1 1 d . . . . .
C1_5 C 0.6656(3) 0.5649(3) 0.4555(3) 0.0596(17) Uani 1 1 d . . . . .
C2_5 C 0.6036(4) 0.5675(4) 0.4670(3) 0.076(2) Uani 1 1 d . . . . .
H2_5 H 0.577176 0.529337 0.466640 0.091 Uiso 1 1 calc R U . . .
C3_5 C 0.5802(4) 0.6282(4) 0.4792(4) 0.088(2) Uani 1 1 d . . . . .
H3_5 H 0.537677 0.631075 0.487789 0.106 Uiso 1 1 calc R U . . .
C4_5 C 0.6178(4) 0.6840(4) 0.4791(4) 0.090(3) Uani 1 1 d . . . . .
H4_5 H 0.601030 0.724387 0.488054 0.108 Uiso 1 1 calc R U . . .
C5_5 C 0.6804(4) 0.6819(3) 0.4658(3) 0.071(2) Uani 1 1 d . . . . .
C6_5 C 0.7037(3) 0.6216(3) 0.4553(3) 0.0591(16) Uani 1 1 d . . . . .
C7_5 C 0.7159(4) 0.7418(4) 0.4608(4) 0.081(2) Uani 1 1 d . . . . .
C8_5 C 0.7956(4) 0.7863(3) 0.4161(3) 0.0671(18) Uani 1 1 d . . . . .
C9_5 C 0.8666(4) 0.7854(3) 0.4221(4) 0.081(2) Uani 1 1 d . . . . .
H9_5 H 0.894058 0.751899 0.439203 0.097 Uiso 1 1 calc R U . . .
C10_5 C 0.8978(4) 0.8335(4) 0.4031(4) 0.081(2) Uani 1 1 d . . . . .
H10_5 H 0.947027 0.833351 0.408501 0.097 Uiso 1 1 calc R U . . .
C11_5 C 0.8583(4) 0.8817(3) 0.3766(3) 0.0676(19) Uani 1 1 d . . . . .
C12_5 C 0.7859(4) 0.8820(3) 0.3704(3) 0.0640(18) Uani 1 1 d . . . . .
H12_5 H 0.758083 0.915184 0.352936 0.077 Uiso 1 1 calc R U . . .
C13_5 C 0.7551(4) 0.8345(3) 0.3896(3) 0.0649(18) Uani 1 1 d . . . . .
H13_5 H 0.705967 0.834626 0.384764 0.078 Uiso 1 1 calc R U . . .
C14_5 C 0.8897(4) 0.9317(3) 0.3542(3) 0.0636(18) Uani 1 1 d . . . . .
C15_5 C 0.8489(4) 0.9558(3) 0.3023(3) 0.0672(18) Uani 1 1 d . . . . .
H15_5 H 0.800366 0.939911 0.281373 0.081 Uiso 1 1 calc R U . . .
C16_5 C 0.8785(4) 1.0028(3) 0.2808(3) 0.0694(19) Uani 1 1 d . . . . .
H16_5 H 0.849687 1.018679 0.245457 0.083 Uiso 1 1 calc R U . . .
C17_5 C 0.9483(4) 1.0264(3) 0.3096(3) 0.0641(18) Uani 1 1 d . . . . .
C18_5 C 0.9895(4) 1.0049(4) 0.3621(3) 0.076(2) Uani 1 1 d . . . . .
H18_5 H 1.037552 1.022161 0.383500 0.091 Uiso 1 1 calc R U . . .
C19_5 C 0.9598(4) 0.9577(4) 0.3833(3) 0.073(2) Uani 1 1 d . . . . .
H19_5 H 0.988658 0.942639 0.419108 0.088 Uiso 1 1 calc R U . . .
C20_5 C 1.0376(4) 1.1045(4) 0.2996(4) 0.085(2) Uani 1 1 d . . . . .
C21_5 C 1.0518(4) 1.1405(4) 0.2559(3) 0.072(2) Uani 1 1 d . . . . .
C22_5 C 1.1200(4) 1.1695(4) 0.2704(4) 0.099(3) Uani 1 1 d . . . . .
H22_5 H 1.154295 1.170437 0.309795 0.119 Uiso 1 1 calc R U . . .
C23_5 C 1.1393(4) 1.1972(5) 0.2290(4) 0.103(3) Uani 1 1 d . . . . .
H23_5 H 1.185762 1.218127 0.240708 0.124 Uiso 1 1 calc R U . . .
C24_5 C 1.0910(4) 1.1944(4) 0.1703(4) 0.084(2) Uani 1 1 d . . . . .
H24_5 H 1.104501 1.212132 0.141419 0.101 Uiso 1 1 calc R U . . .
C25_5 C 1.0235(4) 1.1655(3) 0.1550(3) 0.0639(18) Uani 1 1 d . . . . .
C26_5 C 1.0035(3) 1.1407(3) 0.1983(3) 0.0627(17) Uani 1 1 d . . . . .
N1_5 N 0.7626(3) 0.7350(3) 0.4332(3) 0.0698(16) Uani 1 1 d . . . . .
H1_5 H 0.774168 0.695814 0.424771 0.084 Uiso 1 1 calc R U . . .
N2_5 N 0.9733(3) 1.0721(3) 0.2818(3) 0.0701(16) Uani 1 1 d . . . . .
H2A_5 H 0.941715 1.080507 0.247862 0.084 Uiso 1 1 calc R U . . .
O1_5 O 0.6972(2) 0.51111(19) 0.44390(19) 0.0583(11) Uani 1 1 d . . . . .
O2_5 O 0.7634(2) 0.61093(18) 0.44356(19) 0.0571(11) Uani 1 1 d . . . . .
O3_5 O 0.7039(4) 0.7957(3) 0.4820(3) 0.113(2) Uani 1 1 d . . . . .
O4_5 O 1.0840(3) 1.1039(3) 0.3509(3) 0.110(2) Uani 1 1 d . . . . .
O5_5 O 0.9715(2) 1.1581(2) 0.1002(2) 0.0614(11) Uani 1 1 d . . . . .
O6_5 O 0.9338(2) 1.11778(19) 0.17680(19) 0.0595(11) Uani 1 1 d . . . . .
C1_6 C 0.7941(4) 1.1918(3) 0.1140(3) 0.0621(17) Uani 1 1 d . . . . .
C2_6 C 0.7579(4) 1.2433(3) 0.1247(3) 0.075(2) Uani 1 1 d . . . . .
H2_6 H 0.776260 1.285792 0.126581 0.091 Uiso 1 1 calc R U . . .
C3_6 C 0.6930(4) 1.2323(4) 0.1328(4) 0.086(2) Uani 1 1 d . . . . .
H3_6 H 0.666642 1.267494 0.139371 0.103 Uiso 1 1 calc R U . . .
C4_6 C 0.6674(4) 1.1701(3) 0.1312(3) 0.076(2) Uani 1 1 d . . . . .
H4_6 H 0.623241 1.163147 0.136419 0.091 Uiso 1 1 calc R U . . .
C5_6 C 0.7056(4) 1.1173(3) 0.1219(3) 0.0635(18) Uani 1 1 d . . . . .
C6_6 C 0.7685(3) 1.1290(3) 0.1122(3) 0.0606(17) Uani 1 1 d . . . . .
C7_6 C 0.6774(4) 1.0528(3) 0.1249(3) 0.0668(18) Uani 1 1 d . . . . .
C8_6 C 0.7178(3) 0.9443(3) 0.1466(3) 0.0644(18) Uani 1 1 d . . . . .
C9_6 C 0.7651(4) 0.9014(3) 0.1381(3) 0.0703(19) Uani 1 1 d . . . . .
H9_6 H 0.799203 0.913706 0.121829 0.084 Uiso 1 1 calc R U . . .
C10_6 C 0.7632(4) 0.8402(3) 0.1533(3) 0.073(2) Uani 1 1 d . . . . .
H10_6 H 0.796822 0.811440 0.147705 0.088 Uiso 1 1 calc R U . . .
C11_6 C 0.7138(4) 0.8197(3) 0.1762(3) 0.0649(18) Uani 1 1 d . . . . .
C12_6 C 0.6672(4) 0.8643(3) 0.1849(3) 0.0703(19) Uani 1 1 d . . . . .
H12_6 H 0.633335 0.852242 0.201373 0.084 Uiso 1 1 calc R U . . .
C13_6 C 0.6685(4) 0.9264(3) 0.1701(3) 0.0675(18) Uani 1 1 d . . . . .
H13_6 H 0.635679 0.955720 0.176300 0.081 Uiso 1 1 calc R U . . .
C14_6 C 0.7126(4) 0.7553(3) 0.1935(3) 0.0665(18) Uani 1 1 d . . . . .
C15_6 C 0.7001(4) 0.7455(3) 0.2448(3) 0.074(2) Uani 1 1 d . . . . .
H15_6 H 0.690769 0.781070 0.268763 0.089 Uiso 1 1 calc R U . . .
C16_6 C 0.7011(4) 0.6850(3) 0.2618(3) 0.0703(19) Uani 1 1 d . . . . .
H16_6 H 0.690360 0.679303 0.296114 0.084 Uiso 1 1 calc R U . . .
C17_6 C 0.7176(3) 0.6328(3) 0.2289(3) 0.0591(16) Uani 1 1 d . . . . .
C18_6 C 0.7285(4) 0.6410(3) 0.1770(3) 0.0667(18) Uani 1 1 d . . . . .
H18_6 H 0.737278 0.605339 0.152730 0.080 Uiso 1 1 calc R U . . .
C19_6 C 0.7267(3) 0.7022(3) 0.1603(3) 0.0656(18) Uani 1 1 d . . . . .
H19_6 H 0.735425 0.707476 0.125002 0.079 Uiso 1 1 calc R U . . .
C20_6 C 0.7304(3) 0.5153(3) 0.2247(3) 0.0627(17) Uani 1 1 d . . . . .
C21_6 C 0.7449(3) 0.4645(3) 0.2639(3) 0.0570(16) Uani 1 1 d . . . . .
C22_6 C 0.7586(4) 0.4032(3) 0.2388(3) 0.0663(18) Uani 1 1 d . . . . .
H22_6 H 0.753607 0.395506 0.197802 0.080 Uiso 1 1 calc R U . . .
C23_6 C 0.7789(4) 0.3555(3) 0.2737(3) 0.0672(18) Uani 1 1 d . . . . .
H23_6 H 0.785893 0.314443 0.256004 0.081 Uiso 1 1 calc R U . . .
C24_6 C 0.7895(3) 0.3661(3) 0.3350(3) 0.0630(17) Uani 1 1 d . . . . .
H24_6 H 0.805330 0.333266 0.359154 0.076 Uiso 1 1 calc R U . . .
C25_6 C 0.7764(3) 0.4254(3) 0.3593(3) 0.0567(16) Uani 1 1 d . . . . .
C26_6 C 0.7517(3) 0.4733(3) 0.3235(3) 0.0570(16) Uani 1 1 d . . . . .
N1_6 N 0.7257(3) 1.0074(3) 0.1334(3) 0.0673(15) Uani 1 1 d . . . . .
H1_6 H 0.766695 1.018205 0.130300 0.081 Uiso 1 1 calc R U . . .
N2_6 N 0.7231(3) 0.5740(3) 0.2515(2) 0.0608(14) Uani 1 1 d . . . . .
H2A_6 H 0.721565 0.575672 0.287642 0.073 Uiso 1 1 calc R U . . .
O1_6 O 0.8568(2) 1.1947(2) 0.1050(2) 0.0635(11) Uani 1 1 d . . . . .
O2_6 O 0.8106(2) 1.08385(19) 0.10081(19) 0.0590(11) Uani 1 1 d . . . . .
O3_6 O 0.6152(3) 1.0413(2) 0.1208(3) 0.0865(16) Uani 1 1 d . . . . .
O4_6 O 0.7259(3) 0.5044(2) 0.1721(2) 0.0730(13) Uani 1 1 d . . . . .
O5_6 O 0.7863(2) 0.44370(18) 0.41730(19) 0.0559(10) Uani 1 1 d . . . . .
O6_6 O 0.7387(2) 0.52725(19) 0.35360(19) 0.0566(10) Uani 1 1 d . . . . .
C1_8 C 0.0088(5) 0.5225(5) 0.2728(5) 0.132(4) Uani 1 1 d . . . . .
H1A_8 H 0.014059 0.562924 0.299765 0.198 Uiso 1 1 d R U . . .
H1B_8 H -0.031887 0.495393 0.272170 0.198 Uiso 1 1 d R U . . .
H1C_8 H 0.000287 0.531634 0.232135 0.198 Uiso 1 1 d R U . . .
C2_8 C 0.2360(6) 0.3644(5) 0.3756(5) 0.136(4) Uani 1 1 d . . . . .
H2A_8 H 0.244913 0.364968 0.338411 0.204 Uiso 1 1 d R U . . .
H2B_8 H 0.201765 0.328107 0.370357 0.204 Uiso 1 1 d R U . . .
H2C_8 H 0.281068 0.360018 0.408401 0.204 Uiso 1 1 d R U . . .
C3_8 C 0.1867(5) 0.6870(5) 0.3834(5) 0.120(3) Uani 1 1 d . . . . .
H3A_8 H 0.230496 0.678067 0.375664 0.179 Uiso 1 1 d R U . . .
H3B_8 H 0.198701 0.717404 0.420608 0.179 Uiso 1 1 d R U . . .
H3C_8 H 0.153393 0.705593 0.349918 0.179 Uiso 1 1 d R U . . .
C5_8 C 1.1060(14) 1.3007(6) 0.4322(9) 0.337(17) Uani 1 1 d . . . . .
H5A_8 H 1.067204 1.317035 0.444179 0.506 Uiso 1 1 d R U . . .
H5B_8 H 1.107515 1.320970 0.398315 0.506 Uiso 1 1 d R U . . .
H5C_8 H 1.151793 1.310893 0.466015 0.506 Uiso 1 1 d R U . . .
C6_8 C 0.6305(11) 0.5916(6) 0.0199(6) 0.226(10) Uani 1 1 d D . . . .
H6A_8 H 0.610845 0.605329 0.050863 0.271 Uiso 1 1 d R U . . .
H6B_8 H 0.604080 0.609566 -0.016569 0.271 Uiso 1 1 d R U . . .
H6C_8 H 0.681182 0.607020 0.034442 0.271 Uiso 1 1 d R U . . .
C7_8 C 0.607561 0.339766 0.030362 0.256 Uani 1 1 d . . . . .
H7A_8 H 0.574914 0.347743 -0.009029 0.307 Uiso 1 1 d R U . . .
H7B_8 H 0.582676 0.343948 0.058707 0.307 Uiso 1 1 d R U . . .
H7C_8 H 0.623402 0.296254 0.026795 0.307 Uiso 1 1 d R U . . .
C8_8 C 0.6546(4) 0.4060(4) 0.5338(3) 0.078(2) Uani 1 1 d . . . . .
H8A_8 H 0.665717 0.390543 0.572465 0.118 Uiso 1 1 d R U . . .
H8B_8 H 0.637410 0.369480 0.501239 0.118 Uiso 1 1 d R U . . .
H8C_8 H 0.617498 0.436450 0.528780 0.118 Uiso 1 1 d R U . . .
C9_8 C 0.8417(5) 0.1108(5) 0.6038(4) 0.123(4) Uani 1 1 d . . . . .
H9A_8 H 0.856757 0.116889 0.570443 0.185 Uiso 1 1 d R U . . .
H9B_8 H 0.883771 0.116000 0.641260 0.185 Uiso 1 1 d R U . . .
H9C_8 H 0.808173 0.142827 0.607179 0.185 Uiso 1 1 d R U . . .
C10_8 C 0.8530(9) 0.0155(9) 0.7457(6) 0.242(9) Uani 1 1 d . . . . .
H10C_8 H 0.893896 0.030274 0.736477 0.363 Uiso 1 1 d R U . . .
H10D_8 H 0.863089 -0.024541 0.762700 0.363 Uiso 1 1 d R U . . .
H10E_8 H 0.844815 0.048353 0.774845 0.363 Uiso 1 1 d R U . . .
C11_8 C 1.0168(7) 0.5446(6) -0.0564(8) 0.202(7) Uani 1 1 d . . . . .
H11A_8 H 0.986287 0.545702 -0.098308 0.303 Uiso 1 1 d R U . . .
H11B_8 H 0.987103 0.533311 -0.034155 0.303 Uiso 1 1 d R U . . .
H11C_8 H 1.051720 0.512468 -0.054774 0.303 Uiso 1 1 d R U . . .
C13_8 C 0.7755(10) 1.1371(11) 0.2917(8) 0.274(12) Uani 1 1 d . . . . .
H13A_8 H 0.743488 1.171389 0.292418 0.410 Uiso 1 1 d R U . . .
H13B_8 H 0.798516 1.126564 0.332331 0.410 Uiso 1 1 d R U . . .
H13C_8 H 0.747678 1.098859 0.264802 0.410 Uiso 1 1 d R U . . .
O1_8 O 0.0744(3) 0.4904(3) 0.2930(3) 0.1021(18) Uani 1 1 d . . . . .
H1_8 H 0.069036 0.454386 0.271588 0.153 Uiso 1 1 calc R U . . .
O2_8 O 0.1523(3) 0.6269(3) 0.3892(2) 0.0882(16) Uani 1 1 d . . . . .
H2X_8 H 0.173667 0.617337 0.423559 0.132 Uiso 1 1 calc R U . . .
O3_8 O 0.2083(3) 0.4210(3) 0.3898(3) 0.1096(19) Uani 1 1 d . . . . .
H3_8 H 0.209719 0.424208 0.425203 0.164 Uiso 1 1 calc R U . . .
O4_8 O 0.7190(2) 0.4374(2) 0.5328(2) 0.0700(12) Uani 1 1 d . . . . .
H4X_8 H 0.709034 0.453683 0.501158 0.105 Uiso 1 1 calc R U . . .
O5_8 O 1.2538(3) 1.1178(3) 0.3942(2) 0.1036(19) Uani 1 1 d . . . . .
H5D_8 H 1.262857 1.137245 0.364055 0.155 Uiso 0.5 1 calc R U P . .
H5E_8 H 1.278330 1.081574 0.408016 0.155 Uiso 0.5 1 calc R U P . .
O6_8 O 1.1864(2) 1.0688(2) 0.4787(2) 0.0750(13) Uani 1 1 d . . . . .
H6D_8 H 1.155563 1.057630 0.498453 0.112 Uiso 0.5 1 calc R U P . .
H6E_8 H 1.223597 1.042320 0.477440 0.112 Uiso 0.5 1 calc R U P . .
O7_8 O 1.1002(6) 1.2406(5) 0.4192(5) 0.202(4) Uani 1 1 d . . . . .
H7X_8 H 1.061044 1.228879 0.390845 0.302 Uiso 1 1 calc R U . . .
O8_8 O 0.1218(4) 0.7236(3) -0.0348(4) 0.141(3) Uani 1 1 d . . . . .
H8D_8 H 0.123877 0.691075 -0.065329 0.211 Uiso 0.5 1 calc R U P . .
H8E_8 H 0.085066 0.752501 -0.043965 0.211 Uiso 0.5 1 calc R U P . .
O13_8 O 0.6264(5) 0.5242(6) 0.0078(3) 0.177(4) Uani 1 1 d D . . . .
H13_8 H 0.619(5) 0.5112(11) -0.0303(10) 0.265 Uiso 1 1 d D U . . .
O14_8 O 0.6668(4) 0.3831(4) 0.0506(3) 0.146(3) Uani 1 1 d . . . . .
O15_8 O 0.8096(3) 0.0490(3) 0.5938(3) 0.0978(17) Uani 1 1 d . . . . .
H15_8 H 0.767833 0.047214 0.568173 0.147 Uiso 1 1 calc R U . . .
O16_8 O 0.7911(4) 0.0038(5) 0.6899(4) 0.176(4) Uani 1 1 d . . . . .
H16_8 H 0.804382 -0.009087 0.661413 0.264 Uiso 1 1 calc R U . . .
O17_8 O 1.0521(6) 0.6048(5) -0.0309(4) 0.191(4) Uani 1 1 d . . . . .
H17_8 H 1.069244 0.607079 0.006680 0.286 Uiso 1 1 calc R U . . .
O18_8 O 0.8295(7) 1.1589(7) 0.2710(7) 0.271(6) Uani 1 1 d . . . . .
H18_8 H 0.812113 1.184064 0.246047 0.407 Uiso 1 1 calc R U . . .
O19_8 O 0.9888(3) 0.7096(3) 0.0024(3) 0.0973(17) Uani 1 1 d G . . . .
H19A_8 H 0.995629 0.676539 -0.020054 0.146 Uiso 1 1 d DG U . . .
H19B_8 H 0.942499 0.711433 -0.010838 0.146 Uiso 1 1 d DG U . . .
O9_8 O 0.1166(3) 0.7778(3) 0.0932(3) 0.110(2) Uani 1 1 d . . . . .
H9D_8 H 0.112042 0.769572 0.129442 0.164 Uiso 0.5 1 calc R U P . .
H9E_8 H 0.084553 0.804099 0.068639 0.164 Uiso 0.5 1 calc R U P . .
O10_8 O 0.2584(3) 0.8288(3) 0.0550(3) 0.140(3) Uani 1 1 d . . . . .
H10A_8 H 0.225056 0.855737 0.044699 0.211 Uiso 1 1 d R U . . .
H10B_8 H 0.273160 0.823113 0.024886 0.211 Uiso 1 1 d R U . . .
O11_8 O 0.4440(8) 1.0535(6) 0.0068(4) 0.128(5) Uani 0.5 1 d . . P . .
H11D_8 H 0.463971 1.093919 0.004499 0.192 Uiso 0.5 1 calc R U P . .
H11E_8 H 0.396102 1.039121 -0.018506 0.192 Uiso 0.5 1 calc R U P . .
O12_8 O 0.4193(10) 0.8866(12) 0.0245(6) 0.256(13) Uani 0.5 1 d . . P . .
H12D_8 H 0.436658 0.845193 0.028272 0.384 Uiso 0.5 1 calc R U P . .
H12E_8 H 0.369773 0.890726 0.003893 0.384 Uiso 0.5 1 calc R U P . .

loop_
_atom_site_aniso_label
_atom_site_aniso_U_11
_atom_site_aniso_U_22
_atom_site_aniso_U_33
_atom_site_aniso_U_23
_atom_site_aniso_U_13
_atom_site_aniso_U_12
Na2 0.0815(19) 0.096(2) 0.091(2) 0.0166(17) 0.0449(16) 0.0177(16)
Na3 0.0653(15) 0.0506(14) 0.0784(17) 0.0264(12) 0.0335(13) 0.0088(11)
Na4 0.0647(15) 0.0592(16) 0.0874(18) 0.0326(14) 0.0327(14) 0.0127(12)
Na5 0.0842(18) 0.0646(17) 0.0920(19) 0.0363(14) 0.0499(16) 0.0205(14)
Na6 0.090(2) 0.099(2) 0.120(3) 0.043(2) 0.0305(19) 0.0074(18)
Na7 0.157(4) 0.204(5) 0.364(8) 0.223(6) 0.173(5) 0.124(4)
Na8 0.151(4) 0.308(7) 0.084(3) 0.016(3) 0.042(3) 0.129(4)
Si1 0.0580(10) 0.0448(10) 0.0733(12) 0.0242(9) 0.0330(9) 0.0069(8)
Si2 0.0636(11) 0.0514(11) 0.0766(12) 0.0267(9) 0.0354(10) 0.0098(8)
Si3 0.0571(10) 0.0464(10) 0.0748(12) 0.0237(9) 0.0297(9) 0.0098(8)
Si4 0.0719(12) 0.0581(12) 0.0769(13) 0.0301(10) 0.0311(10) 0.0151(9)
Na1 0.130(3) 0.245(6) 0.106(3) 0.001(3) 0.054(3) -0.036(3)
C1_1 0.053(4) 0.052(4) 0.077(5) 0.023(3) 0.028(3) 0.007(3)
C2_1 0.063(4) 0.054(4) 0.091(5) 0.026(4) 0.034(4) 0.015(3)
C3_1 0.054(4) 0.072(5) 0.102(6) 0.032(4) 0.037(4) 0.014(4)
C4_1 0.061(4) 0.065(5) 0.082(5) 0.024(4) 0.023(4) 0.001(4)
C5_1 0.050(4) 0.057(4) 0.076(4) 0.022(3) 0.024(3) 0.006(3)
C6_1 0.054(4) 0.051(4) 0.063(4) 0.017(3) 0.026(3) 0.004(3)
C7_1 0.063(4) 0.054(4) 0.073(4) 0.027(3) 0.029(3) 0.012(3)
C8_1 0.057(4) 0.046(4) 0.074(4) 0.020(3) 0.022(3) 0.008(3)
C9_1 0.059(4) 0.051(4) 0.095(5) 0.030(4) 0.029(4) 0.003(3)
C10_1 0.055(4) 0.065(4) 0.090(5) 0.036(4) 0.031(4) 0.009(3)
C11_1 0.061(4) 0.049(4) 0.073(4) 0.018(3) 0.028(3) 0.008(3)
C12_1 0.061(4) 0.054(4) 0.077(5) 0.024(3) 0.029(4) 0.004(3)
C13_1 0.053(4) 0.054(4) 0.076(4) 0.022(3) 0.029(3) 0.004(3)
C14_1 0.066(4) 0.050(4) 0.074(4) 0.023(3) 0.031(4) 0.015(3)
C15_1 0.069(4) 0.065(5) 0.079(5) 0.023(4) 0.037(4) 0.014(4)
C16_1 0.073(5) 0.070(5) 0.070(4) 0.028(4) 0.034(4) 0.019(4)
C17_1 0.066(4) 0.055(4) 0.072(4) 0.022(3) 0.030(4) 0.021(3)
C18_1 0.069(4) 0.065(5) 0.078(5) 0.024(4) 0.036(4) 0.023(4)
C19_1 0.068(4) 0.067(5) 0.078(5) 0.029(4) 0.036(4) 0.019(4)
C20_1 0.089(5) 0.078(5) 0.067(5) 0.026(4) 0.035(4) 0.028(4)
C21_1 0.077(5) 0.081(5) 0.086(5) 0.035(4) 0.039(4) 0.032(4)
C22_1 0.095(6) 0.137(8) 0.097(6) 0.058(6) 0.053(5) 0.061(6)
C23_1 0.085(6) 0.143(8) 0.110(7) 0.068(6) 0.052(5) 0.056(6)
C24_1 0.072(5) 0.100(6) 0.093(6) 0.050(5) 0.036(4) 0.033(4)
C25_1 0.073(5) 0.062(5) 0.074(5) 0.022(4) 0.030(4) 0.019(4)
C26_1 0.081(5) 0.067(5) 0.078(5) 0.031(4) 0.037(4) 0.023(4)
N1_1 0.057(3) 0.049(3) 0.084(4) 0.023(3) 0.028(3) 0.007(3)
N2_1 0.069(4) 0.080(4) 0.076(4) 0.033(3) 0.038(3) 0.027(3)
O1_1 0.057(3) 0.047(3) 0.083(3) 0.023(2) 0.031(2) 0.011(2)
O2_1 0.054(2) 0.043(2) 0.077(3) 0.023(2) 0.028(2) 0.0083(19)
O3_1 0.063(3) 0.044(3) 0.101(4) 0.019(2) 0.029(3) -0.001(2)
O4_1 0.102(4) 0.141(5) 0.085(4) 0.054(4) 0.055(3) 0.060(4)
O5_1 0.075(3) 0.077(3) 0.076(3) 0.036(3) 0.033(3) 0.024(2)
O6_1 0.068(3) 0.058(3) 0.080(3) 0.029(2) 0.035(2) 0.020(2)
C1_2 0.055(4) 0.048(4) 0.073(5) 0.021(3) 0.030(4) 0.009(3)
C2_2 0.067(4) 0.049(4) 0.077(5) 0.020(3) 0.035(4) 0.009(3)
C3_2 0.079(5) 0.046(4) 0.090(6) 0.018(4) 0.036(4) 0.001(3)
C4_2 0.073(5) 0.059(4) 0.081(5) 0.017(4) 0.039(4) 0.006(4)
C5_2 0.060(4) 0.049(4) 0.079(5) 0.019(3) 0.039(4) 0.006(3)
C6_2 0.061(4) 0.046(4) 0.081(5) 0.020(3) 0.040(4) 0.005(3)
C7_2 0.061(4) 0.058(4) 0.076(5) 0.024(4) 0.034(4) 0.009(3)
C8_2 0.067(4) 0.051(4) 0.068(4) 0.020(3) 0.033(4) 0.010(3)
C9_2 0.069(4) 0.061(5) 0.074(5) 0.023(4) 0.019(4) 0.008(4)
C10_2 0.078(5) 0.048(4) 0.090(5) 0.021(4) 0.032(4) 0.005(3)
C11_2 0.066(4) 0.050(4) 0.071(4) 0.022(3) 0.031(4) 0.008(3)
C12_2 0.069(4) 0.062(5) 0.074(5) 0.030(4) 0.032(4) 0.012(4)
C13_2 0.064(4) 0.052(4) 0.069(4) 0.013(3) 0.028(4) 0.001(3)
C14_2 0.077(5) 0.048(4) 0.068(4) 0.020(3) 0.035(4) 0.008(3)
C15_2 0.069(5) 0.057(4) 0.084(5) 0.027(4) 0.036(4) 0.008(3)
C16_2 0.068(4) 0.056(4) 0.087(5) 0.024(4) 0.040(4) 0.013(3)
C17_2 0.078(5) 0.041(4) 0.077(5) 0.018(3) 0.040(4) 0.011(3)
C18_2 0.066(4) 0.057(4) 0.078(5) 0.023(4) 0.031(4) 0.004(3)
C19_2 0.066(4) 0.055(4) 0.074(4) 0.022(3) 0.031(4) 0.012(3)
C20_2 0.068(5) 0.050(4) 0.082(5) 0.029(3) 0.033(4) 0.014(3)
C21_2 0.063(4) 0.056(4) 0.070(4) 0.022(3) 0.029(3) 0.012(3)
C22_2 0.076(5) 0.057(5) 0.087(5) 0.027(4) 0.037(4) 0.008(4)
C23_2 0.079(5) 0.062(5) 0.086(5) 0.020(4) 0.027(4) 0.001(4)
C24_2 0.091(6) 0.048(4) 0.087(5) 0.019(4) 0.036(4) 0.008(4)
C25_2 0.069(5) 0.064(5) 0.068(4) 0.025(4) 0.030(4) 0.015(4)
C26_2 0.072(5) 0.053(4) 0.064(4) 0.023(3) 0.025(4) 0.009(3)
N1_2 0.065(3) 0.050(3) 0.068(3) 0.022(3) 0.023(3) 0.004(3)
N2_2 0.075(4) 0.052(3) 0.085(4) 0.029(3) 0.042(3) 0.013(3)
O1_2 0.062(3) 0.045(2) 0.070(3) 0.024(2) 0.026(2) 0.010(2)
O2_2 0.059(2) 0.041(2) 0.075(3) 0.019(2) 0.030(2) 0.0048(19)
O3_2 0.084(3) 0.063(3) 0.073(3) 0.022(3) 0.029(3) 0.006(2)
O4_2 0.081(3) 0.061(3) 0.116(4) 0.035(3) 0.051(3) 0.015(3)
O5_2 0.073(3) 0.053(3) 0.089(3) 0.033(2) 0.035(3) 0.020(2)
O6_2 0.068(3) 0.052(3) 0.080(3) 0.029(2) 0.031(2) 0.011(2)
C1_3 0.064(4) 0.038(3) 0.077(5) 0.013(3) 0.034(4) 0.006(3)
C2_3 0.071(5) 0.063(5) 0.075(5) 0.026(4) 0.031(4) 0.015(4)
C3_3 0.074(5) 0.068(5) 0.074(5) 0.020(4) 0.035(4) 0.005(4)
C4_3 0.065(4) 0.061(4) 0.079(5) 0.019(4) 0.039(4) 0.012(3)
C5_3 0.060(4) 0.052(4) 0.079(5) 0.024(3) 0.033(4) 0.003(3)
C6_3 0.061(4) 0.043(4) 0.072(5) 0.021(3) 0.030(4) 0.005(3)
C7_3 0.057(4) 0.051(4) 0.083(5) 0.023(3) 0.032(4) 0.007(3)
C8_3 0.057(4) 0.059(4) 0.083(5) 0.030(4) 0.031(4) 0.012(3)
C9_3 0.086(5) 0.070(5) 0.086(5) 0.034(4) 0.052(4) 0.026(4)
C10_3 0.084(5) 0.087(6) 0.086(5) 0.035(4) 0.049(4) 0.030(4)
C11_3 0.059(4) 0.060(4) 0.081(5) 0.027(4) 0.035(4) 0.009(3)
C12_3 0.068(4) 0.055(4) 0.085(5) 0.030(4) 0.036(4) 0.016(3)
C13_3 0.062(4) 0.060(4) 0.081(5) 0.027(4) 0.032(4) 0.007(3)
C14_3 0.063(4) 0.065(5) 0.074(5) 0.025(4) 0.034(4) 0.006(3)
C15_3 0.071(5) 0.066(5) 0.075(5) 0.024(4) 0.028(4) 0.002(4)
C16_3 0.078(5) 0.060(4) 0.082(5) 0.027(4) 0.032(4) 0.007(4)
C17_3 0.064(4) 0.067(5) 0.077(5) 0.035(4) 0.026(4) 0.003(4)
C18_3 0.080(5) 0.055(4) 0.078(5) 0.021(4) 0.032(4) -0.001(4)
C19_3 0.087(5) 0.059(5) 0.090(6) 0.029(4) 0.042(5) 0.006(4)
C20_3 0.075(5) 0.070(5) 0.080(6) 0.025(4) 0.036(4) 0.007(4)
C21_3 0.075(5) 0.062(5) 0.076(5) 0.026(4) 0.031(4) 0.008(4)
C22_3 0.095(6) 0.079(6) 0.076(5) 0.023(4) 0.029(4) 0.006(4)
C23_3 0.099(6) 0.087(6) 0.067(5) 0.031(4) 0.029(4) 0.013(5)
C24_3 0.086(5) 0.087(6) 0.076(5) 0.038(4) 0.035(4) 0.022(4)
C25_3 0.078(5) 0.057(5) 0.075(5) 0.029(4) 0.032(4) 0.013(4)
C26_3 0.068(4) 0.076(5) 0.078(5) 0.036(4) 0.031(4) 0.017(4)
N1_3 0.062(3) 0.060(3) 0.083(4) 0.035(3) 0.038(3) 0.020(3)
N2_3 0.081(4) 0.060(4) 0.068(4) 0.024(3) 0.027(3) 0.007(3)
O1_3 0.060(3) 0.050(3) 0.074(3) 0.021(2) 0.030(2) 0.012(2)
O2_3 0.054(2) 0.047(2) 0.072(3) 0.018(2) 0.028(2) 0.0066(19)
O3_3 0.070(3) 0.060(3) 0.095(3) 0.036(2) 0.045(3) 0.021(2)
O4_3 0.095(4) 0.063(3) 0.095(4) 0.020(3) 0.033(3) -0.002(3)
O5_3 0.087(3) 0.065(3) 0.078(3) 0.034(3) 0.036(3) 0.017(3)
O6_3 0.077(3) 0.055(3) 0.065(3) 0.024(2) 0.026(2) 0.009(2)
C1_4 0.053(4) 0.052(4) 0.064(4) 0.019(3) 0.025(3) 0.009(3)
C2_4 0.072(5) 0.061(4) 0.072(5) 0.028(4) 0.035(4) 0.007(3)
C3_4 0.058(4) 0.073(5) 0.069(4) 0.025(4) 0.025(3) 0.008(3)
C4_4 0.057(4) 0.060(4) 0.081(5) 0.030(4) 0.031(4) 0.009(3)
C5_4 0.058(4) 0.044(4) 0.068(4) 0.024(3) 0.028(3) 0.010(3)
C6_4 0.062(4) 0.042(4) 0.069(4) 0.022(3) 0.033(4) 0.015(3)
C7_4 0.061(4) 0.044(4) 0.074(4) 0.023(3) 0.031(4) 0.008(3)
C8_4 0.057(4) 0.050(4) 0.072(4) 0.031(3) 0.030(3) 0.012(3)
C9_4 0.062(4) 0.052(4) 0.082(5) 0.032(4) 0.031(4) 0.003(3)
C10_4 0.066(4) 0.058(4) 0.074(5) 0.028(4) 0.028(4) 0.007(3)
C11_4 0.066(4) 0.049(4) 0.076(5) 0.028(3) 0.038(4) 0.014(3)
C12_4 0.068(4) 0.048(4) 0.077(5) 0.024(3) 0.028(4) 0.003(3)
C13_4 0.072(4) 0.052(4) 0.072(4) 0.025(3) 0.030(4) 0.005(3)
C14_4 0.065(4) 0.048(4) 0.079(5) 0.026(3) 0.036(4) 0.010(3)
C15_4 0.080(5) 0.056(4) 0.070(4) 0.024(3) 0.033(4) 0.010(3)
C16_4 0.076(5) 0.053(4) 0.078(5) 0.029(4) 0.038(4) 0.015(3)
C17_4 0.068(4) 0.062(5) 0.078(5) 0.036(4) 0.041(4) 0.018(3)
C18_4 0.092(5) 0.054(4) 0.080(5) 0.025(4) 0.040(4) 0.011(4)
C19_4 0.085(5) 0.054(4) 0.083(5) 0.026(4) 0.040(4) 0.011(4)
C20_4 0.072(4) 0.054(4) 0.075(5) 0.024(4) 0.038(4) 0.013(3)
C21_4 0.072(4) 0.061(4) 0.062(4) 0.026(3) 0.035(3) 0.018(3)
C22_4 0.106(6) 0.063(5) 0.081(5) 0.027(4) 0.049(5) 0.020(4)
C23_4 0.118(7) 0.080(6) 0.073(5) 0.031(4) 0.046(5) 0.028(5)
C24_4 0.099(6) 0.068(5) 0.068(5) 0.032(4) 0.036(4) 0.023(4)
C25_4 0.069(4) 0.062(5) 0.072(5) 0.030(4) 0.036(4) 0.014(3)
C26_4 0.063(4) 0.063(5) 0.077(5) 0.027(4) 0.036(4) 0.009(3)
N1_4 0.056(3) 0.055(3) 0.072(4) 0.033(3) 0.031(3) 0.008(2)
N2_4 0.084(4) 0.054(3) 0.073(4) 0.028(3) 0.043(3) 0.015(3)
O1_4 0.058(3) 0.050(3) 0.073(3) 0.024(2) 0.030(2) 0.003(2)
O2_4 0.053(2) 0.049(2) 0.066(3) 0.025(2) 0.028(2) 0.0111(19)
O3_4 0.058(3) 0.062(3) 0.078(3) 0.031(2) 0.030(2) 0.005(2)
O4_4 0.104(4) 0.060(3) 0.095(4) 0.030(3) 0.061(3) 0.026(3)
O5_4 0.070(3) 0.057(3) 0.075(3) 0.030(2) 0.035(2) 0.017(2)
O6_4 0.068(3) 0.053(3) 0.071(3) 0.030(2) 0.038(2) 0.015(2)
C1_5 0.058(4) 0.058(4) 0.077(5) 0.031(3) 0.034(3) 0.012(3)
C2_5 0.066(4) 0.077(5) 0.106(6) 0.042(4) 0.047(4) 0.018(4)
C3_5 0.083(5) 0.086(6) 0.134(7) 0.055(5) 0.070(5) 0.033(4)
C4_5 0.102(6) 0.076(5) 0.137(7) 0.051(5) 0.085(6) 0.037(5)
C5_5 0.084(5) 0.059(5) 0.098(5) 0.032(4) 0.061(4) 0.019(4)
C6_5 0.062(4) 0.057(4) 0.072(4) 0.025(3) 0.034(3) 0.016(3)
C7_5 0.110(6) 0.055(5) 0.115(6) 0.038(4) 0.074(5) 0.031(4)
C8_5 0.085(5) 0.051(4) 0.089(5) 0.026(4) 0.052(4) 0.016(4)
C9_5 0.089(5) 0.067(5) 0.122(6) 0.052(5) 0.067(5) 0.034(4)
C10_5 0.081(5) 0.074(5) 0.119(6) 0.047(5) 0.061(5) 0.026(4)
C11_5 0.075(5) 0.058(4) 0.089(5) 0.033(4) 0.046(4) 0.016(4)
C12_5 0.074(5) 0.052(4) 0.083(5) 0.024(3) 0.045(4) 0.010(3)
C13_5 0.075(4) 0.051(4) 0.084(5) 0.024(4) 0.043(4) 0.015(3)
C14_5 0.072(5) 0.058(4) 0.081(5) 0.026(4) 0.045(4) 0.011(3)
C15_5 0.072(4) 0.064(4) 0.073(5) 0.026(4) 0.030(4) 0.004(4)
C16_5 0.069(5) 0.074(5) 0.074(5) 0.034(4) 0.028(4) 0.006(4)
C17_5 0.059(4) 0.074(5) 0.070(4) 0.030(4) 0.030(4) 0.005(3)
C18_5 0.065(4) 0.086(5) 0.092(5) 0.042(4) 0.037(4) 0.009(4)
C19_5 0.074(5) 0.083(5) 0.080(5) 0.041(4) 0.039(4) 0.014(4)
C20_5 0.075(5) 0.107(7) 0.078(5) 0.044(5) 0.025(4) -0.005(5)
C21_5 0.059(4) 0.084(5) 0.085(5) 0.038(4) 0.031(4) -0.004(4)
C22_5 0.075(5) 0.139(8) 0.087(6) 0.057(5) 0.022(4) -0.013(5)
C23_5 0.072(5) 0.145(8) 0.098(6) 0.061(6) 0.025(5) -0.019(5)
C24_5 0.068(5) 0.104(6) 0.090(6) 0.042(5) 0.032(4) -0.010(4)
C25_5 0.061(4) 0.064(4) 0.078(5) 0.031(4) 0.032(4) 0.003(3)
C26_5 0.054(4) 0.063(4) 0.076(5) 0.027(4) 0.025(4) -0.001(3)
N1_5 0.091(4) 0.047(3) 0.098(4) 0.025(3) 0.061(4) 0.013(3)
N2_5 0.059(3) 0.080(4) 0.079(4) 0.037(3) 0.027(3) -0.005(3)
O1_5 0.056(2) 0.051(3) 0.080(3) 0.025(2) 0.034(2) 0.006(2)
O2_5 0.061(3) 0.047(2) 0.078(3) 0.026(2) 0.038(2) 0.015(2)
O3_5 0.176(6) 0.063(4) 0.170(6) 0.047(4) 0.137(5) 0.036(4)
O4_5 0.084(4) 0.149(6) 0.093(4) 0.060(4) 0.017(3) -0.029(4)
O5_5 0.061(3) 0.060(3) 0.077(3) 0.033(2) 0.033(2) 0.007(2)
O6_5 0.063(3) 0.054(3) 0.074(3) 0.025(2) 0.035(2) 0.005(2)
C1_6 0.067(4) 0.061(4) 0.072(4) 0.023(3) 0.036(4) 0.012(3)
C2_6 0.087(5) 0.058(5) 0.105(6) 0.028(4) 0.057(5) 0.009(4)
C3_6 0.097(6) 0.060(5) 0.126(7) 0.023(5) 0.067(5) 0.019(4)
C4_6 0.083(5) 0.065(5) 0.105(6) 0.030(4) 0.058(5) 0.026(4)
C5_6 0.069(4) 0.052(4) 0.085(5) 0.027(4) 0.040(4) 0.016(3)
C6_6 0.064(4) 0.056(4) 0.076(5) 0.024(3) 0.037(4) 0.010(3)
C7_6 0.068(5) 0.058(4) 0.088(5) 0.029(4) 0.039(4) 0.014(4)
C8_6 0.060(4) 0.057(4) 0.087(5) 0.033(4) 0.033(4) 0.008(3)
C9_6 0.069(4) 0.066(5) 0.092(5) 0.035(4) 0.039(4) 0.010(4)
C10_6 0.074(5) 0.064(5) 0.101(6) 0.036(4) 0.046(4) 0.012(4)
C11_6 0.069(4) 0.057(4) 0.082(5) 0.030(4) 0.037(4) 0.009(3)
C12_6 0.071(5) 0.058(4) 0.094(5) 0.033(4) 0.038(4) 0.004(4)
C13_6 0.066(4) 0.055(4) 0.097(5) 0.027(4) 0.042(4) 0.015(3)
C14_6 0.068(4) 0.061(5) 0.080(5) 0.031(4) 0.031(4) 0.004(3)
C15_6 0.097(5) 0.049(4) 0.087(5) 0.023(4) 0.042(4) 0.005(4)
C16_6 0.086(5) 0.062(5) 0.070(5) 0.024(4) 0.032(4) 0.002(4)
C17_6 0.067(4) 0.050(4) 0.067(4) 0.024(3) 0.027(3) 0.004(3)
C18_6 0.076(5) 0.053(4) 0.079(5) 0.025(4) 0.033(4) 0.010(3)
C19_6 0.072(4) 0.064(5) 0.077(5) 0.033(4) 0.039(4) 0.010(4)
C20_6 0.063(4) 0.066(5) 0.069(5) 0.020(4) 0.033(4) 0.002(3)
C21_6 0.055(4) 0.051(4) 0.073(5) 0.017(3) 0.029(3) 0.006(3)
C22_6 0.071(4) 0.062(5) 0.080(5) 0.018(4) 0.041(4) 0.007(3)
C23_6 0.079(5) 0.047(4) 0.085(5) 0.016(4) 0.038(4) 0.010(3)
C24_6 0.059(4) 0.053(4) 0.086(5) 0.024(4) 0.033(4) 0.004(3)
C25_6 0.053(4) 0.049(4) 0.076(5) 0.024(3) 0.028(3) 0.009(3)
C26_6 0.059(4) 0.053(4) 0.067(4) 0.021(3) 0.029(3) -0.001(3)
N1_6 0.065(3) 0.058(4) 0.093(4) 0.031(3) 0.039(3) 0.008(3)
N2_6 0.072(4) 0.055(4) 0.066(3) 0.023(3) 0.033(3) 0.009(3)
O1_6 0.065(3) 0.055(3) 0.085(3) 0.024(2) 0.040(2) 0.010(2)
O2_6 0.060(3) 0.050(3) 0.081(3) 0.024(2) 0.037(2) 0.010(2)
O3_6 0.069(3) 0.076(3) 0.139(5) 0.045(3) 0.057(3) 0.016(3)
O4_6 0.086(3) 0.069(3) 0.077(3) 0.026(3) 0.039(3) 0.013(2)
O5_6 0.067(3) 0.042(2) 0.070(3) 0.021(2) 0.034(2) 0.0071(19)
O6_6 0.057(2) 0.046(3) 0.077(3) 0.021(2) 0.033(2) 0.0080(19)
C1_8 0.117(8) 0.168(11) 0.121(8) 0.069(7) 0.036(6) 0.071(8)
C2_8 0.166(10) 0.099(8) 0.182(11) 0.037(7) 0.102(9) 0.055(7)
C3_8 0.119(8) 0.126(9) 0.146(9) 0.063(7) 0.072(7) 0.023(6)
C5_8 0.66(5) 0.088(11) 0.30(3) -0.019(14) 0.23(3) 0.06(2)
C6_8 0.46(3) 0.088(9) 0.131(11) 0.010(8) 0.118(15) 0.018(13)
C7_8 0.393 0.246 0.108 0.036 0.070 -0.088
C8_8 0.081(5) 0.074(5) 0.090(5) 0.021(4) 0.041(4) -0.009(4)
C9_8 0.136(8) 0.102(7) 0.112(7) 0.026(6) 0.023(6) -0.048(6)
C10_8 0.226(18) 0.32(2) 0.125(12) 0.055(13) -0.007(12) 0.027(16)
C11_8 0.152(12) 0.088(9) 0.34(2) -0.023(11) 0.083(13) -0.006(8)
C13_8 0.189(17) 0.46(4) 0.236(19) 0.08(2) 0.148(16) 0.069(19)
O1_8 0.100(4) 0.113(5) 0.103(4) 0.040(4) 0.041(3) 0.020(4)
O2_8 0.089(4) 0.107(4) 0.090(4) 0.047(3) 0.046(3) 0.037(3)
O3_8 0.135(5) 0.108(5) 0.119(5) 0.039(4) 0.077(4) 0.040(4)
O4_8 0.073(3) 0.070(3) 0.081(3) 0.034(3) 0.037(2) 0.005(2)
O5_8 0.073(3) 0.150(5) 0.103(4) 0.066(4) 0.035(3) 0.008(3)
O6_8 0.077(3) 0.068(3) 0.091(3) 0.035(3) 0.036(3) 0.011(2)
O7_8 0.236(11) 0.174(10) 0.210(10) 0.055(8) 0.088(8) 0.060(8)
O8_8 0.160(6) 0.103(5) 0.250(8) 0.101(5) 0.154(6) 0.074(4)
O13_8 0.147(7) 0.266(12) 0.120(6) 0.030(7) 0.051(5) 0.046(7)
O14_8 0.157(6) 0.152(6) 0.128(5) -0.029(5) 0.074(5) -0.065(5)
O15_8 0.079(4) 0.108(5) 0.102(4) 0.027(3) 0.025(3) -0.007(3)
O16_8 0.137(7) 0.261(11) 0.151(7) 0.096(7) 0.055(6) 0.038(7)
O17_8 0.218(10) 0.145(8) 0.198(9) 0.003(7) 0.069(8) 0.063(7)
O18_8 0.234(13) 0.293(16) 0.324(17) 0.124(13) 0.118(13) 0.065(11)
O19_8 0.102(4) 0.077(4) 0.134(5) 0.030(3) 0.064(4) 0.013(3)
O9_8 0.096(4) 0.091(4) 0.164(6) 0.077(4) 0.053(4) 0.027(3)
O10_8 0.111(5) 0.151(6) 0.171(7) 0.076(5) 0.045(5) 0.065(5)
O11_8 0.221(15) 0.096(9) 0.053(6) 0.002(6) 0.035(8) 0.054(9)
O12_8 0.192(17) 0.39(3) 0.081(10) -0.034(14) -0.060(11) 0.151(19)

loop_
_atom_type_symbol
_atom_type_description
_atom_type_scat_dispersion_real
_atom_type_scat_dispersion_imag
_atom_type_scat_source
C C 0.0181 0.0091 'International Tables Vol C Tables 4.2.6.8 and 6.1.1.4'
H H 0.0000 0.0000 'International Tables Vol C Tables 4.2.6.8 and 6.1.1.4'
N N 0.0311 0.0180 'International Tables Vol C Tables 4.2.6.8 and 6.1.1.4'
Na Na 0.1353 0.1239 'International Tables Vol C Tables 4.2.6.8 and 6.1.1.4'
O O 0.0492 0.0322 'International Tables Vol C Tables 4.2.6.8 and 6.1.1.4'
Si Si 0.2541 0.3302 'International Tables Vol C Tables 4.2.6.8 and 6.1.1.4'

loop_
_geom_angle_atom_site_label_1
_geom_angle_atom_site_label_2
_geom_angle_atom_site_label_3
_geom_angle
_geom_angle_site_symmetry_1
_geom_angle_site_symmetry_3
_geom_angle_publ_flag
O4_1 Na2 O3_8 107.8(2) . . ?
O4_1 Na2 O2_8 95.9(2) . . ?
O3_8 Na2 O2_8 154.3(2) . . ?
O4_1 Na2 O1_8 102.2(2) . . ?
O3_8 Na2 O1_8 93.1(3) . . ?
O2_8 Na2 O1_8 91.6(2) . . ?
O4_1 Na2 O4_8 92.7(2) . 2_666 ?
O3_8 Na2 O4_8 89.1(2) . 2_666 ?
O2_8 Na2 O4_8 79.6(2) . 2_666 ?
O1_8 Na2 O4_8 163.4(2) . 2_666 ?
O4_1 Na2 Na3 125.3(2) . 2_666 ?
O3_8 Na2 Na3 105.82(18) . 2_666 ?
O2_8 Na2 Na3 50.31(14) . 2_666 ?
O1_8 Na2 Na3 117.63(18) . 2_666 ?
O4_8 Na2 Na3 46.26(13) 2_666 2_666 ?
O3_1 Na3 O3_4 88.05(18) . 2_766 ?
O3_1 Na3 O5_6 101.46(18) . . ?
O3_4 Na3 O5_6 114.89(16) 2_766 . ?
O3_1 Na3 O4_8 113.55(18) . . ?
O3_4 Na3 O4_8 137.74(19) 2_766 . ?
O5_6 Na3 O4_8 96.63(16) . . ?
O3_1 Na3 O2_8 95.90(19) . 2_666 ?
O3_4 Na3 O2_8 66.28(16) 2_766 2_666 ?
O5_6 Na3 O2_8 162.6(2) . 2_666 ?
O4_8 Na3 O2_8 75.34(17) . 2_666 ?
O3_1 Na3 O1_4 160.13(18) . . ?
O3_4 Na3 O1_4 99.98(16) 2_766 . ?
O5_6 Na3 O1_4 58.66(14) . . ?
O4_8 Na3 O1_4 72.18(15) . . ?
O2_8 Na3 O1_4 103.97(18) 2_666 . ?
O3_1 Na3 Na2 134.48(15) . 2_666 ?
O3_4 Na3 Na2 92.19(14) 2_766 2_666 ?
O5_6 Na3 Na2 119.23(14) . 2_666 ?
O4_8 Na3 Na2 46.46(13) . 2_666 ?
O2_8 Na3 Na2 44.45(14) 2_666 2_666 ?
O1_4 Na3 Na2 63.87(11) . 2_666 ?
O3_1 Na3 Si1 129.04(15) . . ?
O3_4 Na3 Si1 117.06(13) 2_766 . ?
O5_6 Na3 Si1 28.70(11) . . ?
O4_8 Na3 Si1 78.04(12) . . ?
O2_8 Na3 Si1 134.14(16) 2_666 . ?
O1_4 Na3 Si1 31.48(9) . . ?
Na2 Na3 Si1 90.69(8) 2_666 . ?
O3_1 Na3 H2X_8 97.6(15) . 2_666 ?
O3_4 Na3 H2X_8 73.1(4) 2_766 2_666 ?
O5_6 Na3 H2X_8 159.5(15) . 2_666 ?
O4_8 Na3 H2X_8 68.5(8) . 2_666 ?
O2_8 Na3 H2X_8 6.9(6) 2_666 2_666 ?
O1_4 Na3 H2X_8 102.1(15) . 2_666 ?
Na2 Na3 H2X_8 40.2(14) 2_666 2_666 ?
Si1 Na3 H2X_8 130.9(15) . 2_666 ?
O3_5 Na4 O3_3 90.26(19) . 2_666 ?
O3_5 Na4 O1_2 109.1(2) . 1_565 ?
O3_3 Na4 O1_2 113.03(18) 2_666 1_565 ?
O3_5 Na4 O5_8 82.5(2) . 2_776 ?
O3_3 Na4 O5_8 71.33(17) 2_666 2_776 ?
O1_2 Na4 O5_8 167.1(2) 1_565 2_776 ?
O3_5 Na4 O1_3 163.49(19) . 1_565 ?
O3_3 Na4 O1_3 105.88(17) 2_666 1_565 ?
O1_2 Na4 O1_3 61.78(15) 1_565 1_565 ?
O5_8 Na4 O1_3 105.6(2) 2_776 1_565 ?
O3_5 Na4 O6_8 89.3(2) . 2_776 ?
O3_3 Na4 O6_8 147.19(19) 2_666 2_776 ?
O1_2 Na4 O6_8 98.03(16) 1_565 2_776 ?
O5_8 Na4 O6_8 76.09(17) 2_776 2_776 ?
O1_3 Na4 O6_8 79.05(15) 1_565 2_776 ?
O3_5 Na4 Na6 55.9(2) . 2_776 ?
O3_3 Na4 Na6 109.69(15) 2_666 2_776 ?
O1_2 Na4 Na6 134.68(15) 1_565 2_776 ?
O5_8 Na4 Na6 47.43(15) 2_776 2_776 ?
O1_3 Na4 Na6 119.24(14) 1_565 2_776 ?
O6_8 Na4 Na6 45.68(12) 2_776 2_776 ?
O3_5 Na4 Si3 134.75(18) . 1_565 ?
O3_3 Na4 Si3 119.82(14) 2_666 1_565 ?
O1_2 Na4 Si3 30.71(11) 1_565 1_565 ?
O5_8 Na4 Si3 136.43(18) 2_776 1_565 ?
O1_3 Na4 Si3 32.48(10) 1_565 1_565 ?
O6_8 Na4 Si3 82.02(12) 2_776 1_565 ?
Na6 Na4 Si3 127.51(10) 2_776 1_565 ?
O3_5 Na4 H5E_8 104.1(3) . 2_776 ?
O3_3 Na4 H5E_8 68.6(2) 2_666 2_776 ?
O1_2 Na4 H5E_8 146.7(2) 1_565 2_776 ?
O5_8 Na4 H5E_8 21.78(6) 2_776 2_776 ?
O1_3 Na4 H5E_8 85.4(2) 1_565 2_776 ?
O6_8 Na4 H5E_8 79.71(19) 2_776 2_776 ?
Na6 Na4 H5E_8 64.95(19) 2_776 2_776 ?
Si3 Na4 H5E_8 117.6(2) 1_565 2_776 ?
O3_5 Na4 H6E_8 110.0(2) . 2_776 ?
O3_3 Na4 H6E_8 142.3(2) 2_666 2_776 ?
O1_2 Na4 H6E_8 90.68(18) 1_565 2_776 ?
O5_8 Na4 H6E_8 79.86(19) 2_776 2_776 ?
O1_3 Na4 H6E_8 58.79(17) 1_565 2_776 ?
O6_8 Na4 H6E_8 20.69(5) 2_776 2_776 ?
Na6 Na4 H6E_8 62.82(15) 2_776 2_776 ?
Si3 Na4 H6E_8 67.53(14) 1_565 2_776 ?
H5E_8 Na4 H6E_8 75.5 2_776 2_776 ?
O4_4 Na5 O5_5 105.29(18) . 2_775 ?
O4_4 Na5 O19_8 83.80(19) . . ?
O5_5 Na5 O19_8 126.7(2) 2_775 . ?
O4_4 Na5 O8_8 163.4(2) . 1_655 ?
O5_5 Na5 O8_8 88.2(2) 2_775 1_655 ?
O19_8 Na5 O8_8 80.3(2) . 1_655 ?
O4_4 Na5 O9_8 91.5(2) . 1_655 ?
O5_5 Na5 O9_8 155.0(2) 2_775 1_655 ?
O19_8 Na5 O9_8 72.6(2) . 1_655 ?
O8_8 Na5 O9_8 79.1(2) 1_655 1_655 ?
O4_4 Na5 O5_4 113.01(18) . 2_775 ?
O5_5 Na5 O5_4 58.76(15) 2_775 2_775 ?
O19_8 Na5 O5_4 161.3(2) . 2_775 ?
O8_8 Na5 O5_4 82.08(18) 1_655 2_775 ?
O9_8 Na5 O5_4 97.87(18) 1_655 2_775 ?
O4_4 Na5 Si2 117.54(14) . 2_775 ?
O5_5 Na5 Si2 28.78(11) 2_775 2_775 ?
O19_8 Na5 Si2 147.74(19) . 2_775 ?
O8_8 Na5 Si2 78.91(14) 1_655 2_775 ?
O9_8 Na5 Si2 126.48(16) 1_655 2_775 ?
O5_4 Na5 Si2 30.97(10) 2_775 2_775 ?
O4_4 Na5 Na7 132.43(19) . 1_655 ?
O5_5 Na5 Na7 118.60(15) 2_775 1_655 ?
O19_8 Na5 Na7 84.24(17) . 1_655 ?
O8_8 Na5 Na7 41.0(2) 1_655 1_655 ?
O9_8 Na5 Na7 41.05(17) 1_655 1_655 ?
O5_4 Na5 Na7 78.31(13) 2_775 1_655 ?
Si2 Na5 Na7 95.82(9) 2_775 1_655 ?
O4_4 Na5 H8E_8 164.9(3) . 1_655 ?
O5_5 Na5 H8E_8 75.4(3) 2_775 1_655 ?
O19_8 Na5 H8E_8 83.9(3) . 1_655 ?
O8_8 Na5 H8E_8 14.07(9) 1_655 1_655 ?
O9_8 Na5 H8E_8 93.1(3) 1_655 1_655 ?
O5_4 Na5 H8E_8 80.6(3) 2_775 1_655 ?
Si2 Na5 H8E_8 70.4(2) 2_775 1_655 ?
Na7 Na5 H8E_8 54.6(3) 1_655 1_655 ?
O4_4 Na5 H9E_8 77.5(2) . 1_655 ?
O5_5 Na5 H9E_8 155.1(3) 2_775 1_655 ?
O19_8 Na5 H9E_8 78.0(2) . 1_655 ?
O8_8 Na5 H9E_8 94.3(3) 1_655 1_655 ?
O9_8 Na5 H9E_8 15.54(7) 1_655 1_655 ?
O5_4 Na5 H9E_8 97.1(2) 2_775 1_655 ?
Si2 Na5 H9E_8 127.9(2) 2_775 1_655 ?
Na7 Na5 H9E_8 55.0(2) 1_655 1_655 ?
H8E_8 Na5 H9E_8 108.4 1_655 1_655 ?
O7_8 Na6 O6_8 140.2(3) . . ?
O7_8 Na6 O4_5 85.6(4) . . ?
O6_8 Na6 O4_5 89.9(2) . . ?
O7_8 Na6 O5_8 134.9(3) . . ?
O6_8 Na6 O5_8 84.0(2) . . ?
O4_5 Na6 O5_8 86.8(3) . . ?
O7_8 Na6 O3_5 107.6(3) . 2_776 ?
O6_8 Na6 O3_5 86.07(19) . 2_776 ?
O4_5 Na6 O3_5 163.4(3) . 2_776 ?
O5_8 Na6 O3_5 76.7(2) . 2_776 ?
O7_8 Na6 Na4 152.0(3) . 2_776 ?
O6_8 Na6 Na4 53.29(14) . 2_776 ?
O4_5 Na6 Na4 121.8(2) . 2_776 ?
O5_8 Na6 Na4 50.80(15) . 2_776 ?
O3_5 Na6 Na4 44.39(14) 2_776 2_776 ?
O5_2 Na7 O10_8 106.2(3) . . ?
O5_2 Na7 O9_8 140.7(3) . . ?
O10_8 Na7 O9_8 96.0(3) . . ?
O5_2 Na7 O8_8 125.9(4) . . ?
O10_8 Na7 O8_8 91.5(3) . . ?
O9_8 Na7 O8_8 84.5(2) . . ?
O5_2 Na7 O5_1 62.69(18) . . ?
O10_8 Na7 O5_1 168.7(3) . . ?
O9_8 Na7 O5_1 94.4(2) . . ?
O8_8 Na7 O5_1 93.9(3) . . ?
O5_2 Na7 Si4 31.11(13) . . ?
O10_8 Na7 Si4 135.7(2) . . ?
O9_8 Na7 Si4 124.92(18) . . ?
O8_8 Na7 Si4 107.1(3) . . ?
O5_1 Na7 Si4 32.95(12) . . ?
O5_2 Na7 Na5 167.8(3) . 1_455 ?
O10_8 Na7 Na5 81.91(18) . 1_455 ?
O9_8 Na7 Na5 44.31(16) . 1_455 ?
O8_8 Na7 Na5 43.42(16) . 1_455 ?
O5_1 Na7 Na5 108.8(2) . 1_455 ?
Si4 Na7 Na5 138.3(2) . 1_455 ?
O4_6 Na8 O13_8 121.3(4) . . ?
O4_6 Na8 O14_8 101.0(3) . . ?
O13_8 Na8 O14_8 94.9(4) . . ?
O4_6 Na8 O4_2 88.1(2) . . ?
O13_8 Na8 O4_2 102.8(3) . . ?
O14_8 Na8 O4_2 152.1(4) . . ?
O4_6 Na8 C7_8 117.9(2) . . ?
O13_8 Na8 C7_8 100.2(3) . . ?
O14_8 Na8 C7_8 25.91(18) . . ?
O4_2 Na8 C7_8 127.7(3) . . ?
O4_6 Na8 C6_8 104.8(4) . . ?
O13_8 Na8 C6_8 25.2(3) . . ?
O14_8 Na8 C6_8 118.5(4) . . ?
O4_2 Na8 C6_8 83.6(4) . . ?
C7_8 Na8 C6_8 125.3(3) . . ?
O6_6 Si1 O2_5 89.0(2) . . ?
O6_6 Si1 O2_4 86.81(19) . . ?
O2_5 Si1 O2_4 86.88(19) . . ?
O6_6 Si1 O1_5 96.5(2) . . ?
O2_5 Si1 O1_5 87.39(19) . . ?
O2_4 Si1 O1_5 173.3(2) . . ?
O6_6 Si1 O5_6 87.8(2) . . ?
O2_5 Si1 O5_6 175.5(2) . . ?
O2_4 Si1 O5_6 96.17(19) . . ?
O1_5 Si1 O5_6 89.75(19) . . ?
O6_6 Si1 O1_4 173.0(2) . . ?
O2_5 Si1 O1_4 95.9(2) . . ?
O2_4 Si1 O1_4 88.42(19) . . ?
O1_5 Si1 O1_4 88.75(19) . . ?
O5_6 Si1 O1_4 87.6(2) . . ?
O6_6 Si1 Na3 124.84(16) . . ?
O2_5 Si1 Na3 143.82(16) . . ?
O2_4 Si1 Na3 105.49(14) . . ?
O1_5 Si1 Na3 77.36(14) . . ?
O5_6 Si1 Na3 38.32(14) . . ?
O1_4 Si1 Na3 51.80(14) . . ?
O5_5 Si2 O6_4 96.8(2) . . ?
O5_5 Si2 O6_5 88.4(2) . . ?
O6_4 Si2 O6_5 87.7(2) . . ?
O5_5 Si2 O1_6 88.5(2) . . ?
O6_4 Si2 O1_6 174.0(2) . . ?
O6_5 Si2 O1_6 95.2(2) . . ?
O5_5 Si2 O5_4 86.9(2) . . ?
O6_4 Si2 O5_4 88.1(2) . . ?
O6_5 Si2 O5_4 173.3(2) . . ?
O1_6 Si2 O5_4 89.4(2) . . ?
O5_5 Si2 O2_6 174.6(2) . . ?
O6_4 Si2 O2_6 87.8(2) . . ?
O6_5 Si2 O2_6 89.0(2) . . ?
O1_6 Si2 O2_6 87.1(2) . . ?
O5_4 Si2 O2_6 96.1(2) . . ?
O5_5 Si2 Na5 39.54(15) . 2_775 ?
O6_4 Si2 Na5 103.35(15) . 2_775 ?
O6_5 Si2 Na5 127.18(15) . 2_775 ?
O1_6 Si2 Na5 79.02(14) . 2_775 ?
O5_4 Si2 Na5 49.00(15) . 2_775 ?
O2_6 Si2 Na5 141.92(16) . 2_775 ?
O1_1 Si3 O2_1 87.63(19) . . ?
O1_1 Si3 O2_2 96.2(2) . . ?
O2_1 Si3 O2_2 89.27(19) . . ?
O1_1 Si3 O1_2 89.8(2) . . ?
O2_1 Si3 O1_2 175.6(2) . . ?
O2_2 Si3 O1_2 87.5(2) . . ?
O1_1 Si3 O2_3 173.3(2) . . ?
O2_1 Si3 O2_3 87.07(19) . . ?
O2_2 Si3 O2_3 87.9(2) . . ?
O1_2 Si3 O2_3 95.75(19) . . ?
O1_1 Si3 O1_3 88.7(2) . . ?
O2_1 Si3 O1_3 95.8(2) . . ?
O2_2 Si3 O1_3 173.1(2) . . ?
O1_2 Si3 O1_3 87.7(2) . . ?
O2_3 Si3 O1_3 87.6(2) . . ?
O1_1 Si3 Na4 77.89(14) . 1_545 ?
O2_1 Si3 Na4 140.93(16) . 1_545 ?
O2_2 Si3 Na4 127.93(16) . 1_545 ?
O1_2 Si3 Na4 41.48(15) . 1_545 ?
O2_3 Si3 Na4 103.81(14) . 1_545 ?
O1_3 Si3 Na4 48.46(14) . 1_545 ?
O6_1 Si4 O5_2 95.3(2) . . ?
O6_1 Si4 O5_3 174.2(2) . . ?
O5_2 Si4 O5_3 89.1(2) . . ?
O6_1 Si4 O6_3 87.1(2) . . ?
O5_2 Si4 O6_3 175.4(2) . . ?
O5_3 Si4 O6_3 88.8(2) . . ?
O6_1 Si4 O6_2 88.8(2) . . ?
O5_2 Si4 O6_2 87.9(2) . . ?
O5_3 Si4 O6_2 95.1(2) . . ?
O6_3 Si4 O6_2 88.2(2) . . ?
O6_1 Si4 O5_1 87.9(2) . . ?
O5_2 Si4 O5_1 89.1(2) . . ?
O5_3 Si4 O5_1 88.5(2) . . ?
O6_3 Si4 O5_1 94.9(2) . . ?
O6_2 Si4 O5_1 175.4(3) . . ?
O6_1 Si4 Na7 103.8(2) . . ?
O5_2 Si4 Na7 41.36(18) . . ?
O5_3 Si4 Na7 77.2(2) . . ?
O6_3 Si4 Na7 141.7(2) . . ?
O6_2 Si4 Na7 127.98(17) . . ?
O5_1 Si4 Na7 49.97(17) . . ?
O3_6 Na1 O11_8 108.5(5) . . ?
O3_6 Na1 O3_2 91.7(2) . 1_565 ?
O11_8 Na1 O3_2 118.6(4) . 1_565 ?
O3_6 Na1 O11_8 87.8(4) . 2_675 ?
O11_8 Na1 O11_8 87.7(5) . 2_675 ?
O3_2 Na1 O11_8 152.2(4) 1_565 2_675 ?
O3_6 Na1 O12_8 153.5(5) . . ?
O11_8 Na1 O12_8 95.0(5) . . ?
O3_2 Na1 O12_8 87.4(5) 1_565 . ?
O11_8 Na1 O12_8 81.0(6) 2_675 . ?
O3_6 Na1 Na1 100.4(2) . 2_675 ?
O11_8 Na1 Na1 46.7(3) . 2_675 ?
O3_2 Na1 Na1 163.5(3) 1_565 2_675 ?
O11_8 Na1 Na1 41.0(3) 2_675 2_675 ?
O12_8 Na1 Na1 86.7(4) . 2_675 ?
O1_1 C1_1 C2_1 126.7(6) . . ?
O1_1 C1_1 C6_1 112.7(5) . . ?
C2_1 C1_1 C6_1 120.6(6) . . ?
C1_1 C2_1 C3_1 119.0(6) . . ?
C1_1 C2_1 H2_1 120.5 . . ?
C3_1 C2_1 H2_1 120.5 . . ?
C4_1 C3_1 C2_1 119.8(6) . . ?
C4_1 C3_1 H3X_1 120.1 . . ?
C2_1 C3_1 H3X_1 120.1 . . ?
C5_1 C4_1 C3_1 121.5(6) . . ?
C5_1 C4_1 H4_1 119.2 . . ?
C3_1 C4_1 H4_1 119.2 . . ?
C6_1 C5_1 C4_1 117.8(6) . . ?
C6_1 C5_1 C7_1 123.9(6) . . ?
C4_1 C5_1 C7_1 118.3(6) . . ?
O2_1 C6_1 C5_1 126.1(6) . . ?
O2_1 C6_1 C1_1 112.7(5) . . ?
C5_1 C6_1 C1_1 121.2(6) . . ?
O3_1 C7_1 N1_1 124.0(6) . . ?
O3_1 C7_1 C5_1 121.1(6) . . ?
N1_1 C7_1 C5_1 114.8(6) . . ?
C13_1 C8_1 C9_1 119.5(6) . . ?
C13_1 C8_1 N1_1 122.5(6) . . ?
C9_1 C8_1 N1_1 118.0(5) . . ?
C10_1 C9_1 C8_1 120.0(6) . . ?
C10_1 C9_1 H9_1 120.0 . . ?
C8_1 C9_1 H9_1 120.0 . . ?
C9_1 C10_1 C11_1 121.6(6) . . ?
C9_1 C10_1 H10_1 119.2 . . ?
C11_1 C10_1 H10_1 119.2 . . ?
C10_1 C11_1 C12_1 117.5(6) . . ?
C10_1 C11_1 C14_1 122.1(6) . . ?
C12_1 C11_1 C14_1 120.3(5) . . ?
C13_1 C12_1 C11_1 120.6(6) . . ?
C13_1 C12_1 H12_1 119.7 . . ?
C11_1 C12_1 H12_1 119.7 . . ?
C8_1 C13_1 C12_1 120.8(6) . . ?
C8_1 C13_1 H13_1 119.6 . . ?
C12_1 C13_1 H13_1 119.6 . . ?
C15_1 C14_1 C19_1 116.9(6) . . ?
C15_1 C14_1 C11_1 121.0(6) . . ?
C19_1 C14_1 C11_1 122.0(6) . . ?
C14_1 C15_1 C16_1 121.6(6) . . ?
C14_1 C15_1 H15_1 119.2 . . ?
C16_1 C15_1 H15_1 119.2 . . ?
C17_1 C16_1 C15_1 121.0(6) . . ?
C17_1 C16_1 H16_1 119.5 . . ?
C15_1 C16_1 H16_1 119.5 . . ?
C16_1 C17_1 N2_1 116.6(6) . . ?
C16_1 C17_1 C18_1 118.9(6) . . ?
N2_1 C17_1 C18_1 124.5(6) . . ?
C19_1 C18_1 C17_1 119.1(6) . . ?
C19_1 C18_1 H18_1 120.4 . . ?
C17_1 C18_1 H18_1 120.4 . . ?
C14_1 C19_1 C18_1 122.5(6) . . ?
C14_1 C19_1 H19_1 118.7 . . ?
C18_1 C19_1 H19_1 118.7 . . ?
O4_1 C20_1 N2_1 121.3(6) . . ?
O4_1 C20_1 C21_1 122.1(7) . . ?
N2_1 C20_1 C21_1 116.5(6) . . ?
C26_1 C21_1 C22_1 116.8(7) . . ?
C26_1 C21_1 C20_1 124.3(6) . . ?
C22_1 C21_1 C20_1 118.6(7) . . ?
C23_1 C22_1 C21_1 121.2(7) . . ?
C23_1 C22_1 H22_1 119.4 . . ?
C21_1 C22_1 H22_1 119.4 . . ?
C22_1 C23_1 C24_1 121.2(7) . . ?
C22_1 C23_1 H23_1 119.4 . . ?
C24_1 C23_1 H23_1 119.4 . . ?
C25_1 C24_1 C23_1 118.9(7) . . ?
C25_1 C24_1 H24_1 120.5 . . ?
C23_1 C24_1 H24_1 120.5 . . ?
O5_1 C25_1 C24_1 126.3(6) . . ?
O5_1 C25_1 C26_1 113.7(6) . . ?
C24_1 C25_1 C26_1 120.0(7) . . ?
O6_1 C26_1 C21_1 125.3(6) . . ?
O6_1 C26_1 C25_1 112.9(6) . . ?
C21_1 C26_1 C25_1 121.8(7) . . ?
C7_1 N1_1 C8_1 126.0(5) . . ?
C7_1 N1_1 H1_1 117.0 . . ?
C8_1 N1_1 H1_1 117.0 . . ?
C20_1 N2_1 C17_1 129.8(6) . . ?
C20_1 N2_1 H2A_1 115.1 . . ?
C17_1 N2_1 H2A_1 115.1 . . ?
C1_1 O1_1 Si3 113.6(4) . . ?
C6_1 O2_1 Si3 113.3(4) . . ?
C7_1 O3_1 Na3 151.5(4) . . ?
C20_1 O4_1 Na2 154.2(6) . . ?
C25_1 O5_1 Si4 112.0(4) . . ?
C25_1 O5_1 Na7 114.4(4) . . ?
Si4 O5_1 Na7 97.1(2) . . ?
C26_1 O6_1 Si4 112.2(4) . . ?
O1_2 C1_2 C2_2 125.1(6) . . ?
O1_2 C1_2 C6_2 114.3(6) . . ?
C2_2 C1_2 C6_2 120.5(7) . . ?
C1_2 C2_2 C3_2 117.7(6) . . ?
C1_2 C2_2 H2_2 121.1 . . ?
C3_2 C2_2 H2_2 121.1 . . ?
C4_2 C3_2 C2_2 122.1(7) . . ?
C4_2 C3_2 H3_2 119.0 . . ?
C2_2 C3_2 H3_2 119.0 . . ?
C3_2 C4_2 C5_2 120.9(7) . . ?
C3_2 C4_2 H4_2 119.6 . . ?
C5_2 C4_2 H4_2 119.6 . . ?
C6_2 C5_2 C4_2 116.6(6) . . ?
C6_2 C5_2 C7_2 123.9(6) . . ?
C4_2 C5_2 C7_2 119.4(7) . . ?
O2_2 C6_2 C5_2 125.9(5) . . ?
O2_2 C6_2 C1_2 112.0(6) . . ?
C5_2 C6_2 C1_2 122.1(6) . . ?
O3_2 C7_2 N1_2 123.0(6) . . ?
O3_2 C7_2 C5_2 121.8(6) . . ?
N1_2 C7_2 C5_2 115.2(6) . . ?
C9_2 C8_2 C13_2 119.8(6) . . ?
C9_2 C8_2 N1_2 116.2(6) . . ?
C13_2 C8_2 N1_2 123.9(6) . . ?
C8_2 C9_2 C10_2 120.1(7) . . ?
C8_2 C9_2 H9_2 120.0 . . ?
C10_2 C9_2 H9_2 120.0 . . ?
C11_2 C10_2 C9_2 121.2(7) . . ?
C11_2 C10_2 H10_2 119.4 . . ?
C9_2 C10_2 H10_2 119.4 . . ?
C12_2 C11_2 C10_2 117.6(6) . . ?
C12_2 C11_2 C14_2 121.6(6) . . ?
C10_2 C11_2 C14_2 120.8(6) . . ?
C11_2 C12_2 C13_2 122.8(6) . . ?
C11_2 C12_2 H12_2 118.6 . . ?
C13_2 C12_2 H12_2 118.6 . . ?
C8_2 C13_2 C12_2 118.5(6) . . ?
C8_2 C13_2 H13_2 120.8 . . ?
C12_2 C13_2 H13_2 120.8 . . ?
C19_2 C14_2 C15_2 117.7(6) . . ?
C19_2 C14_2 C11_2 121.8(6) . . ?
C15_2 C14_2 C11_2 120.5(6) . . ?
C16_2 C15_2 C14_2 120.6(6) . . ?
C16_2 C15_2 H15_2 119.7 . . ?
C14_2 C15_2 H15_2 119.7 . . ?
C17_2 C16_2 C15_2 120.4(6) . . ?
C17_2 C16_2 H16_2 119.8 . . ?
C15_2 C16_2 H16_2 119.8 . . ?
C16_2 C17_2 C18_2 120.5(6) . . ?
C16_2 C17_2 N2_2 116.5(6) . . ?
C18_2 C17_2 N2_2 122.8(6) . . ?
C19_2 C18_2 C17_2 118.4(6) . . ?
C19_2 C18_2 H18_2 120.8 . . ?
C17_2 C18_2 H18_2 120.8 . . ?
C14_2 C19_2 C18_2 122.5(6) . . ?
C14_2 C19_2 H19_2 118.8 . . ?
C18_2 C19_2 H19_2 118.8 . . ?
O4_2 C20_2 N2_2 122.9(6) . . ?
O4_2 C20_2 C21_2 122.2(6) . . ?
N2_2 C20_2 C21_2 114.7(6) . . ?
C26_2 C21_2 C22_2 118.4(6) . . ?
C26_2 C21_2 C20_2 122.4(6) . . ?
C22_2 C21_2 C20_2 119.2(6) . . ?
C23_2 C22_2 C21_2 120.6(7) . . ?
C23_2 C22_2 H22_2 119.7 . . ?
C21_2 C22_2 H22_2 119.7 . . ?
C22_2 C23_2 C24_2 121.4(7) . . ?
C22_2 C23_2 H23_2 119.3 . . ?
C24_2 C23_2 H23_2 119.3 . . ?
C25_2 C24_2 C23_2 118.6(7) . . ?
C25_2 C24_2 H24_2 120.7 . . ?
C23_2 C24_2 H24_2 120.7 . . ?
C24_2 C25_2 O5_2 127.3(6) . . ?
C24_2 C25_2 C26_2 120.3(7) . . ?
O5_2 C25_2 C26_2 112.4(6) . . ?
O6_2 C26_2 C21_2 126.7(6) . . ?
O6_2 C26_2 C25_2 112.7(6) . . ?
C21_2 C26_2 C25_2 120.6(6) . . ?
C7_2 N1_2 C8_2 130.5(6) . . ?
C7_2 N1_2 H1_2 114.7 . . ?
C8_2 N1_2 H1_2 114.7 . . ?
C20_2 N2_2 C17_2 128.4(6) . . ?
C20_2 N2_2 H2A_2 115.8 . . ?
C17_2 N2_2 H2A_2 115.8 . . ?
C1_2 O1_2 Si3 112.1(3) . . ?
C1_2 O1_2 Na4 140.1(4) . 1_545 ?
Si3 O1_2 Na4 107.8(2) . 1_545 ?
C6_2 O2_2 Si3 112.7(4) . . ?
C7_2 O3_2 Na1 133.3(4) . 1_545 ?
C20_2 O4_2 Na8 145.9(5) . . ?
C25_2 O5_2 Si4 113.4(4) . . ?
C25_2 O5_2 Na7 137.6(4) . . ?
Si4 O5_2 Na7 107.5(3) . . ?
C26_2 O6_2 Si4 113.4(4) . . ?
C2_3 C1_3 O1_3 124.8(6) . . ?
C2_3 C1_3 C6_3 122.3(6) . . ?
O1_3 C1_3 C6_3 112.9(6) . . ?
C1_3 C2_3 C3_3 118.0(6) . . ?
C1_3 C2_3 H2_3 121.0 . . ?
C3_3 C2_3 H2_3 121.0 . . ?
C4_3 C3_3 C2_3 120.9(7) . . ?
C4_3 C3_3 H3_3 119.6 . . ?
C2_3 C3_3 H3_3 119.6 . . ?
C3_3 C4_3 C5_3 121.4(6) . . ?
C3_3 C4_3 H4_3 119.3 . . ?
C5_3 C4_3 H4_3 119.3 . . ?
C4_3 C5_3 C6_3 117.6(6) . . ?
C4_3 C5_3 C7_3 119.1(6) . . ?
C6_3 C5_3 C7_3 123.2(6) . . ?
O2_3 C6_3 C1_3 114.6(6) . . ?
O2_3 C6_3 C5_3 125.8(6) . . ?
C1_3 C6_3 C5_3 119.5(6) . . ?
O3_3 C7_3 N1_3 120.8(6) . . ?
O3_3 C7_3 C5_3 121.7(6) . . ?
N1_3 C7_3 C5_3 117.3(6) . . ?
C9_3 C8_3 C13_3 119.8(6) . . ?
C9_3 C8_3 N1_3 118.9(6) . . ?
C13_3 C8_3 N1_3 121.0(6) . . ?
C8_3 C9_3 C10_3 120.8(7) . . ?
C8_3 C9_3 H9_3 119.6 . . ?
C10_3 C9_3 H9_3 119.6 . . ?
C9_3 C10_3 C11_3 121.2(7) . . ?
C9_3 C10_3 H10_3 119.4 . . ?
C11_3 C10_3 H10_3 119.4 . . ?
C12_3 C11_3 C10_3 117.2(6) . . ?
C12_3 C11_3 C14_3 121.5(6) . . ?
C10_3 C11_3 C14_3 121.3(6) . . ?
C11_3 C12_3 C13_3 122.7(7) . . ?
C11_3 C12_3 H12_3 118.6 . . ?
C13_3 C12_3 H12_3 118.6 . . ?
C12_3 C13_3 C8_3 118.2(7) . . ?
C12_3 C13_3 H13_3 120.9 . . ?
C8_3 C13_3 H13_3 120.9 . . ?
C19_3 C14_3 C15_3 118.0(6) . . ?
C19_3 C14_3 C11_3 123.0(7) . . ?
C15_3 C14_3 C11_3 119.0(7) . . ?
C16_3 C15_3 C14_3 119.3(7) . . ?
C16_3 C15_3 H15_3 120.4 . . ?
C14_3 C15_3 H15_3 120.4 . . ?
C17_3 C16_3 C15_3 121.9(7) . . ?
C17_3 C16_3 H16_3 119.1 . . ?
C15_3 C16_3 H16_3 119.1 . . ?
C16_3 C17_3 C18_3 118.8(6) . . ?
C16_3 C17_3 N2_3 116.7(6) . . ?
C18_3 C17_3 N2_3 124.5(7) . . ?
C19_3 C18_3 C17_3 118.6(7) . . ?
C19_3 C18_3 H18_3 120.7 . . ?
C17_3 C18_3 H18_3 120.7 . . ?
C14_3 C19_3 C18_3 123.5(7) . . ?
C14_3 C19_3 H19_3 118.3 . . ?
C18_3 C19_3 H19_3 118.3 . . ?
O4_3 C20_3 N2_3 121.2(7) . . ?
O4_3 C20_3 C21_3 121.9(7) . . ?
N2_3 C20_3 C21_3 116.8(7) . . ?
C22_3 C21_3 C26_3 117.7(6) . . ?
C22_3 C21_3 C20_3 118.4(7) . . ?
C26_3 C21_3 C20_3 123.8(7) . . ?
C23_3 C22_3 C21_3 121.5(8) . . ?
C23_3 C22_3 H22_3 119.2 . . ?
C21_3 C22_3 H22_3 119.2 . . ?
C22_3 C23_3 C24_3 121.4(8) . . ?
C22_3 C23_3 H23_3 119.3 . . ?
C24_3 C23_3 H23_3 119.3 . . ?
C25_3 C24_3 C23_3 117.3(7) . . ?
C25_3 C24_3 H24_3 121.4 . . ?
C23_3 C24_3 H24_3 121.4 . . ?
O5_3 C25_3 C24_3 124.9(6) . . ?
O5_3 C25_3 C26_3 112.2(7) . . ?
C24_3 C25_3 C26_3 122.8(7) . . ?
O6_3 C26_3 C21_3 126.0(6) . . ?
O6_3 C26_3 C25_3 114.8(7) . . ?
C21_3 C26_3 C25_3 119.1(7) . . ?
C7_3 N1_3 C8_3 128.6(6) . . ?
C7_3 N1_3 H1_3 115.7 . . ?
C8_3 N1_3 H1_3 115.7 . . ?
C20_3 N2_3 C17_3 130.2(6) . . ?
C20_3 N2_3 H2A_3 114.9 . . ?
C17_3 N2_3 H2A_3 114.9 . . ?
C1_3 O1_3 Si3 111.4(4) . . ?
C1_3 O1_3 Na4 110.6(3) . 1_545 ?
Si3 O1_3 Na4 99.07(19) . 1_545 ?
C6_3 O2_3 Si3 112.9(4) . . ?
C7_3 O3_3 Na4 140.5(4) . 2_666 ?
C25_3 O5_3 Si4 112.3(4) . . ?
C26_3 O6_3 Si4 111.7(4) . . ?
C2_4 C1_4 O1_4 125.7(5) . . ?
C2_4 C1_4 C6_4 121.1(6) . . ?
O1_4 C1_4 C6_4 113.1(5) . . ?
C1_4 C2_4 C3_4 119.5(6) . . ?
C1_4 C2_4 H2_4 120.2 . . ?
C3_4 C2_4 H2_4 120.2 . . ?
C4_4 C3_4 C2_4 119.0(6) . . ?
C4_4 C3_4 H3_4 120.5 . . ?
C2_4 C3_4 H3_4 120.5 . . ?
C5_4 C4_4 C3_4 122.5(6) . . ?
C5_4 C4_4 H4_4 118.7 . . ?
C3_4 C4_4 H4_4 118.7 . . ?
C4_4 C5_4 C6_4 117.5(5) . . ?
C4_4 C5_4 C7_4 119.3(6) . . ?
C6_4 C5_4 C7_4 123.0(6) . . ?
O2_4 C6_4 C1_4 114.7(5) . . ?
O2_4 C6_4 C5_4 125.0(5) . . ?
C1_4 C6_4 C5_4 120.3(6) . . ?
O3_4 C7_4 N1_4 121.2(5) . . ?
O3_4 C7_4 C5_4 120.6(6) . . ?
N1_4 C7_4 C5_4 118.1(5) . . ?
C9_4 C8_4 C13_4 118.8(5) . . ?
C9_4 C8_4 N1_4 119.4(6) . . ?
C13_4 C8_4 N1_4 121.6(6) . . ?
C8_4 C9_4 C10_4 120.6(6) . . ?
C8_4 C9_4 H9_4 119.7 . . ?
C10_4 C9_4 H9_4 119.7 . . ?
C11_4 C10_4 C9_4 120.9(6) . . ?
C11_4 C10_4 H10_4 119.6 . . ?
C9_4 C10_4 H10_4 119.6 . . ?
C12_4 C11_4 C10_4 116.8(6) . . ?
C12_4 C11_4 C14_4 123.4(6) . . ?
C10_4 C11_4 C14_4 119.8(6) . . ?
C11_4 C12_4 C13_4 122.9(6) . . ?
C11_4 C12_4 H12_4 118.6 . . ?
C13_4 C12_4 H12_4 118.6 . . ?
C12_4 C13_4 C8_4 120.0(6) . . ?
C12_4 C13_4 H13_4 120.0 . . ?
C8_4 C13_4 H13_4 120.0 . . ?
C19_4 C14_4 C15_4 117.5(6) . . ?
C19_4 C14_4 C11_4 122.4(6) . . ?
C15_4 C14_4 C11_4 120.1(6) . . ?
C14_4 C15_4 C16_4 120.0(7) . . ?
C14_4 C15_4 H15_4 120.0 . . ?
C16_4 C15_4 H15_4 120.0 . . ?
C17_4 C16_4 C15_4 121.7(6) . . ?
C17_4 C16_4 H16_4 119.2 . . ?
C15_4 C16_4 H16_4 119.2 . . ?
C16_4 C17_4 N2_4 118.0(6) . . ?
C16_4 C17_4 C18_4 118.3(6) . . ?
N2_4 C17_4 C18_4 123.6(6) . . ?
C19_4 C18_4 C17_4 119.1(7) . . ?
C19_4 C18_4 H18_4 120.4 . . ?
C17_4 C18_4 H18_4 120.4 . . ?
C14_4 C19_4 C18_4 123.4(7) . . ?
C14_4 C19_4 H19_4 118.3 . . ?
C18_4 C19_4 H19_4 118.3 . . ?
O4_4 C20_4 N2_4 122.4(6) . . ?
O4_4 C20_4 C21_4 121.2(6) . . ?
N2_4 C20_4 C21_4 116.3(6) . . ?
C26_4 C21_4 C22_4 117.5(6) . . ?
C26_4 C21_4 C20_4 124.2(6) . . ?
C22_4 C21_4 C20_4 118.1(6) . . ?
C23_4 C22_4 C21_4 121.6(7) . . ?
C23_4 C22_4 H22_4 119.2 . . ?
C21_4 C22_4 H22_4 119.2 . . ?
C22_4 C23_4 C24_4 120.2(7) . . ?
C22_4 C23_4 H23_4 119.9 . . ?
C24_4 C23_4 H23_4 119.9 . . ?
C25_4 C24_4 C23_4 118.7(7) . . ?
C25_4 C24_4 H24_4 120.7 . . ?
C23_4 C24_4 H24_4 120.7 . . ?
C24_4 C25_4 O5_4 126.0(6) . . ?
C24_4 C25_4 C26_4 121.4(7) . . ?
O5_4 C25_4 C26_4 112.6(6) . . ?
O6_4 C26_4 C21_4 126.2(6) . . ?
O6_4 C26_4 C25_4 113.3(6) . . ?
C21_4 C26_4 C25_4 120.5(7) . . ?
C7_4 N1_4 C8_4 127.2(5) . . ?
C7_4 N1_4 H1_4 116.4 . . ?
C8_4 N1_4 H1_4 116.4 . . ?
C20_4 N2_4 C17_4 128.5(6) . . ?
C20_4 N2_4 H2A_4 115.7 . . ?
C17_4 N2_4 H2A_4 115.7 . . ?
C1_4 O1_4 Si1 111.6(3) . . ?
C1_4 O1_4 Na3 108.6(3) . . ?
Si1 O1_4 Na3 96.72(18) . . ?
C6_4 O2_4 Si1 112.0(3) . . ?
C7_4 O3_4 Na3 147.9(4) . 2_766 ?
C20_4 O4_4 Na5 147.7(5) . . ?
C25_4 O5_4 Si2 112.0(4) . . ?
C25_4 O5_4 Na5 98.8(3) . 2_775 ?
Si2 O5_4 Na5 100.0(2) . 2_775 ?
C26_4 O6_4 Si2 113.6(4) . . ?
O1_5 C1_5 C2_5 126.6(6) . . ?
O1_5 C1_5 C6_5 112.8(5) . . ?
C2_5 C1_5 C6_5 120.6(6) . . ?
C1_5 C2_5 C3_5 118.1(7) . . ?
C1_5 C2_5 H2_5 121.0 . . ?
C3_5 C2_5 H2_5 121.0 . . ?
C4_5 C3_5 C2_5 121.3(7) . . ?
C4_5 C3_5 H3_5 119.3 . . ?
C2_5 C3_5 H3_5 119.3 . . ?
C3_5 C4_5 C5_5 121.2(7) . . ?
C3_5 C4_5 H4_5 119.4 . . ?
C5_5 C4_5 H4_5 119.4 . . ?
C6_5 C5_5 C4_5 116.7(6) . . ?
C6_5 C5_5 C7_5 123.3(6) . . ?
C4_5 C5_5 C7_5 119.9(6) . . ?
O2_5 C6_5 C5_5 124.6(6) . . ?
O2_5 C6_5 C1_5 113.3(6) . . ?
C5_5 C6_5 C1_5 122.1(6) . . ?
O3_5 C7_5 N1_5 121.8(7) . . ?
O3_5 C7_5 C5_5 122.1(6) . . ?
N1_5 C7_5 C5_5 116.1(6) . . ?
C9_5 C8_5 C13_5 119.9(6) . . ?
C9_5 C8_5 N1_5 119.7(6) . . ?
C13_5 C8_5 N1_5 120.2(6) . . ?
C8_5 C9_5 C10_5 119.9(6) . . ?
C8_5 C9_5 H9_5 120.1 . . ?
C10_5 C9_5 H9_5 120.1 . . ?
C11_5 C10_5 C9_5 121.1(7) . . ?
C11_5 C10_5 H10_5 119.5 . . ?
C9_5 C10_5 H10_5 119.5 . . ?
C10_5 C11_5 C12_5 118.6(6) . . ?
C10_5 C11_5 C14_5 121.8(6) . . ?
C12_5 C11_5 C14_5 119.5(6) . . ?
C13_5 C12_5 C11_5 120.3(6) . . ?
C13_5 C12_5 H12_5 119.9 . . ?
C11_5 C12_5 H12_5 119.9 . . ?
C12_5 C13_5 C8_5 120.3(6) . . ?
C12_5 C13_5 H13_5 119.9 . . ?
C8_5 C13_5 H13_5 119.9 . . ?
C19_5 C14_5 C15_5 116.9(6) . . ?
C19_5 C14_5 C11_5 122.4(6) . . ?
C15_5 C14_5 C11_5 120.7(6) . . ?
C16_5 C15_5 C14_5 120.8(7) . . ?
C16_5 C15_5 H15_5 119.6 . . ?
C14_5 C15_5 H15_5 119.6 . . ?
C17_5 C16_5 C15_5 121.1(6) . . ?
C17_5 C16_5 H16_5 119.5 . . ?
C15_5 C16_5 H16_5 119.5 . . ?
C16_5 C17_5 C18_5 119.4(6) . . ?
C16_5 C17_5 N2_5 115.9(6) . . ?
C18_5 C17_5 N2_5 124.7(6) . . ?
C17_5 C18_5 C19_5 119.2(7) . . ?
C17_5 C18_5 H18_5 120.4 . . ?
C19_5 C18_5 H18_5 120.4 . . ?
C14_5 C19_5 C18_5 122.5(7) . . ?
C14_5 C19_5 H19_5 118.8 . . ?
C18_5 C19_5 H19_5 118.8 . . ?
O4_5 C20_5 N2_5 121.5(6) . . ?
O4_5 C20_5 C21_5 121.4(7) . . ?
N2_5 C20_5 C21_5 117.1(7) . . ?
C26_5 C21_5 C22_5 117.1(6) . . ?
C26_5 C21_5 C20_5 123.5(6) . . ?
C22_5 C21_5 C20_5 118.9(7) . . ?
C23_5 C22_5 C21_5 121.8(7) . . ?
C23_5 C22_5 H22_5 119.1 . . ?
C21_5 C22_5 H22_5 119.1 . . ?
C22_5 C23_5 C24_5 120.3(7) . . ?
C22_5 C23_5 H23_5 119.8 . . ?
C24_5 C23_5 H23_5 119.8 . . ?
C25_5 C24_5 C23_5 118.7(7) . . ?
C25_5 C24_5 H24_5 120.7 . . ?
C23_5 C24_5 H24_5 120.7 . . ?
O5_5 C25_5 C24_5 125.6(6) . . ?
O5_5 C25_5 C26_5 114.0(6) . . ?
C24_5 C25_5 C26_5 120.3(7) . . ?
O6_5 C26_5 C21_5 125.7(5) . . ?
O6_5 C26_5 C25_5 112.8(6) . . ?
C21_5 C26_5 C25_5 121.5(6) . . ?
C7_5 N1_5 C8_5 125.4(6) . . ?
C7_5 N1_5 H1_5 117.3 . . ?
C8_5 N1_5 H1_5 117.3 . . ?
C20_5 N2_5 C17_5 129.8(6) . . ?
C20_5 N2_5 H2A_5 115.1 . . ?
C17_5 N2_5 H2A_5 115.1 . . ?
C1_5 O1_5 Si1 113.1(4) . . ?
C6_5 O2_5 Si1 113.4(4) . . ?
C7_5 O3_5 Na4 167.3(5) . . ?
C7_5 O3_5 Na6 103.8(6) . 2_776 ?
Na4 O3_5 Na6 79.7(2) . 2_776 ?
C20_5 O4_5 Na6 148.4(6) . . ?
C25_5 O5_5 Si2 112.3(4) . . ?
C25_5 O5_5 Na5 135.5(4) . 2_775 ?
Si2 O5_5 Na5 111.7(2) . 2_775 ?
C26_5 O6_5 Si2 112.1(4) . . ?
O1_6 C1_6 C2_6 125.8(6) . . ?
O1_6 C1_6 C6_6 113.0(6) . . ?
C2_6 C1_6 C6_6 121.2(6) . . ?
C1_6 C2_6 C3_6 119.0(6) . . ?
C1_6 C2_6 H2_6 120.5 . . ?
C3_6 C2_6 H2_6 120.5 . . ?
C4_6 C3_6 C2_6 120.0(7) . . ?
C4_6 C3_6 H3_6 120.0 . . ?
C2_6 C3_6 H3_6 120.0 . . ?
C3_6 C4_6 C5_6 121.0(7) . . ?
C3_6 C4_6 H4_6 119.5 . . ?
C5_6 C4_6 H4_6 119.5 . . ?
C6_6 C5_6 C4_6 118.0(6) . . ?
C6_6 C5_6 C7_6 124.1(6) . . ?
C4_6 C5_6 C7_6 117.9(6) . . ?
O2_6 C6_6 C5_6 125.8(6) . . ?
O2_6 C6_6 C1_6 113.6(5) . . ?
C5_6 C6_6 C1_6 120.6(6) . . ?
O3_6 C7_6 N1_6 122.6(6) . . ?
O3_6 C7_6 C5_6 122.6(6) . . ?
N1_6 C7_6 C5_6 114.8(6) . . ?
C9_6 C8_6 C13_6 119.9(6) . . ?
C9_6 C8_6 N1_6 116.9(6) . . ?
C13_6 C8_6 N1_6 123.1(6) . . ?
C8_6 C9_6 C10_6 120.1(6) . . ?
C8_6 C9_6 H9_6 120.0 . . ?
C10_6 C9_6 H9_6 120.0 . . ?
C11_6 C10_6 C9_6 122.1(7) . . ?
C11_6 C10_6 H10_6 119.0 . . ?
C9_6 C10_6 H10_6 119.0 . . ?
C10_6 C11_6 C12_6 116.5(6) . . ?
C10_6 C11_6 C14_6 122.3(6) . . ?
C12_6 C11_6 C14_6 121.2(6) . . ?
C11_6 C12_6 C13_6 122.4(6) . . ?
C11_6 C12_6 H12_6 118.8 . . ?
C13_6 C12_6 H12_6 118.8 . . ?
C8_6 C13_6 C12_6 119.1(6) . . ?
C8_6 C13_6 H13_6 120.5 . . ?
C12_6 C13_6 H13_6 120.5 . . ?
C19_6 C14_6 C15_6 117.1(6) . . ?
C19_6 C14_6 C11_6 121.0(6) . . ?
C15_6 C14_6 C11_6 121.8(7) . . ?
C16_6 C15_6 C14_6 121.6(7) . . ?
C16_6 C15_6 H15_6 119.2 . . ?
C14_6 C15_6 H15_6 119.2 . . ?
C17_6 C16_6 C15_6 120.3(6) . . ?
C17_6 C16_6 H16_6 119.8 . . ?
C15_6 C16_6 H16_6 119.8 . . ?
C18_6 C17_6 C16_6 119.0(6) . . ?
C18_6 C17_6 N2_6 123.8(6) . . ?
C16_6 C17_6 N2_6 117.1(6) . . ?
C17_6 C18_6 C19_6 119.6(7) . . ?
C17_6 C18_6 H18_6 120.2 . . ?
C19_6 C18_6 H18_6 120.2 . . ?
C14_6 C19_6 C18_6 122.2(6) . . ?
C14_6 C19_6 H19_6 118.9 . . ?
C18_6 C19_6 H19_6 118.9 . . ?
O4_6 C20_6 N2_6 123.1(6) . . ?
O4_6 C20_6 C21_6 122.1(7) . . ?
N2_6 C20_6 C21_6 114.8(6) . . ?
C26_6 C21_6 C22_6 118.0(6) . . ?
C26_6 C21_6 C20_6 125.4(6) . . ?
C22_6 C21_6 C20_6 116.4(6) . . ?
C23_6 C22_6 C21_6 120.1(7) . . ?
C23_6 C22_6 H22_6 120.0 . . ?
C21_6 C22_6 H22_6 120.0 . . ?
C22_6 C23_6 C24_6 121.5(7) . . ?
C22_6 C23_6 H23_6 119.3 . . ?
C24_6 C23_6 H23_6 119.3 . . ?
C25_6 C24_6 C23_6 118.3(6) . . ?
C25_6 C24_6 H24_6 120.8 . . ?
C23_6 C24_6 H24_6 120.8 . . ?
O5_6 C25_6 C24_6 125.5(6) . . ?
O5_6 C25_6 C26_6 113.6(6) . . ?
C24_6 C25_6 C26_6 120.9(7) . . ?
O6_6 C26_6 C21_6 125.7(6) . . ?
O6_6 C26_6 C25_6 113.3(6) . . ?
C21_6 C26_6 C25_6 121.0(6) . . ?
C7_6 N1_6 C8_6 127.6(5) . . ?
C7_6 N1_6 H1_6 116.2 . . ?
C8_6 N1_6 H1_6 116.2 . . ?
C20_6 N2_6 C17_6 128.2(6) . . ?
C20_6 N2_6 H2A_6 115.9 . . ?
C17_6 N2_6 H2A_6 115.9 . . ?
C1_6 O1_6 Si2 113.3(4) . . ?
C6_6 O2_6 Si2 112.7(4) . . ?
C7_6 O3_6 Na1 149.5(5) . . ?
C20_6 O4_6 Na8 133.1(5) . . ?
C25_6 O5_6 Si1 111.2(4) . . ?
C25_6 O5_6 Na3 135.8(4) . . ?
Si1 O5_6 Na3 113.0(2) . . ?
C26_6 O6_6 Si1 110.9(4) . . ?
O1_8 C1_8 H1A_8 109.2 . . ?
O1_8 C1_8 H1B_8 110.9 . . ?
H1A_8 C1_8 H1B_8 109.5 . . ?
O1_8 C1_8 H1C_8 108.3 . . ?
H1A_8 C1_8 H1C_8 109.5 . . ?
H1B_8 C1_8 H1C_8 109.5 . . ?
O3_8 C2_8 H2A_8 109.9 . . ?
O3_8 C2_8 H2B_8 109.4 . . ?
H2A_8 C2_8 H2B_8 109.5 . . ?
O3_8 C2_8 H2C_8 109.1 . . ?
H2A_8 C2_8 H2C_8 109.5 . . ?
H2B_8 C2_8 H2C_8 109.5 . . ?
O2_8 C3_8 H3A_8 109.9 . . ?
O2_8 C3_8 H3B_8 109.5 . . ?
H3A_8 C3_8 H3B_8 109.5 . . ?
O2_8 C3_8 H3C_8 109.0 . . ?
H3A_8 C3_8 H3C_8 109.5 . . ?
H3B_8 C3_8 H3C_8 109.5 . . ?
O7_8 C5_8 H5A_8 112.4 . . ?
O7_8 C5_8 H5B_8 110.7 . . ?
H5A_8 C5_8 H5B_8 109.5 . . ?
O7_8 C5_8 H5C_8 105.2 . . ?
H5A_8 C5_8 H5C_8 109.5 . . ?
H5B_8 C5_8 H5C_8 109.5 . . ?
O13_8 C6_8 Na8 41.9(5) . . ?
O13_8 C6_8 H6A_8 110.2 . . ?
Na8 C6_8 H6A_8 73.7 . . ?
O13_8 C6_8 H6B_8 110.6 . . ?
Na8 C6_8 H6B_8 144.5 . . ?
H6A_8 C6_8 H6B_8 109.5 . . ?
O13_8 C6_8 H6C_8 107.6 . . ?
Na8 C6_8 H6C_8 102.0 . . ?
H6A_8 C6_8 H6C_8 109.5 . . ?
H6B_8 C6_8 H6C_8 109.5 . . ?
O14_8 C7_8 Na8 46.2(4) . . ?
O14_8 C7_8 H7A_8 109.6 . . ?
Na8 C7_8 H7A_8 95.4 . . ?
O14_8 C7_8 H7B_8 110.2 . . ?
Na8 C7_8 H7B_8 74.8 . . ?
H7A_8 C7_8 H7B_8 109.5 . . ?
O14_8 C7_8 H7C_8 108.6 . . ?
Na8 C7_8 H7C_8 150.7 . . ?
H7A_8 C7_8 H7C_8 109.5 . . ?
H7B_8 C7_8 H7C_8 109.5 . . ?
O4_8 C8_8 H8A_8 109.0 . . ?
O4_8 C8_8 H8B_8 109.6 . . ?
H8A_8 C8_8 H8B_8 109.5 . . ?
O4_8 C8_8 H8C_8 109.8 . . ?
H8A_8 C8_8 H8C_8 109.5 . . ?
H8B_8 C8_8 H8C_8 109.5 . . ?
O15_8 C9_8 H9A_8 109.4 . . ?
O15_8 C9_8 H9B_8 108.6 . . ?
H9A_8 C9_8 H9B_8 109.5 . . ?
O15_8 C9_8 H9C_8 110.5 . . ?
H9A_8 C9_8 H9C_8 109.5 . . ?
H9B_8 C9_8 H9C_8 109.5 . . ?
O16_8 C10_8 H10C_8 107.8 . . ?
O16_8 C10_8 H10D_8 109.5 . . ?
H10C_8 C10_8 H10D_8 109.5 . . ?
O16_8 C10_8 H10E_8 111.2 . . ?
H10C_8 C10_8 H10E_8 109.5 . . ?
H10D_8 C10_8 H10E_8 109.5 . . ?
O17_8 C11_8 H11A_8 109.3 . . ?
O17_8 C11_8 H11B_8 109.2 . . ?
H11A_8 C11_8 H11B_8 109.5 . . ?
O17_8 C11_8 H11C_8 109.9 . . ?
H11A_8 C11_8 H11C_8 109.5 . . ?
H11B_8 C11_8 H11C_8 109.5 . . ?
O18_8 C13_8 H13A_8 109.0 . . ?
O18_8 C13_8 H13B_8 109.3 . . ?
H13A_8 C13_8 H13B_8 109.5 . . ?
O18_8 C13_8 H13C_8 110.0 . . ?
H13A_8 C13_8 H13C_8 109.5 . . ?
H13B_8 C13_8 H13C_8 109.5 . . ?
C1_8 O1_8 Na2 131.7(6) . . ?
C1_8 O1_8 H1_8 109.5 . . ?
Na2 O1_8 H1_8 118.8 . . ?
C3_8 O2_8 Na2 125.9(5) . . ?
C3_8 O2_8 Na3 113.4(5) . 2_666 ?
Na2 O2_8 Na3 85.24(18) . 2_666 ?
C3_8 O2_8 H2X_8 109.5 . . ?
Na2 O2_8 H2X_8 75.8 . . ?
Na3 O2_8 H2X_8 14.9 2_666 . ?
C2_8 O3_8 Na2 146.3(6) . . ?
C2_8 O3_8 H3_8 109.5 . . ?
Na2 O3_8 H3_8 101.1 . . ?
C8_8 O4_8 Na3 130.2(4) . . ?
C8_8 O4_8 Na2 117.1(4) . 2_666 ?
Na3 O4_8 Na2 87.28(17) . 2_666 ?
C8_8 O4_8 H4X_8 109.5 . . ?
Na3 O4_8 H4X_8 82.0 . . ?
Na2 O4_8 H4X_8 126.4 2_666 . ?
Na6 O5_8 Na4 81.8(2) . 2_776 ?
Na6 O5_8 H5D_8 120.0 . . ?
Na4 O5_8 H5D_8 138.9 2_776 . ?
Na6 O5_8 H5E_8 120.0 . . ?
Na4 O5_8 H5E_8 52.4 2_776 . ?
H5D_8 O5_8 H5E_8 120.0 . . ?
Na6 O6_8 Na4 81.03(16) . 2_776 ?
Na6 O6_8 H6D_8 120.0 . . ?
Na4 O6_8 H6D_8 141.7 2_776 . ?
Na6 O6_8 H6E_8 120.0 . . ?
Na4 O6_8 H6E_8 51.1 2_776 . ?
H6D_8 O6_8 H6E_8 120.0 . . ?
C5_8 O7_8 Na6 138.3(15) . . ?
C5_8 O7_8 H7X_8 109.5 . . ?
Na6 O7_8 H7X_8 110.5 . . ?
Na7 O8_8 Na5 95.6(3) . 1_455 ?
Na7 O8_8 H8D_8 120.0 . . ?
Na5 O8_8 H8D_8 143.6 1_455 . ?
Na7 O8_8 H8E_8 120.0 . . ?
Na5 O8_8 H8E_8 25.5 1_455 . ?
H8D_8 O8_8 H8E_8 120.0 . . ?
C6_8 O13_8 Na8 112.9(7) . . ?
C6_8 O13_8 H13_8 110.8(17) . . ?
Na8 O13_8 H13_8 136(2) . . ?
C7_8 O14_8 Na8 107.9(5) . . ?
C9_8 O15_8 H15_8 109.5 . . ?
C10_8 O16_8 H16_8 109.5 . . ?
C11_8 O17_8 H17_8 109.5 . . ?
C13_8 O18_8 H18_8 109.5 . . ?
Na5 O19_8 H19A_8 110.2 . . ?
Na5 O19_8 H19B_8 110.2 . . ?
H19A_8 O19_8 H19B_8 104.5 . . ?
Na7 O9_8 Na5 94.6(3) . 1_455 ?
Na7 O9_8 H9D_8 120.0 . . ?
Na5 O9_8 H9D_8 141.8 1_455 . ?
Na7 O9_8 H9E_8 120.0 . . ?
Na5 O9_8 H9E_8 29.9 1_455 . ?
H9D_8 O9_8 H9E_8 120.0 . . ?
Na7 O10_8 H10A_8 109.4 . . ?
Na7 O10_8 H10B_8 109.8 . . ?
H10A_8 O10_8 H10B_8 104.2 . . ?
Na1 O11_8 Na1 92.3(5) . 2_675 ?
Na1 O11_8 H11D_8 120.0 . . ?
Na1 O11_8 H11D_8 86.2 2_675 . ?
Na1 O11_8 H11E_8 120.0 . . ?
Na1 O11_8 H11E_8 91.5 2_675 . ?
H11D_8 O11_8 H11E_8 120.0 . . ?
Na1 O12_8 H12D_8 120.0 . . ?
Na1 O12_8 H12E_8 120.0 . . ?
H12D_8 O12_8 H12E_8 120.0 . . ?

loop_
_geom_bond_atom_site_label_1
_geom_bond_atom_site_label_2
_geom_bond_distance
_geom_bond_site_symmetry_2
_geom_bond_publ_flag
Na2 O4_1 2.200(6) . ?
Na2 O3_8 2.266(7) . ?
Na2 O2_8 2.353(6) . ?
Na2 O1_8 2.377(7) . ?
Na2 O4_8 2.430(6) 2_666 ?
Na2 Na3 3.348(4) 2_666 ?
Na3 O3_1 2.245(5) . ?
Na3 O3_4 2.303(5) 2_766 ?
Na3 O5_6 2.304(4) . ?
Na3 O4_8 2.422(5) . ?
Na3 O2_8 2.585(5) 2_666 ?
Na3 O1_4 2.707(4) . ?
Na3 Si1 3.421(3) . ?
Na3 H2X_8 1.79(9) 2_666 ?
Na4 O3_5 2.237(6) . ?
Na4 O3_3 2.298(5) 2_666 ?
Na4 O1_2 2.311(5) 1_565 ?
Na4 O5_8 2.463(6) 2_776 ?
Na4 O1_3 2.517(5) 1_565 ?
Na4 O6_8 2.554(5) 2_776 ?
Na4 Na6 3.146(4) 2_776 ?
Na4 Si3 3.321(3) 1_565 ?
Na4 H5E_8 2.028(6) 2_776 ?
Na4 H6E_8 2.091(5) 2_776 ?
Na5 O4_4 2.277(5) . ?
Na5 O5_5 2.343(5) 2_775 ?
Na5 O19_8 2.364(6) . ?
Na5 O8_8 2.489(6) 1_655 ?
Na5 O9_8 2.526(6) 1_655 ?
Na5 O5_4 2.621(5) 2_775 ?
Na5 Si2 3.420(3) 2_775 ?
Na5 Na7 3.604(5) 1_655 ?
Na5 H8E_8 1.682(7) 1_655 ?
Na5 H9E_8 1.767(7) 1_655 ?
Na6 O7_8 2.234(11) . ?
Na6 O6_8 2.279(5) . ?
Na6 O4_5 2.282(7) . ?
Na6 O5_8 2.341(7) . ?
Na6 O3_5 2.649(8) 2_776 ?
Na7 O5_2 2.269(5) . ?
Na7 O10_8 2.313(9) . ?
Na7 O9_8 2.375(7) . ?
Na7 O8_8 2.375(11) . ?
Na7 O5_1 2.526(6) . ?
Na7 Si4 3.274(5) . ?
Na8 O4_6 2.195(7) . ?
Na8 O13_8 2.201(10) . ?
Na8 O14_8 2.275(9) . ?
Na8 O4_2 2.279(6) . ?
Na8 C7_8 2.999(6) . ?
Na8 C6_8 3.036(14) . ?
Si1 O6_6 1.781(4) . ?
Si1 O2_5 1.783(4) . ?
Si1 O2_4 1.784(4) . ?
Si1 O1_5 1.784(4) . ?
Si1 O5_6 1.785(4) . ?
Si1 O1_4 1.799(4) . ?
Si2 O5_5 1.772(4) . ?
Si2 O6_4 1.774(4) . ?
Si2 O6_5 1.781(5) . ?
Si2 O1_6 1.787(4) . ?
Si2 O5_4 1.787(5) . ?
Si2 O2_6 1.795(4) . ?
Si3 O1_1 1.774(4) . ?
Si3 O2_1 1.777(4) . ?
Si3 O2_2 1.779(4) . ?
Si3 O1_2 1.781(4) . ?
Si3 O2_3 1.785(4) . ?
Si3 O1_3 1.806(4) . ?
Si4 O6_1 1.773(5) . ?
Si4 O5_2 1.774(5) . ?
Si4 O5_3 1.776(5) . ?
Si4 O6_3 1.779(5) . ?
Si4 O6_2 1.783(5) . ?
Si4 O5_1 1.794(5) . ?
Na1 O3_6 2.171(7) . ?
Na1 O11_8 2.245(12) . ?
Na1 O3_2 2.331(6) 1_565 ?
Na1 O11_8 2.493(12) 2_675 ?
Na1 O12_8 2.68(3) . ?
Na1 Na1 3.421(8) 2_675 ?
C1_1 O1_1 1.354(7) . ?
C1_1 C2_1 1.360(8) . ?
C1_1 C6_1 1.412(8) . ?
C2_1 C3_1 1.406(9) . ?
C2_1 H2_1 0.9500 . ?
C3_1 C4_1 1.399(9) . ?
C3_1 H3X_1 0.9500 . ?
C4_1 C5_1 1.385(9) . ?
C4_1 H4_1 0.9500 . ?
C5_1 C6_1 1.384(8) . ?
C5_1 C7_1 1.500(9) . ?
C6_1 O2_1 1.357(7) . ?
C7_1 O3_1 1.231(7) . ?
C7_1 N1_1 1.360(8) . ?
C8_1 C13_1 1.375(8) . ?
C8_1 C9_1 1.396(8) . ?
C8_1 N1_1 1.426(7) . ?
C9_1 C10_1 1.368(9) . ?
C9_1 H9_1 0.9500 . ?
C10_1 C11_1 1.399(8) . ?
C10_1 H10_1 0.9500 . ?
C11_1 C12_1 1.408(8) . ?
C11_1 C14_1 1.474(8) . ?
C12_1 C13_1 1.377(8) . ?
C12_1 H12_1 0.9500 . ?
C13_1 H13_1 0.9500 . ?
C14_1 C15_1 1.388(8) . ?
C14_1 C19_1 1.394(9) . ?
C15_1 C16_1 1.397(9) . ?
C15_1 H15_1 0.9500 . ?
C16_1 C17_1 1.375(9) . ?
C16_1 H16_1 0.9500 . ?
C17_1 N2_1 1.402(8) . ?
C17_1 C18_1 1.406(9) . ?
C18_1 C19_1 1.398(9) . ?
C18_1 H18_1 0.9500 . ?
C19_1 H19_1 0.9500 . ?
C20_1 O4_1 1.236(8) . ?
C20_1 N2_1 1.340(8) . ?
C20_1 C21_1 1.478(9) . ?
C21_1 C26_1 1.387(9) . ?
C21_1 C22_1 1.419(10) . ?
C22_1 C23_1 1.373(10) . ?
C22_1 H22_1 0.9500 . ?
C23_1 C24_1 1.393(10) . ?
C23_1 H23_1 0.9500 . ?
C24_1 C25_1 1.379(9) . ?
C24_1 H24_1 0.9500 . ?
C25_1 O5_1 1.339(8) . ?
C25_1 C26_1 1.407(9) . ?
C26_1 O6_1 1.359(8) . ?
N1_1 H1_1 0.8800 . ?
N2_1 H2A_1 0.8800 . ?
C1_2 O1_2 1.345(7) . ?
C1_2 C2_2 1.385(8) . ?
C1_2 C6_2 1.399(8) . ?
C2_2 C3_2 1.393(9) . ?
C2_2 H2_2 0.9500 . ?
C3_2 C4_2 1.376(9) . ?
C3_2 H3_2 0.9500 . ?
C4_2 C5_2 1.413(9) . ?
C4_2 H4_2 0.9500 . ?
C5_2 C6_2 1.391(9) . ?
C5_2 C7_2 1.482(9) . ?
C6_2 O2_2 1.358(7) . ?
C7_2 O3_2 1.241(8) . ?
C7_2 N1_2 1.341(8) . ?
C8_2 C9_2 1.383(9) . ?
C8_2 C13_2 1.383(9) . ?
C8_2 N1_2 1.412(7) . ?
C9_2 C10_2 1.394(9) . ?
C9_2 H9_2 0.9500 . ?
C10_2 C11_2 1.378(9) . ?
C10_2 H10_2 0.9500 . ?
C11_2 C12_2 1.375(9) . ?
C11_2 C14_2 1.487(8) . ?
C12_2 C13_2 1.397(8) . ?
C12_2 H12_2 0.9500 . ?
C13_2 H13_2 0.9500 . ?
C14_2 C19_2 1.382(9) . ?
C14_2 C15_2 1.397(9) . ?
C15_2 C16_2 1.391(9) . ?
C15_2 H15_2 0.9500 . ?
C16_2 C17_2 1.368(9) . ?
C16_2 H16_2 0.9500 . ?
C17_2 C18_2 1.392(9) . ?
C17_2 N2_2 1.431(8) . ?
C18_2 C19_2 1.389(8) . ?
C18_2 H18_2 0.9500 . ?
C19_2 H19_2 0.9500 . ?
C20_2 O4_2 1.246(7) . ?
C20_2 N2_2 1.356(8) . ?
C20_2 C21_2 1.474(9) . ?
C21_2 C26_2 1.371(9) . ?
C21_2 C22_2 1.402(9) . ?
C22_2 C23_2 1.369(9) . ?
C22_2 H22_2 0.9500 . ?
C23_2 C24_2 1.390(10) . ?
C23_2 H23_2 0.9500 . ?
C24_2 C25_2 1.370(9) . ?
C24_2 H24_2 0.9500 . ?
C25_2 O5_2 1.374(8) . ?
C25_2 C26_2 1.419(9) . ?
C26_2 O6_2 1.362(7) . ?
N1_2 H1_2 0.8800 . ?
N2_2 H2A_2 0.8800 . ?
C1_3 C2_3 1.372(9) . ?
C1_3 O1_3 1.383(7) . ?
C1_3 C6_3 1.388(9) . ?
C2_3 C3_3 1.390(9) . ?
C2_3 H2_3 0.9500 . ?
C3_3 C4_3 1.370(9) . ?
C3_3 H3_3 0.9500 . ?
C4_3 C5_3 1.402(9) . ?
C4_3 H4_3 0.9500 . ?
C5_3 C6_3 1.402(9) . ?
C5_3 C7_3 1.463(9) . ?
C6_3 O2_3 1.340(7) . ?
C7_3 O3_3 1.246(7) . ?
C7_3 N1_3 1.358(8) . ?
C8_3 C9_3 1.359(9) . ?
C8_3 C13_3 1.408(9) . ?
C8_3 N1_3 1.426(8) . ?
C9_3 C10_3 1.387(9) . ?
C9_3 H9_3 0.9500 . ?
C10_3 C11_3 1.399(9) . ?
C10_3 H10_3 0.9500 . ?
C11_3 C12_3 1.372(9) . ?
C11_3 C14_3 1.501(9) . ?
C12_3 C13_3 1.400(9) . ?
C12_3 H12_3 0.9500 . ?
C13_3 H13_3 0.9500 . ?
C14_3 C19_3 1.370(10) . ?
C14_3 C15_3 1.403(9) . ?
C15_3 C16_3 1.392(9) . ?
C15_3 H15_3 0.9500 . ?
C16_3 C17_3 1.387(9) . ?
C16_3 H16_3 0.9500 . ?
C17_3 C18_3 1.395(9) . ?
C17_3 N2_3 1.410(8) . ?
C18_3 C19_3 1.386(9) . ?
C18_3 H18_3 0.9500 . ?
C19_3 H19_3 0.9500 . ?
C20_3 O4_3 1.242(8) . ?
C20_3 N2_3 1.354(9) . ?
C20_3 C21_3 1.484(9) . ?
C21_3 C22_3 1.399(10) . ?
C21_3 C26_3 1.404(10) . ?
C22_3 C23_3 1.379(10) . ?
C22_3 H22_3 0.9500 . ?
C23_3 C24_3 1.389(10) . ?
C23_3 H23_3 0.9500 . ?
C24_3 C25_3 1.376(10) . ?
C24_3 H24_3 0.9500 . ?
C25_3 O5_3 1.367(8) . ?
C25_3 C26_3 1.404(9) . ?
C26_3 O6_3 1.346(8) . ?
N1_3 H1_3 0.8800 . ?
N2_3 H2A_3 0.8800 . ?
C1_4 C2_4 1.359(9) . ?
C1_4 O1_4 1.363(7) . ?
C1_4 C6_4 1.401(8) . ?
C2_4 C3_4 1.415(9) . ?
C2_4 H2_4 0.9500 . ?
C3_4 C4_4 1.386(8) . ?
C3_4 H3_4 0.9500 . ?
C4_4 C5_4 1.384(8) . ?
C4_4 H4_4 0.9500 . ?
C5_4 C6_4 1.411(8) . ?
C5_4 C7_4 1.473(8) . ?
C6_4 O2_4 1.341(7) . ?
C7_4 O3_4 1.251(7) . ?
C7_4 N1_4 1.349(7) . ?
C8_4 C9_4 1.364(9) . ?
C8_4 C13_4 1.390(8) . ?
C8_4 N1_4 1.421(7) . ?
C9_4 C10_4 1.403(8) . ?
C9_4 H9_4 0.9500 . ?
C10_4 C11_4 1.399(9) . ?
C10_4 H10_4 0.9500 . ?
C11_4 C12_4 1.367(9) . ?
C11_4 C14_4 1.502(8) . ?
C12_4 C13_4 1.379(8) . ?
C12_4 H12_4 0.9500 . ?
C13_4 H13_4 0.9500 . ?
C14_4 C19_4 1.375(9) . ?
C14_4 C15_4 1.395(9) . ?
C15_4 C16_4 1.399(8) . ?
C15_4 H15_4 0.9500 . ?
C16_4 C17_4 1.377(9) . ?
C16_4 H16_4 0.9500 . ?
C17_4 N2_4 1.403(7) . ?
C17_4 C18_4 1.405(9) . ?
C18_4 C19_4 1.376(9) . ?
C18_4 H18_4 0.9500 . ?
C19_4 H19_4 0.9500 . ?
C20_4 O4_4 1.225(7) . ?
C20_4 N2_4 1.358(8) . ?
C20_4 C21_4 1.484(9) . ?
C21_4 C26_4 1.386(9) . ?
C21_4 C22_4 1.398(9) . ?
C22_4 C23_4 1.390(9) . ?
C22_4 H22_4 0.9500 . ?
C23_4 C24_4 1.399(10) . ?
C23_4 H23_4 0.9500 . ?
C24_4 C25_4 1.361(9) . ?
C24_4 H24_4 0.9500 . ?
C25_4 O5_4 1.377(8) . ?
C25_4 C26_4 1.414(9) . ?
C26_4 O6_4 1.343(8) . ?
N1_4 H1_4 0.8800 . ?
N2_4 H2A_4 0.8800 . ?
C1_5 O1_5 1.357(7) . ?
C1_5 C2_5 1.371(8) . ?
C1_5 C6_5 1.405(8) . ?
C2_5 C3_5 1.404(10) . ?
C2_5 H2_5 0.9500 . ?
C3_5 C4_5 1.382(10) . ?
C3_5 H3_5 0.9500 . ?
C4_5 C5_5 1.405(9) . ?
C4_5 H4_5 0.9500 . ?
C5_5 C6_5 1.386(9) . ?
C5_5 C7_5 1.474(9) . ?
C6_5 O2_5 1.346(7) . ?
C7_5 O3_5 1.247(8) . ?
C7_5 N1_5 1.334(8) . ?
C8_5 C9_5 1.381(9) . ?
C8_5 C13_5 1.390(9) . ?
C8_5 N1_5 1.436(7) . ?
C9_5 C10_5 1.390(9) . ?
C9_5 H9_5 0.9500 . ?
C10_5 C11_5 1.381(9) . ?
C10_5 H10_5 0.9500 . ?
C11_5 C12_5 1.408(9) . ?
C11_5 C14_5 1.474(8) . ?
C12_5 C13_5 1.380(8) . ?
C12_5 H12_5 0.9500 . ?
C13_5 H13_5 0.9500 . ?
C14_5 C19_5 1.386(9) . ?
C14_5 C15_5 1.395(9) . ?
C15_5 C16_5 1.390(8) . ?
C15_5 H15_5 0.9500 . ?
C16_5 C17_5 1.367(9) . ?
C16_5 H16_5 0.9500 . ?
C17_5 C18_5 1.383(9) . ?
C17_5 N2_5 1.420(7) . ?
C18_5 C19_5 1.391(9) . ?
C18_5 H18_5 0.9500 . ?
C19_5 H19_5 0.9500 . ?
C20_5 O4_5 1.254(8) . ?
C20_5 N2_5 1.341(9) . ?
C20_5 C21_5 1.482(9) . ?
C21_5 C26_5 1.380(9) . ?
C21_5 C22_5 1.389(9) . ?
C22_5 C23_5 1.383(9) . ?
C22_5 H22_5 0.9500 . ?
C23_5 C24_5 1.391(10) . ?
C23_5 H23_5 0.9500 . ?
C24_5 C25_5 1.372(9) . ?
C24_5 H24_5 0.9500 . ?
C25_5 O5_5 1.346(8) . ?
C25_5 C26_5 1.402(8) . ?
C26_5 O6_5 1.357(7) . ?
N1_5 H1_5 0.8800 . ?
N2_5 H2A_5 0.8800 . ?
C1_6 O1_6 1.354(7) . ?
C1_6 C2_6 1.368(9) . ?
C1_6 C6_6 1.398(9) . ?
C2_6 C3_6 1.404(9) . ?
C2_6 H2_6 0.9500 . ?
C3_6 C4_6 1.385(9) . ?
C3_6 H3_6 0.9500 . ?
C4_6 C5_6 1.406(9) . ?
C4_6 H4_6 0.9500 . ?
C5_6 C6_6 1.389(8) . ?
C5_6 C7_6 1.480(9) . ?
C6_6 O2_6 1.353(7) . ?
C7_6 O3_6 1.232(7) . ?
C7_6 N1_6 1.360(8) . ?
C8_6 C9_6 1.376(9) . ?
C8_6 C13_6 1.376(8) . ?
C8_6 N1_6 1.426(8) . ?
C9_6 C10_6 1.390(9) . ?
C9_6 H9_6 0.9500 . ?
C10_6 C11_6 1.384(8) . ?
C10_6 H10_6 0.9500 . ?
C11_6 C12_6 1.390(9) . ?
C11_6 C14_6 1.473(9) . ?
C12_6 C13_6 1.402(8) . ?
C12_6 H12_6 0.9500 . ?
C13_6 H13_6 0.9500 . ?
C14_6 C19_6 1.384(9) . ?
C14_6 C15_6 1.390(9) . ?
C15_6 C16_6 1.389(9) . ?
C15_6 H15_6 0.9500 . ?
C16_6 C17_6 1.387(9) . ?
C16_6 H16_6 0.9500 . ?
C17_6 C18_6 1.384(9) . ?
C17_6 N2_6 1.407(7) . ?
C18_6 C19_6 1.396(8) . ?
C18_6 H18_6 0.9500 . ?
C19_6 H19_6 0.9500 . ?
C20_6 O4_6 1.232(7) . ?
C20_6 N2_6 1.355(8) . ?
C20_6 C21_6 1.487(9) . ?
C21_6 C26_6 1.381(9) . ?
C21_6 C22_6 1.427(9) . ?
C22_6 C23_6 1.372(9) . ?
C22_6 H22_6 0.9500 . ?
C23_6 C24_6 1.404(9) . ?
C23_6 H23_6 0.9500 . ?
C24_6 C25_6 1.380(9) . ?
C24_6 H24_6 0.9500 . ?
C25_6 O5_6 1.344(7) . ?
C25_6 C26_6 1.399(8) . ?
C26_6 O6_6 1.349(7) . ?
N1_6 H1_6 0.8800 . ?
N2_6 H2A_6 0.8800 . ?
C1_8 O1_8 1.449(10) . ?
C1_8 H1A_8 0.9800 . ?
C1_8 H1B_8 0.9800 . ?
C1_8 H1C_8 0.9800 . ?
C2_8 O3_8 1.381(10) . ?
C2_8 H2A_8 0.9800 . ?
C2_8 H2B_8 0.9800 . ?
C2_8 H2C_8 0.9800 . ?
C3_8 O2_8 1.474(10) . ?
C3_8 H3A_8 0.9800 . ?
C3_8 H3B_8 0.9800 . ?
C3_8 H3C_8 0.9800 . ?
C5_8 O7_8 1.256(8) . ?
C5_8 H5A_8 0.9800 . ?
C5_8 H5B_8 0.9800 . ?
C5_8 H5C_8 0.9800 . ?
C6_8 O13_8 1.405(13) . ?
C6_8 H6A_8 0.9800 . ?
C6_8 H6B_8 0.9800 . ?
C6_8 H6C_8 0.9800 . ?
C7_8 O14_8 1.377(6) . ?
C7_8 H7A_8 0.9800 . ?
C7_8 H7B_8 0.9800 . ?
C7_8 H7C_8 0.9800 . ?
C8_8 O4_8 1.447(7) . ?
C8_8 H8A_8 0.9800 . ?
C8_8 H8B_8 0.9800 . ?
C8_8 H8C_8 0.9800 . ?
C9_8 O15_8 1.390(9) . ?
C9_8 H9A_8 0.9800 . ?
C9_8 H9B_8 0.9800 . ?
C9_8 H9C_8 0.9800 . ?
C10_8 O16_8 1.453(14) . ?
C10_8 H10C_8 0.9800 . ?
C10_8 H10D_8 0.9800 . ?
C10_8 H10E_8 0.9800 . ?
C11_8 O17_8 1.387(12) . ?
C11_8 H11A_8 0.9800 . ?
C11_8 H11B_8 0.9800 . ?
C11_8 H11C_8 0.9800 . ?
C13_8 O18_8 1.439(16) . ?
C13_8 H13A_8 0.9800 . ?
C13_8 H13B_8 0.9800 . ?
C13_8 H13C_8 0.9800 . ?
O1_8 H1_8 0.8400 . ?
O2_8 H2X_8 0.8400 . ?
O3_8 H3_8 0.8400 . ?
O4_8 H4X_8 0.8400 . ?
O5_8 H5D_8 0.9500 . ?
O5_8 H5E_8 0.9500 . ?
O6_8 H6D_8 0.9500 . ?
O6_8 H6E_8 0.9500 . ?
O7_8 H7X_8 0.8400 . ?
O8_8 H8D_8 0.9500 . ?
O8_8 H8E_8 0.9500 . ?
O13_8 H13_8 0.880(9) . ?
O15_8 H15_8 0.8400 . ?
O16_8 H16_8 0.8400 . ?
O17_8 H17_8 0.8400 . ?
O18_8 H18_8 0.8400 . ?
O19_8 H19A_8 0.8699 . ?
O19_8 H19B_8 0.8701 . ?
O9_8 H9D_8 0.9500 . ?
O9_8 H9E_8 0.9500 . ?
O10_8 H10A_8 0.8762 . ?
O10_8 H10B_8 0.8762 . ?
O11_8 H11D_8 0.9500 . ?
O11_8 H11E_8 0.9500 . ?
O12_8 H12D_8 0.9500 . ?
O12_8 H12E_8 0.9500 . ?

loop_
_geom_torsion_atom_site_label_1
_geom_torsion_atom_site_label_2
_geom_torsion_atom_site_label_3
_geom_torsion_atom_site_label_4
_geom_torsion
_geom_torsion_site_symmetry_1
_geom_torsion_site_symmetry_2
_geom_torsion_site_symmetry_3
_geom_torsion_site_symmetry_4
_geom_torsion_publ_flag
O1_1 C1_1 C2_1 C3_1 -179.9(6) . . . . ?
C6_1 C1_1 C2_1 C3_1 -0.5(10) . . . . ?
C1_1 C2_1 C3_1 C4_1 0.0(10) . . . . ?
C2_1 C3_1 C4_1 C5_1 -1.0(11) . . . . ?
C3_1 C4_1 C5_1 C6_1 2.5(10) . . . . ?
C3_1 C4_1 C5_1 C7_1 -174.3(6) . . . . ?
C4_1 C5_1 C6_1 O2_1 178.2(6) . . . . ?
C7_1 C5_1 C6_1 O2_1 -5.2(10) . . . . ?
C4_1 C5_1 C6_1 C1_1 -3.0(10) . . . . ?
C7_1 C5_1 C6_1 C1_1 173.6(6) . . . . ?
O1_1 C1_1 C6_1 O2_1 0.5(8) . . . . ?
C2_1 C1_1 C6_1 O2_1 -179.0(6) . . . . ?
O1_1 C1_1 C6_1 C5_1 -178.5(6) . . . . ?
C2_1 C1_1 C6_1 C5_1 2.0(10) . . . . ?
C6_1 C5_1 C7_1 O3_1 177.1(6) . . . . ?
C4_1 C5_1 C7_1 O3_1 -6.3(10) . . . . ?
C6_1 C5_1 C7_1 N1_1 -4.3(9) . . . . ?
C4_1 C5_1 C7_1 N1_1 172.3(6) . . . . ?
C13_1 C8_1 C9_1 C10_1 1.0(11) . . . . ?
N1_1 C8_1 C9_1 C10_1 -176.2(6) . . . . ?
C8_1 C9_1 C10_1 C11_1 -1.5(11) . . . . ?
C9_1 C10_1 C11_1 C12_1 1.3(11) . . . . ?
C9_1 C10_1 C11_1 C14_1 178.0(7) . . . . ?
C10_1 C11_1 C12_1 C13_1 -0.6(10) . . . . ?
C14_1 C11_1 C12_1 C13_1 -177.4(6) . . . . ?
C9_1 C8_1 C13_1 C12_1 -0.4(10) . . . . ?
N1_1 C8_1 C13_1 C12_1 176.7(6) . . . . ?
C11_1 C12_1 C13_1 C8_1 0.2(10) . . . . ?
C10_1 C11_1 C14_1 C15_1 -143.0(7) . . . . ?
C12_1 C11_1 C14_1 C15_1 33.6(10) . . . . ?
C10_1 C11_1 C14_1 C19_1 34.6(10) . . . . ?
C12_1 C11_1 C14_1 C19_1 -148.8(7) . . . . ?
C19_1 C14_1 C15_1 C16_1 -0.8(10) . . . . ?
C11_1 C14_1 C15_1 C16_1 176.9(6) . . . . ?
C14_1 C15_1 C16_1 C17_1 -1.3(11) . . . . ?
C15_1 C16_1 C17_1 N2_1 -175.2(6) . . . . ?
C15_1 C16_1 C17_1 C18_1 2.8(11) . . . . ?
C16_1 C17_1 C18_1 C19_1 -2.1(10) . . . . ?
N2_1 C17_1 C18_1 C19_1 175.7(7) . . . . ?
C15_1 C14_1 C19_1 C18_1 1.4(11) . . . . ?
C11_1 C14_1 C19_1 C18_1 -176.3(7) . . . . ?
C17_1 C18_1 C19_1 C14_1 0.0(11) . . . . ?
O4_1 C20_1 C21_1 C26_1 -177.4(8) . . . . ?
N2_1 C20_1 C21_1 C26_1 0.6(12) . . . . ?
O4_1 C20_1 C21_1 C22_1 -3.8(13) . . . . ?
N2_1 C20_1 C21_1 C22_1 174.2(8) . . . . ?
C26_1 C21_1 C22_1 C23_1 2.2(14) . . . . ?
C20_1 C21_1 C22_1 C23_1 -171.9(9) . . . . ?
C21_1 C22_1 C23_1 C24_1 0.1(15) . . . . ?
C22_1 C23_1 C24_1 C25_1 -1.7(14) . . . . ?
C23_1 C24_1 C25_1 O5_1 179.9(8) . . . . ?
C23_1 C24_1 C25_1 C26_1 0.8(12) . . . . ?
C22_1 C21_1 C26_1 O6_1 178.1(7) . . . . ?
C20_1 C21_1 C26_1 O6_1 -8.1(13) . . . . ?
C22_1 C21_1 C26_1 C25_1 -3.0(12) . . . . ?
C20_1 C21_1 C26_1 C25_1 170.7(7) . . . . ?
O5_1 C25_1 C26_1 O6_1 1.4(9) . . . . ?
C24_1 C25_1 C26_1 O6_1 -179.4(7) . . . . ?
O5_1 C25_1 C26_1 C21_1 -177.6(7) . . . . ?
C24_1 C25_1 C26_1 C21_1 1.6(12) . . . . ?
O3_1 C7_1 N1_1 C8_1 9.6(10) . . . . ?
C5_1 C7_1 N1_1 C8_1 -168.9(6) . . . . ?
C13_1 C8_1 N1_1 C7_1 23.9(10) . . . . ?
C9_1 C8_1 N1_1 C7_1 -159.0(6) . . . . ?
O4_1 C20_1 N2_1 C17_1 10.4(13) . . . . ?
C21_1 C20_1 N2_1 C17_1 -167.6(7) . . . . ?
C16_1 C17_1 N2_1 C20_1 177.7(7) . . . . ?
C18_1 C17_1 N2_1 C20_1 -0.2(12) . . . . ?
C2_1 C1_1 O1_1 Si3 177.2(6) . . . . ?
C6_1 C1_1 O1_1 Si3 -2.3(7) . . . . ?
O2_1 Si3 O1_1 C1_1 2.6(4) . . . . ?
O2_2 Si3 O1_1 C1_1 91.6(4) . . . . ?
O1_2 Si3 O1_1 C1_1 179.0(4) . . . . ?
O1_3 Si3 O1_1 C1_1 -93.3(4) . . . . ?
Na4 Si3 O1_1 C1_1 -140.9(4) 1_545 . . . ?
C5_1 C6_1 O2_1 Si3 -179.6(5) . . . . ?
C1_1 C6_1 O2_1 Si3 1.6(6) . . . . ?
O1_1 Si3 O2_1 C6_1 -2.3(4) . . . . ?
O2_2 Si3 O2_1 C6_1 -98.6(4) . . . . ?
O2_3 Si3 O2_1 C6_1 173.5(4) . . . . ?
O1_3 Si3 O2_1 C6_1 86.2(4) . . . . ?
Na4 Si3 O2_1 C6_1 65.1(5) 1_545 . . . ?
N1_1 C7_1 O3_1 Na3 44.5(13) . . . . ?
C5_1 C7_1 O3_1 Na3 -137.1(7) . . . . ?
N2_1 C20_1 O4_1 Na2 -139.4(10) . . . . ?
C21_1 C20_1 O4_1 Na2 38.5(17) . . . . ?
C24_1 C25_1 O5_1 Si4 -172.2(7) . . . . ?
C26_1 C25_1 O5_1 Si4 6.9(8) . . . . ?
C24_1 C25_1 O5_1 Na7 78.6(8) . . . . ?
C26_1 C25_1 O5_1 Na7 -102.3(6) . . . . ?
O6_1 Si4 O5_1 C25_1 -9.9(5) . . . . ?
O5_2 Si4 O5_1 C25_1 -105.3(5) . . . . ?
O5_3 Si4 O5_1 C25_1 165.6(5) . . . . ?
O6_3 Si4 O5_1 C25_1 77.0(5) . . . . ?
Na7 Si4 O5_1 C25_1 -119.9(5) . . . . ?
O6_1 Si4 O5_1 Na7 110.0(3) . . . . ?
O5_2 Si4 O5_1 Na7 14.6(3) . . . . ?
O5_3 Si4 O5_1 Na7 -74.5(3) . . . . ?
O6_3 Si4 O5_1 Na7 -163.1(3) . . . . ?
C21_1 C26_1 O6_1 Si4 169.8(6) . . . . ?
C25_1 C26_1 O6_1 Si4 -9.2(7) . . . . ?
O5_2 Si4 O6_1 C26_1 99.6(4) . . . . ?
O6_3 Si4 O6_1 C26_1 -84.3(4) . . . . ?
O6_2 Si4 O6_1 C26_1 -172.6(4) . . . . ?
O5_1 Si4 O6_1 C26_1 10.7(4) . . . . ?
Na7 Si4 O6_1 C26_1 58.5(4) . . . . ?
O1_2 C1_2 C2_2 C3_2 178.2(6) . . . . ?
C6_2 C1_2 C2_2 C3_2 0.3(9) . . . . ?
C1_2 C2_2 C3_2 C4_2 -1.8(10) . . . . ?
C2_2 C3_2 C4_2 C5_2 0.7(10) . . . . ?
C3_2 C4_2 C5_2 C6_2 1.8(9) . . . . ?
C3_2 C4_2 C5_2 C7_2 -173.9(6) . . . . ?
C4_2 C5_2 C6_2 O2_2 179.0(6) . . . . ?
C7_2 C5_2 C6_2 O2_2 -5.5(10) . . . . ?
C4_2 C5_2 C6_2 C1_2 -3.4(9) . . . . ?
C7_2 C5_2 C6_2 C1_2 172.2(6) . . . . ?
O1_2 C1_2 C6_2 O2_2 2.2(7) . . . . ?
C2_2 C1_2 C6_2 O2_2 -179.7(5) . . . . ?
O1_2 C1_2 C6_2 C5_2 -175.7(5) . . . . ?
C2_2 C1_2 C6_2 C5_2 2.4(9) . . . . ?
C6_2 C5_2 C7_2 O3_2 -179.1(6) . . . . ?
C4_2 C5_2 C7_2 O3_2 -3.6(9) . . . . ?
C6_2 C5_2 C7_2 N1_2 0.2(9) . . . . ?
C4_2 C5_2 C7_2 N1_2 175.6(6) . . . . ?
C13_2 C8_2 C9_2 C10_2 2.1(10) . . . . ?
N1_2 C8_2 C9_2 C10_2 -175.4(6) . . . . ?
C8_2 C9_2 C10_2 C11_2 -1.4(11) . . . . ?
C9_2 C10_2 C11_2 C12_2 0.0(10) . . . . ?
C9_2 C10_2 C11_2 C14_2 177.7(6) . . . . ?
C10_2 C11_2 C12_2 C13_2 0.6(10) . . . . ?
C14_2 C11_2 C12_2 C13_2 -177.1(6) . . . . ?
C9_2 C8_2 C13_2 C12_2 -1.5(9) . . . . ?
N1_2 C8_2 C13_2 C12_2 175.8(6) . . . . ?
C11_2 C12_2 C13_2 C8_2 0.2(10) . . . . ?
C12_2 C11_2 C14_2 C19_2 -143.6(7) . . . . ?
C10_2 C11_2 C14_2 C19_2 38.8(9) . . . . ?
C12_2 C11_2 C14_2 C15_2 37.7(9) . . . . ?
C10_2 C11_2 C14_2 C15_2 -139.9(7) . . . . ?
C19_2 C14_2 C15_2 C16_2 0.6(10) . . . . ?
C11_2 C14_2 C15_2 C16_2 179.4(6) . . . . ?
C14_2 C15_2 C16_2 C17_2 -0.1(10) . . . . ?
C15_2 C16_2 C17_2 C18_2 -1.2(10) . . . . ?
C15_2 C16_2 C17_2 N2_2 -176.2(6) . . . . ?
C16_2 C17_2 C18_2 C19_2 1.8(10) . . . . ?
N2_2 C17_2 C18_2 C19_2 176.5(6) . . . . ?
C15_2 C14_2 C19_2 C18_2 0.0(10) . . . . ?
C11_2 C14_2 C19_2 C18_2 -178.7(6) . . . . ?
C17_2 C18_2 C19_2 C14_2 -1.2(10) . . . . ?
O4_2 C20_2 C21_2 C26_2 164.7(7) . . . . ?
N2_2 C20_2 C21_2 C26_2 -18.7(10) . . . . ?
O4_2 C20_2 C21_2 C22_2 -15.7(10) . . . . ?
N2_2 C20_2 C21_2 C22_2 160.9(6) . . . . ?
C26_2 C21_2 C22_2 C23_2 4.3(10) . . . . ?
C20_2 C21_2 C22_2 C23_2 -175.3(6) . . . . ?
C21_2 C22_2 C23_2 C24_2 -2.5(11) . . . . ?
C22_2 C23_2 C24_2 C25_2 -0.1(11) . . . . ?
C23_2 C24_2 C25_2 O5_2 -178.2(6) . . . . ?
C23_2 C24_2 C25_2 C26_2 0.9(10) . . . . ?
C22_2 C21_2 C26_2 O6_2 176.3(6) . . . . ?
C20_2 C21_2 C26_2 O6_2 -4.1(10) . . . . ?
C22_2 C21_2 C26_2 C25_2 -3.6(10) . . . . ?
C20_2 C21_2 C26_2 C25_2 176.1(6) . . . . ?
C24_2 C25_2 C26_2 O6_2 -178.9(6) . . . . ?
O5_2 C25_2 C26_2 O6_2 0.4(8) . . . . ?
C24_2 C25_2 C26_2 C21_2 1.0(10) . . . . ?
O5_2 C25_2 C26_2 C21_2 -179.8(6) . . . . ?
O3_2 C7_2 N1_2 C8_2 10.6(11) . . . . ?
C5_2 C7_2 N1_2 C8_2 -168.6(6) . . . . ?
C9_2 C8_2 N1_2 C7_2 -177.3(6) . . . . ?
C13_2 C8_2 N1_2 C7_2 5.3(10) . . . . ?
O4_2 C20_2 N2_2 C17_2 3.2(11) . . . . ?
C21_2 C20_2 N2_2 C17_2 -173.3(6) . . . . ?
C16_2 C17_2 N2_2 C20_2 -158.8(7) . . . . ?
C18_2 C17_2 N2_2 C20_2 26.3(10) . . . . ?
C2_2 C1_2 O1_2 Si3 -171.5(5) . . . . ?
C6_2 C1_2 O1_2 Si3 6.5(6) . . . . ?
C2_2 C1_2 O1_2 Na4 11.7(10) . . . 1_545 ?
C6_2 C1_2 O1_2 Na4 -170.3(4) . . . 1_545 ?
O1_1 Si3 O1_2 C1_2 -106.0(4) . . . . ?
O2_2 Si3 O1_2 C1_2 -9.8(4) . . . . ?
O2_3 Si3 O1_2 C1_2 77.8(4) . . . . ?
O1_3 Si3 O1_2 C1_2 165.2(4) . . . . ?
Na4 Si3 O1_2 C1_2 -177.8(5) 1_545 . . . ?
O1_1 Si3 O1_2 Na4 71.8(2) . . . 1_545 ?
O2_2 Si3 O1_2 Na4 168.0(2) . . . 1_545 ?
O2_3 Si3 O1_2 Na4 -104.4(2) . . . 1_545 ?
O1_3 Si3 O1_2 Na4 -17.0(2) . . . 1_545 ?
C5_2 C6_2 O2_2 Si3 167.9(5) . . . . ?
C1_2 C6_2 O2_2 Si3 -9.9(6) . . . . ?
O1_1 Si3 O2_2 C6_2 100.7(4) . . . . ?
O2_1 Si3 O2_2 C6_2 -171.8(4) . . . . ?
O1_2 Si3 O2_2 C6_2 11.1(4) . . . . ?
O2_3 Si3 O2_2 C6_2 -84.7(4) . . . . ?
Na4 Si3 O2_2 C6_2 21.2(4) 1_545 . . . ?
N1_2 C7_2 O3_2 Na1 64.0(9) . . . 1_545 ?
C5_2 C7_2 O3_2 Na1 -116.9(6) . . . 1_545 ?
N2_2 C20_2 O4_2 Na8 54.0(12) . . . . ?
C21_2 C20_2 O4_2 Na8 -129.7(7) . . . . ?
C24_2 C25_2 O5_2 Si4 -179.4(6) . . . . ?
C26_2 C25_2 O5_2 Si4 1.4(7) . . . . ?
C24_2 C25_2 O5_2 Na7 16.8(11) . . . . ?
C26_2 C25_2 O5_2 Na7 -162.4(5) . . . . ?
O6_1 Si4 O5_2 C25_2 86.5(4) . . . . ?
O5_3 Si4 O5_2 C25_2 -97.2(4) . . . . ?
O6_2 Si4 O5_2 C25_2 -2.1(4) . . . . ?
O5_1 Si4 O5_2 C25_2 174.3(4) . . . . ?
Na7 Si4 O5_2 C25_2 -168.7(6) . . . . ?
O6_1 Si4 O5_2 Na7 -104.8(3) . . . . ?
O5_3 Si4 O5_2 Na7 71.5(3) . . . . ?
O6_2 Si4 O5_2 Na7 166.6(3) . . . . ?
O5_1 Si4 O5_2 Na7 -17.0(3) . . . . ?
C21_2 C26_2 O6_2 Si4 178.2(5) . . . . ?
C25_2 C26_2 O6_2 Si4 -2.0(7) . . . . ?
O6_1 Si4 O6_2 C26_2 -93.1(4) . . . . ?
O5_2 Si4 O6_2 C26_2 2.3(4) . . . . ?
O5_3 Si4 O6_2 C26_2 91.2(4) . . . . ?
O6_3 Si4 O6_2 C26_2 179.8(4) . . . . ?
Na7 Si4 O6_2 C26_2 13.5(5) . . . . ?
O1_3 C1_3 C2_3 C3_3 179.6(6) . . . . ?
C6_3 C1_3 C2_3 C3_3 -1.6(10) . . . . ?
C1_3 C2_3 C3_3 C4_3 -2.7(10) . . . . ?
C2_3 C3_3 C4_3 C5_3 2.6(10) . . . . ?
C3_3 C4_3 C5_3 C6_3 1.7(9) . . . . ?
C3_3 C4_3 C5_3 C7_3 -176.2(6) . . . . ?
C2_3 C1_3 C6_3 O2_3 -177.0(5) . . . . ?
O1_3 C1_3 C6_3 O2_3 2.1(7) . . . . ?
C2_3 C1_3 C6_3 C5_3 5.8(9) . . . . ?
O1_3 C1_3 C6_3 C5_3 -175.1(5) . . . . ?
C4_3 C5_3 C6_3 O2_3 177.4(5) . . . . ?
C7_3 C5_3 C6_3 O2_3 -4.8(10) . . . . ?
C4_3 C5_3 C6_3 C1_3 -5.7(9) . . . . ?
C7_3 C5_3 C6_3 C1_3 172.0(6) . . . . ?
C4_3 C5_3 C7_3 O3_3 -6.6(9) . . . . ?
C6_3 C5_3 C7_3 O3_3 175.7(6) . . . . ?
C4_3 C5_3 C7_3 N1_3 169.3(6) . . . . ?
C6_3 C5_3 C7_3 N1_3 -8.4(9) . . . . ?
C13_3 C8_3 C9_3 C10_3 -0.3(11) . . . . ?
N1_3 C8_3 C9_3 C10_3 -174.6(6) . . . . ?
C8_3 C9_3 C10_3 C11_3 0.9(11) . . . . ?
C9_3 C10_3 C11_3 C12_3 -1.4(10) . . . . ?
C9_3 C10_3 C11_3 C14_3 177.1(7) . . . . ?
C10_3 C11_3 C12_3 C13_3 1.4(10) . . . . ?
C14_3 C11_3 C12_3 C13_3 -177.1(6) . . . . ?
C11_3 C12_3 C13_3 C8_3 -0.8(10) . . . . ?
C9_3 C8_3 C13_3 C12_3 0.3(9) . . . . ?
N1_3 C8_3 C13_3 C12_3 174.4(6) . . . . ?
C12_3 C11_3 C14_3 C19_3 -137.8(7) . . . . ?
C10_3 C11_3 C14_3 C19_3 43.8(10) . . . . ?
C12_3 C11_3 C14_3 C15_3 43.4(9) . . . . ?
C10_3 C11_3 C14_3 C15_3 -135.0(7) . . . . ?
C19_3 C14_3 C15_3 C16_3 -1.4(10) . . . . ?
C11_3 C14_3 C15_3 C16_3 177.4(6) . . . . ?
C14_3 C15_3 C16_3 C17_3 0.3(10) . . . . ?
C15_3 C16_3 C17_3 C18_3 1.2(10) . . . . ?
C15_3 C16_3 C17_3 N2_3 -175.6(6) . . . . ?
C16_3 C17_3 C18_3 C19_3 -1.6(10) . . . . ?
N2_3 C17_3 C18_3 C19_3 175.0(6) . . . . ?
C15_3 C14_3 C19_3 C18_3 1.0(10) . . . . ?
C11_3 C14_3 C19_3 C18_3 -177.8(6) . . . . ?
C17_3 C18_3 C19_3 C14_3 0.5(11) . . . . ?
O4_3 C20_3 C21_3 C22_3 -6.8(11) . . . . ?
N2_3 C20_3 C21_3 C22_3 169.1(7) . . . . ?
O4_3 C20_3 C21_3 C26_3 177.2(7) . . . . ?
N2_3 C20_3 C21_3 C26_3 -6.9(10) . . . . ?
C26_3 C21_3 C22_3 C23_3 2.2(11) . . . . ?
C20_3 C21_3 C22_3 C23_3 -174.0(7) . . . . ?
C21_3 C22_3 C23_3 C24_3 0.7(13) . . . . ?
C22_3 C23_3 C24_3 C25_3 -1.9(12) . . . . ?
C23_3 C24_3 C25_3 O5_3 178.2(7) . . . . ?
C23_3 C24_3 C25_3 C26_3 0.4(11) . . . . ?
C22_3 C21_3 C26_3 O6_3 178.5(7) . . . . ?
C20_3 C21_3 C26_3 O6_3 -5.5(11) . . . . ?
C22_3 C21_3 C26_3 C25_3 -3.7(10) . . . . ?
C20_3 C21_3 C26_3 C25_3 172.4(6) . . . . ?
O5_3 C25_3 C26_3 O6_3 2.5(9) . . . . ?
C24_3 C25_3 C26_3 O6_3 -179.4(6) . . . . ?
O5_3 C25_3 C26_3 C21_3 -175.6(6) . . . . ?
C24_3 C25_3 C26_3 C21_3 2.5(11) . . . . ?
O3_3 C7_3 N1_3 C8_3 8.8(10) . . . . ?
C5_3 C7_3 N1_3 C8_3 -167.1(6) . . . . ?
C9_3 C8_3 N1_3 C7_3 -162.3(7) . . . . ?
C13_3 C8_3 N1_3 C7_3 23.5(10) . . . . ?
O4_3 C20_3 N2_3 C17_3 10.8(12) . . . . ?
C21_3 C20_3 N2_3 C17_3 -165.1(6) . . . . ?
C16_3 C17_3 N2_3 C20_3 177.9(7) . . . . ?
C18_3 C17_3 N2_3 C20_3 1.3(11) . . . . ?
C2_3 C1_3 O1_3 Si3 -177.8(5) . . . . ?
C6_3 C1_3 O1_3 Si3 3.3(6) . . . . ?
C2_3 C1_3 O1_3 Na4 73.1(7) . . . 1_545 ?
C6_3 C1_3 O1_3 Na4 -105.9(5) . . . 1_545 ?
O1_1 Si3 O1_3 C1_3 168.7(4) . . . . ?
O2_1 Si3 O1_3 C1_3 81.3(4) . . . . ?
O1_2 Si3 O1_3 C1_3 -101.4(4) . . . . ?
O2_3 Si3 O1_3 C1_3 -5.6(4) . . . . ?
Na4 Si3 O1_3 C1_3 -116.4(4) 1_545 . . . ?
O1_1 Si3 O1_3 Na4 -74.87(19) . . . 1_545 ?
O2_1 Si3 O1_3 Na4 -162.36(18) . . . 1_545 ?
O1_2 Si3 O1_3 Na4 14.97(18) . . . 1_545 ?
O2_3 Si3 O1_3 Na4 110.83(18) . . . 1_545 ?
C1_3 C6_3 O2_3 Si3 -6.5(6) . . . . ?
C5_3 C6_3 O2_3 Si3 170.5(5) . . . . ?
O2_1 Si3 O2_3 C6_3 -89.1(4) . . . . ?
O2_2 Si3 O2_3 C6_3 -178.5(4) . . . . ?
O1_2 Si3 O2_3 C6_3 94.2(4) . . . . ?
O1_3 Si3 O2_3 C6_3 6.8(4) . . . . ?
Na4 Si3 O2_3 C6_3 52.9(4) 1_545 . . . ?
N1_3 C7_3 O3_3 Na4 130.9(6) . . . 2_666 ?
C5_3 C7_3 O3_3 Na4 -53.4(10) . . . 2_666 ?
C24_3 C25_3 O5_3 Si4 178.0(6) . . . . ?
C26_3 C25_3 O5_3 Si4 -4.0(7) . . . . ?
O5_2 Si4 O5_3 C25_3 179.4(4) . . . . ?
O6_3 Si4 O5_3 C25_3 3.4(5) . . . . ?
O6_2 Si4 O5_3 C25_3 91.5(4) . . . . ?
O5_1 Si4 O5_3 C25_3 -91.5(5) . . . . ?
Na7 Si4 O5_3 C25_3 -140.7(4) . . . . ?
C21_3 C26_3 O6_3 Si4 178.1(6) . . . . ?
C25_3 C26_3 O6_3 Si4 0.2(7) . . . . ?
O6_1 Si4 O6_3 C26_3 174.0(4) . . . . ?
O5_3 Si4 O6_3 C26_3 -2.0(4) . . . . ?
O6_2 Si4 O6_3 C26_3 -97.1(4) . . . . ?
O5_1 Si4 O6_3 C26_3 86.4(4) . . . . ?
Na7 Si4 O6_3 C26_3 65.3(5) . . . . ?
O1_4 C1_4 C2_4 C3_4 -178.9(6) . . . . ?
C6_4 C1_4 C2_4 C3_4 -0.1(10) . . . . ?
C1_4 C2_4 C3_4 C4_4 1.8(10) . . . . ?
C2_4 C3_4 C4_4 C5_4 -0.6(10) . . . . ?
C3_4 C4_4 C5_4 C6_4 -2.2(9) . . . . ?
C3_4 C4_4 C5_4 C7_4 173.3(6) . . . . ?
C2_4 C1_4 C6_4 O2_4 177.8(6) . . . . ?
O1_4 C1_4 C6_4 O2_4 -3.3(7) . . . . ?
C2_4 C1_4 C6_4 C5_4 -2.8(9) . . . . ?
O1_4 C1_4 C6_4 C5_4 176.1(5) . . . . ?
C4_4 C5_4 C6_4 O2_4 -176.8(6) . . . . ?
C7_4 C5_4 C6_4 O2_4 7.9(9) . . . . ?
C4_4 C5_4 C6_4 C1_4 3.9(8) . . . . ?
C7_4 C5_4 C6_4 C1_4 -171.5(6) . . . . ?
C4_4 C5_4 C7_4 O3_4 12.6(9) . . . . ?
C6_4 C5_4 C7_4 O3_4 -172.2(6) . . . . ?
C4_4 C5_4 C7_4 N1_4 -164.6(6) . . . . ?
C6_4 C5_4 C7_4 N1_4 10.7(9) . . . . ?
C13_4 C8_4 C9_4 C10_4 0.6(10) . . . . ?
N1_4 C8_4 C9_4 C10_4 176.0(6) . . . . ?
C8_4 C9_4 C10_4 C11_4 -0.3(10) . . . . ?
C9_4 C10_4 C11_4 C12_4 0.7(10) . . . . ?
C9_4 C10_4 C11_4 C14_4 -177.5(6) . . . . ?
C10_4 C11_4 C12_4 C13_4 -1.3(10) . . . . ?
C14_4 C11_4 C12_4 C13_4 176.8(6) . . . . ?
C11_4 C12_4 C13_4 C8_4 1.6(10) . . . . ?
C9_4 C8_4 C13_4 C12_4 -1.1(10) . . . . ?
N1_4 C8_4 C13_4 C12_4 -176.5(6) . . . . ?
C12_4 C11_4 C14_4 C19_4 140.4(7) . . . . ?
C10_4 C11_4 C14_4 C19_4 -41.5(9) . . . . ?
C12_4 C11_4 C14_4 C15_4 -41.2(9) . . . . ?
C10_4 C11_4 C14_4 C15_4 136.9(7) . . . . ?
C19_4 C14_4 C15_4 C16_4 -0.1(10) . . . . ?
C11_4 C14_4 C15_4 C16_4 -178.5(6) . . . . ?
C14_4 C15_4 C16_4 C17_4 1.4(10) . . . . ?
C15_4 C16_4 C17_4 N2_4 175.8(6) . . . . ?
C15_4 C16_4 C17_4 C18_4 -2.1(10) . . . . ?
C16_4 C17_4 C18_4 C19_4 1.6(10) . . . . ?
N2_4 C17_4 C18_4 C19_4 -176.1(6) . . . . ?
C15_4 C14_4 C19_4 C18_4 -0.4(10) . . . . ?
C11_4 C14_4 C19_4 C18_4 178.0(6) . . . . ?
C17_4 C18_4 C19_4 C14_4 -0.4(11) . . . . ?
O4_4 C20_4 C21_4 C26_4 -174.8(7) . . . . ?
N2_4 C20_4 C21_4 C26_4 7.2(10) . . . . ?
O4_4 C20_4 C21_4 C22_4 9.2(10) . . . . ?
N2_4 C20_4 C21_4 C22_4 -168.8(6) . . . . ?
C26_4 C21_4 C22_4 C23_4 -1.5(11) . . . . ?
C20_4 C21_4 C22_4 C23_4 174.7(7) . . . . ?
C21_4 C22_4 C23_4 C24_4 -1.2(12) . . . . ?
C22_4 C23_4 C24_4 C25_4 1.5(12) . . . . ?
C23_4 C24_4 C25_4 O5_4 -179.3(7) . . . . ?
C23_4 C24_4 C25_4 C26_4 0.9(11) . . . . ?
C22_4 C21_4 C26_4 O6_4 -177.2(6) . . . . ?
C20_4 C21_4 C26_4 O6_4 6.8(11) . . . . ?
C22_4 C21_4 C26_4 C25_4 3.9(10) . . . . ?
C20_4 C21_4 C26_4 C25_4 -172.1(6) . . . . ?
C24_4 C25_4 C26_4 O6_4 177.3(6) . . . . ?
O5_4 C25_4 C26_4 O6_4 -2.5(8) . . . . ?
C24_4 C25_4 C26_4 C21_4 -3.7(10) . . . . ?
O5_4 C25_4 C26_4 C21_4 176.5(6) . . . . ?
O3_4 C7_4 N1_4 C8_4 -11.5(10) . . . . ?
C5_4 C7_4 N1_4 C8_4 165.7(6) . . . . ?
C9_4 C8_4 N1_4 C7_4 153.8(6) . . . . ?
C13_4 C8_4 N1_4 C7_4 -30.8(10) . . . . ?
O4_4 C20_4 N2_4 C17_4 -11.0(11) . . . . ?
C21_4 C20_4 N2_4 C17_4 166.9(6) . . . . ?
C16_4 C17_4 N2_4 C20_4 166.0(6) . . . . ?
C18_4 C17_4 N2_4 C20_4 -16.2(11) . . . . ?
C2_4 C1_4 O1_4 Si1 179.1(5) . . . . ?
C6_4 C1_4 O1_4 Si1 0.3(6) . . . . ?
C2_4 C1_4 O1_4 Na3 -75.4(7) . . . . ?
C6_4 C1_4 O1_4 Na3 105.7(5) . . . . ?
O2_5 Si1 O1_4 C1_4 -84.8(4) . . . . ?
O2_4 Si1 O1_4 C1_4 1.9(4) . . . . ?
O1_5 Si1 O1_4 C1_4 -172.1(4) . . . . ?
O5_6 Si1 O1_4 C1_4 98.1(4) . . . . ?
Na3 Si1 O1_4 C1_4 113.1(4) . . . . ?
O2_5 Si1 O1_4 Na3 162.09(16) . . . . ?
O2_4 Si1 O1_4 Na3 -111.21(17) . . . . ?
O1_5 Si1 O1_4 Na3 74.84(18) . . . . ?
O5_6 Si1 O1_4 Na3 -14.96(17) . . . . ?
C1_4 C6_4 O2_4 Si1 4.7(6) . . . . ?
C5_4 C6_4 O2_4 Si1 -174.7(5) . . . . ?
O6_6 Si1 O2_4 C6_4 -178.5(4) . . . . ?
O2_5 Si1 O2_4 C6_4 92.3(4) . . . . ?
O5_6 Si1 O2_4 C6_4 -91.1(4) . . . . ?
O1_4 Si1 O2_4 C6_4 -3.7(4) . . . . ?
Na3 Si1 O2_4 C6_4 -53.2(4) . . . . ?
N1_4 C7_4 O3_4 Na3 -152.3(6) . . . 2_766 ?
C5_4 C7_4 O3_4 Na3 30.6(12) . . . 2_766 ?
N2_4 C20_4 O4_4 Na5 -115.5(8) . . . . ?
C21_4 C20_4 O4_4 Na5 66.7(12) . . . . ?
C24_4 C25_4 O5_4 Si2 -174.0(6) . . . . ?
C26_4 C25_4 O5_4 Si2 5.8(6) . . . . ?
C24_4 C25_4 O5_4 Na5 -69.4(7) . . . 2_775 ?
C26_4 C25_4 O5_4 Na5 110.4(5) . . . 2_775 ?
O5_5 Si2 O5_4 C25_4 91.2(4) . . . . ?
O6_4 Si2 O5_4 C25_4 -5.7(4) . . . . ?
O1_6 Si2 O5_4 C25_4 179.8(4) . . . . ?
O2_6 Si2 O5_4 C25_4 -93.2(4) . . . . ?
Na5 Si2 O5_4 C25_4 103.8(4) 2_775 . . . ?
O5_5 Si2 O5_4 Na5 -12.6(2) . . . 2_775 ?
O6_4 Si2 O5_4 Na5 -109.52(19) . . . 2_775 ?
O1_6 Si2 O5_4 Na5 75.91(19) . . . 2_775 ?
O2_6 Si2 O5_4 Na5 162.91(19) . . . 2_775 ?
C21_4 C26_4 O6_4 Si2 179.1(5) . . . . ?
C25_4 C26_4 O6_4 Si2 -2.0(6) . . . . ?
O5_5 Si2 O6_4 C26_4 -82.3(4) . . . . ?
O6_5 Si2 O6_4 C26_4 -170.4(4) . . . . ?
O5_4 Si2 O6_4 C26_4 4.3(4) . . . . ?
O2_6 Si2 O6_4 C26_4 100.5(4) . . . . ?
Na5 Si2 O6_4 C26_4 -42.7(4) 2_775 . . . ?
O1_5 C1_5 C2_5 C3_5 178.8(7) . . . . ?
C6_5 C1_5 C2_5 C3_5 -0.9(11) . . . . ?
C1_5 C2_5 C3_5 C4_5 0.8(12) . . . . ?
C2_5 C3_5 C4_5 C5_5 0.9(13) . . . . ?
C3_5 C4_5 C5_5 C6_5 -2.4(12) . . . . ?
C3_5 C4_5 C5_5 C7_5 174.7(8) . . . . ?
C4_5 C5_5 C6_5 O2_5 -178.3(7) . . . . ?
C7_5 C5_5 C6_5 O2_5 4.7(12) . . . . ?
C4_5 C5_5 C6_5 C1_5 2.4(11) . . . . ?
C7_5 C5_5 C6_5 C1_5 -174.6(7) . . . . ?
O1_5 C1_5 C6_5 O2_5 0.1(8) . . . . ?
C2_5 C1_5 C6_5 O2_5 179.8(6) . . . . ?
O1_5 C1_5 C6_5 C5_5 179.5(6) . . . . ?
C2_5 C1_5 C6_5 C5_5 -0.8(11) . . . . ?
C6_5 C5_5 C7_5 O3_5 -164.9(8) . . . . ?
C4_5 C5_5 C7_5 O3_5 18.2(13) . . . . ?
C6_5 C5_5 C7_5 N1_5 14.0(12) . . . . ?
C4_5 C5_5 C7_5 N1_5 -162.9(8) . . . . ?
C13_5 C8_5 C9_5 C10_5 1.6(12) . . . . ?
N1_5 C8_5 C9_5 C10_5 177.2(7) . . . . ?
C8_5 C9_5 C10_5 C11_5 -1.8(13) . . . . ?
C9_5 C10_5 C11_5 C12_5 1.5(12) . . . . ?
C9_5 C10_5 C11_5 C14_5 -177.6(7) . . . . ?
C10_5 C11_5 C12_5 C13_5 -1.1(11) . . . . ?
C14_5 C11_5 C12_5 C13_5 178.1(7) . . . . ?
C11_5 C12_5 C13_5 C8_5 0.9(11) . . . . ?
C9_5 C8_5 C13_5 C12_5 -1.2(11) . . . . ?
N1_5 C8_5 C13_5 C12_5 -176.8(6) . . . . ?
C10_5 C11_5 C14_5 C19_5 -36.9(11) . . . . ?
C12_5 C11_5 C14_5 C19_5 143.9(7) . . . . ?
C10_5 C11_5 C14_5 C15_5 144.0(8) . . . . ?
C12_5 C11_5 C14_5 C15_5 -35.2(10) . . . . ?
C19_5 C14_5 C15_5 C16_5 1.2(10) . . . . ?
C11_5 C14_5 C15_5 C16_5 -179.6(6) . . . . ?
C14_5 C15_5 C16_5 C17_5 0.4(11) . . . . ?
C15_5 C16_5 C17_5 C18_5 -2.3(11) . . . . ?
C15_5 C16_5 C17_5 N2_5 177.3(6) . . . . ?
C16_5 C17_5 C18_5 C19_5 2.5(11) . . . . ?
N2_5 C17_5 C18_5 C19_5 -177.0(7) . . . . ?
C15_5 C14_5 C19_5 C18_5 -0.9(11) . . . . ?
C11_5 C14_5 C19_5 C18_5 180.0(7) . . . . ?
C17_5 C18_5 C19_5 C14_5 -1.0(12) . . . . ?
O4_5 C20_5 C21_5 C26_5 177.6(8) . . . . ?
N2_5 C20_5 C21_5 C26_5 -1.9(12) . . . . ?
O4_5 C20_5 C21_5 C22_5 5.6(13) . . . . ?
N2_5 C20_5 C21_5 C22_5 -173.9(8) . . . . ?
C26_5 C21_5 C22_5 C23_5 -0.5(14) . . . . ?
C20_5 C21_5 C22_5 C23_5 172.0(9) . . . . ?
C21_5 C22_5 C23_5 C24_5 -2.5(15) . . . . ?
C22_5 C23_5 C24_5 C25_5 1.9(14) . . . . ?
C23_5 C24_5 C25_5 O5_5 -178.8(8) . . . . ?
C23_5 C24_5 C25_5 C26_5 1.5(12) . . . . ?
C22_5 C21_5 C26_5 O6_5 -176.5(7) . . . . ?
C20_5 C21_5 C26_5 O6_5 11.4(12) . . . . ?
C22_5 C21_5 C26_5 C25_5 4.0(12) . . . . ?
C20_5 C21_5 C26_5 C25_5 -168.1(7) . . . . ?
O5_5 C25_5 C26_5 O6_5 -3.9(9) . . . . ?
C24_5 C25_5 C26_5 O6_5 175.8(7) . . . . ?
O5_5 C25_5 C26_5 C21_5 175.7(6) . . . . ?
C24_5 C25_5 C26_5 C21_5 -4.6(11) . . . . ?
O3_5 C7_5 N1_5 C8_5 -10.2(13) . . . . ?
C5_5 C7_5 N1_5 C8_5 170.9(7) . . . . ?
C9_5 C8_5 N1_5 C7_5 141.1(8) . . . . ?
C13_5 C8_5 N1_5 C7_5 -43.4(11) . . . . ?
O4_5 C20_5 N2_5 C17_5 -10.0(14) . . . . ?
C21_5 C20_5 N2_5 C17_5 169.5(7) . . . . ?
C16_5 C17_5 N2_5 C20_5 178.5(8) . . . . ?
C18_5 C17_5 N2_5 C20_5 -2.0(13) . . . . ?
C2_5 C1_5 O1_5 Si1 -179.0(6) . . . . ?
C6_5 C1_5 O1_5 Si1 0.7(7) . . . . ?
O6_6 Si1 O1_5 C1_5 -89.7(4) . . . . ?
O2_5 Si1 O1_5 C1_5 -1.0(4) . . . . ?
O5_6 Si1 O1_5 C1_5 -177.4(4) . . . . ?
O1_4 Si1 O1_5 C1_5 95.0(4) . . . . ?
Na3 Si1 O1_5 C1_5 146.0(4) . . . . ?
C5_5 C6_5 O2_5 Si1 179.7(6) . . . . ?
C1_5 C6_5 O2_5 Si1 -0.9(7) . . . . ?
O6_6 Si1 O2_5 C6_5 97.6(4) . . . . ?
O2_4 Si1 O2_5 C6_5 -175.5(4) . . . . ?
O1_5 Si1 O2_5 C6_5 1.0(4) . . . . ?
O1_4 Si1 O2_5 C6_5 -87.4(4) . . . . ?
Na3 Si1 O2_5 C6_5 -63.3(5) . . . . ?
N1_5 C7_5 O3_5 Na4 42(3) . . . . ?
C5_5 C7_5 O3_5 Na4 -139(2) . . . . ?
N1_5 C7_5 O3_5 Na6 -62.5(8) . . . 2_776 ?
C5_5 C7_5 O3_5 Na6 116.4(7) . . . 2_776 ?
N2_5 C20_5 O4_5 Na6 -138.8(8) . . . . ?
C21_5 C20_5 O4_5 Na6 41.7(16) . . . . ?
C24_5 C25_5 O5_5 Si2 179.7(6) . . . . ?
C26_5 C25_5 O5_5 Si2 -0.6(7) . . . . ?
C24_5 C25_5 O5_5 Na5 -9.3(11) . . . 2_775 ?
C26_5 C25_5 O5_5 Na5 170.4(4) . . . 2_775 ?
O6_4 Si2 O5_5 C25_5 -84.0(4) . . . . ?
O6_5 Si2 O5_5 C25_5 3.5(4) . . . . ?
O1_6 Si2 O5_5 C25_5 98.7(4) . . . . ?
O5_4 Si2 O5_5 C25_5 -171.8(4) . . . . ?
Na5 Si2 O5_5 C25_5 173.2(5) 2_775 . . . ?
O6_4 Si2 O5_5 Na5 102.8(2) . . . 2_775 ?
O6_5 Si2 O5_5 Na5 -169.8(2) . . . 2_775 ?
O1_6 Si2 O5_5 Na5 -74.5(2) . . . 2_775 ?
O5_4 Si2 O5_5 Na5 15.0(2) . . . 2_775 ?
C21_5 C26_5 O6_5 Si2 -173.1(6) . . . . ?
C25_5 C26_5 O6_5 Si2 6.5(7) . . . . ?
O5_5 Si2 O6_5 C26_5 -5.6(4) . . . . ?
O6_4 Si2 O6_5 C26_5 91.2(4) . . . . ?
O1_6 Si2 O6_5 C26_5 -94.0(4) . . . . ?
O2_6 Si2 O6_5 C26_5 179.1(4) . . . . ?
Na5 Si2 O6_5 C26_5 -13.8(5) 2_775 . . . ?
O1_6 C1_6 C2_6 C3_6 179.6(7) . . . . ?
C6_6 C1_6 C2_6 C3_6 -1.3(11) . . . . ?
C1_6 C2_6 C3_6 C4_6 1.4(12) . . . . ?
C2_6 C3_6 C4_6 C5_6 0.5(12) . . . . ?
C3_6 C4_6 C5_6 C6_6 -2.3(11) . . . . ?
C3_6 C4_6 C5_6 C7_6 175.9(7) . . . . ?
C4_6 C5_6 C6_6 O2_6 -177.9(6) . . . . ?
C7_6 C5_6 C6_6 O2_6 4.0(11) . . . . ?
C4_6 C5_6 C6_6 C1_6 2.4(10) . . . . ?
C7_6 C5_6 C6_6 C1_6 -175.7(6) . . . . ?
O1_6 C1_6 C6_6 O2_6 -1.2(8) . . . . ?
C2_6 C1_6 C6_6 O2_6 179.6(6) . . . . ?
O1_6 C1_6 C6_6 C5_6 178.5(6) . . . . ?
C2_6 C1_6 C6_6 C5_6 -0.6(11) . . . . ?
C6_6 C5_6 C7_6 O3_6 -164.2(7) . . . . ?
C4_6 C5_6 C7_6 O3_6 17.6(11) . . . . ?
C6_6 C5_6 C7_6 N1_6 16.7(10) . . . . ?
C4_6 C5_6 C7_6 N1_6 -161.5(7) . . . . ?
C13_6 C8_6 C9_6 C10_6 -0.1(11) . . . . ?
N1_6 C8_6 C9_6 C10_6 176.4(6) . . . . ?
C8_6 C9_6 C10_6 C11_6 1.1(12) . . . . ?
C9_6 C10_6 C11_6 C12_6 -1.7(11) . . . . ?
C9_6 C10_6 C11_6 C14_6 -178.7(7) . . . . ?
C10_6 C11_6 C12_6 C13_6 1.4(11) . . . . ?
C14_6 C11_6 C12_6 C13_6 178.5(7) . . . . ?
C9_6 C8_6 C13_6 C12_6 -0.2(11) . . . . ?
N1_6 C8_6 C13_6 C12_6 -176.5(6) . . . . ?
C11_6 C12_6 C13_6 C8_6 -0.5(11) . . . . ?
C10_6 C11_6 C14_6 C19_6 -37.6(11) . . . . ?
C12_6 C11_6 C14_6 C19_6 145.5(7) . . . . ?
C10_6 C11_6 C14_6 C15_6 139.8(8) . . . . ?
C12_6 C11_6 C14_6 C15_6 -37.1(11) . . . . ?
C19_6 C14_6 C15_6 C16_6 -0.7(11) . . . . ?
C11_6 C14_6 C15_6 C16_6 -178.1(7) . . . . ?
C14_6 C15_6 C16_6 C17_6 2.7(11) . . . . ?
C15_6 C16_6 C17_6 C18_6 -4.1(10) . . . . ?
C15_6 C16_6 C17_6 N2_6 175.1(6) . . . . ?
C16_6 C17_6 C18_6 C19_6 3.5(10) . . . . ?
N2_6 C17_6 C18_6 C19_6 -175.6(6) . . . . ?
C15_6 C14_6 C19_6 C18_6 0.0(10) . . . . ?
C11_6 C14_6 C19_6 C18_6 177.5(6) . . . . ?
C17_6 C18_6 C19_6 C14_6 -1.5(10) . . . . ?
O4_6 C20_6 C21_6 C26_6 179.0(6) . . . . ?
N2_6 C20_6 C21_6 C26_6 -0.7(9) . . . . ?
O4_6 C20_6 C21_6 C22_6 4.4(9) . . . . ?
N2_6 C20_6 C21_6 C22_6 -175.2(5) . . . . ?
C26_6 C21_6 C22_6 C23_6 -0.9(9) . . . . ?
C20_6 C21_6 C22_6 C23_6 174.0(6) . . . . ?
C21_6 C22_6 C23_6 C24_6 -2.6(10) . . . . ?
C22_6 C23_6 C24_6 C25_6 2.4(10) . . . . ?
C23_6 C24_6 C25_6 O5_6 -177.6(6) . . . . ?
C23_6 C24_6 C25_6 C26_6 1.2(9) . . . . ?
C22_6 C21_6 C26_6 O6_6 -177.9(6) . . . . ?
C20_6 C21_6 C26_6 O6_6 7.7(10) . . . . ?
C22_6 C21_6 C26_6 C25_6 4.6(9) . . . . ?
C20_6 C21_6 C26_6 C25_6 -169.9(6) . . . . ?
O5_6 C25_6 C26_6 O6_6 -3.7(7) . . . . ?
C24_6 C25_6 C26_6 O6_6 177.4(5) . . . . ?
O5_6 C25_6 C26_6 C21_6 174.1(5) . . . . ?
C24_6 C25_6 C26_6 C21_6 -4.8(9) . . . . ?
O3_6 C7_6 N1_6 C8_6 -9.0(12) . . . . ?
C5_6 C7_6 N1_6 C8_6 170.2(6) . . . . ?
C9_6 C8_6 N1_6 C7_6 163.7(7) . . . . ?
C13_6 C8_6 N1_6 C7_6 -19.9(11) . . . . ?
O4_6 C20_6 N2_6 C17_6 -7.7(10) . . . . ?
C21_6 C20_6 N2_6 C17_6 171.9(6) . . . . ?
C18_6 C17_6 N2_6 C20_6 -9.1(10) . . . . ?
C16_6 C17_6 N2_6 C20_6 171.8(6) . . . . ?
C2_6 C1_6 O1_6 Si2 175.5(6) . . . . ?
C6_6 C1_6 O1_6 Si2 -3.7(7) . . . . ?
O5_5 Si2 O1_6 C1_6 -171.5(4) . . . . ?
O6_5 Si2 O1_6 C1_6 -83.3(4) . . . . ?
O5_4 Si2 O1_6 C1_6 101.6(4) . . . . ?
O2_6 Si2 O1_6 C1_6 5.5(4) . . . . ?
Na5 Si2 O1_6 C1_6 149.8(4) 2_775 . . . ?
C5_6 C6_6 O2_6 Si2 -174.3(6) . . . . ?
C1_6 C6_6 O2_6 Si2 5.5(7) . . . . ?
O6_4 Si2 O2_6 C6_6 176.9(4) . . . . ?
O6_5 Si2 O2_6 C6_6 89.2(4) . . . . ?
O1_6 Si2 O2_6 C6_6 -6.1(4) . . . . ?
O5_4 Si2 O2_6 C6_6 -95.2(4) . . . . ?
Na5 Si2 O2_6 C6_6 -74.1(5) 2_775 . . . ?
N1_6 C7_6 O3_6 Na1 -66.5(12) . . . . ?
C5_6 C7_6 O3_6 Na1 114.5(9) . . . . ?
N2_6 C20_6 O4_6 Na8 -86.4(8) . . . . ?
C21_6 C20_6 O4_6 Na8 94.0(8) . . . . ?
C24_6 C25_6 O5_6 Si1 169.6(5) . . . . ?
C26_6 C25_6 O5_6 Si1 -9.3(6) . . . . ?
C24_6 C25_6 O5_6 Na3 -9.5(9) . . . . ?
C26_6 C25_6 O5_6 Na3 171.6(4) . . . . ?
O6_6 Si1 O5_6 C25_6 14.5(4) . . . . ?
O2_4 Si1 O5_6 C25_6 -72.1(4) . . . . ?
O1_5 Si1 O5_6 C25_6 111.0(4) . . . . ?
O1_4 Si1 O5_6 C25_6 -160.2(4) . . . . ?
Na3 Si1 O5_6 C25_6 -179.3(5) . . . . ?
O6_6 Si1 O5_6 Na3 -166.2(2) . . . . ?
O2_4 Si1 O5_6 Na3 107.2(2) . . . . ?
O1_5 Si1 O5_6 Na3 -69.7(2) . . . . ?
O1_4 Si1 O5_6 Na3 19.1(2) . . . . ?
C21_6 C26_6 O6_6 Si1 -162.8(5) . . . . ?
C25_6 C26_6 O6_6 Si1 14.9(6) . . . . ?
O2_5 Si1 O6_6 C26_6 166.8(4) . . . . ?
O2_4 Si1 O6_6 C26_6 79.8(4) . . . . ?
O1_5 Si1 O6_6 C26_6 -106.0(4) . . . . ?
O5_6 Si1 O6_6 C26_6 -16.5(4) . . . . ?
Na3 Si1 O6_6 C26_6 -26.9(4) . . . . ?
